data_7107719
loop_
_publ_author_name
'Ji-Dong Leng'
'Jun-Liang Liu'
'Ming-Liang Tong'

_publ_section_title
;
 Unique Nanoscale {CuII36LnIII24} (Ln = Dy and Gd) Metallo-rings
;
_journal_name_full Chem.Commun.
_journal_page_first 5286
_journal_paper_doi 10.1039/c2cc30521f
_journal_volume 48
_journal_year 2012
_chemical_formula_sum 'C478 H592 Cu36 Gd24 N30 O289'
_chemical_formula_weight 17443.26
_chemical_name_systematic
;
?
;
_space_group_IT_number 2
_symmetry_cell_setting triclinic
_symmetry_space_group_name_Hall '-P 1'
_symmetry_space_group_name_H-M 'P -1'
_atom_sites_solution_hydrogens geom
_atom_sites_solution_primary direct
_atom_sites_solution_secondary difmap
_audit_creation_method SHELXL-97
_cell_angle_alpha 68.777(2)
_cell_angle_beta 74.614(2)
_cell_angle_gamma 87.823(3)
_cell_formula_units_Z 1
_cell_length_a 20.779(3)
_cell_length_b 31.700(5)
_cell_length_c 31.802(5)
_cell_measurement_reflns_used 8452
_cell_measurement_temperature 173(2)
_cell_measurement_theta_max 26.95
_cell_measurement_theta_min 2.17
_cell_volume 18788(5)
_computing_cell_refinement 'Bruker SMART (Bruker, 1998)'
_computing_data_collection 'Bruker SMART (Bruker, 1998)'
_computing_data_reduction 'Bruker SAINT + & SHELXTL (Bruker, 1998)'
_computing_molecular_graphics 'Bruker SHELXTL'
_computing_publication_material 'Bruker SHELXTL'
_computing_structure_refinement 'SHELXL-97 (Sheldrick, 1997)'
_computing_structure_solution 'SHELXS-97 (Sheldrick, 1990)'
_diffrn_ambient_temperature 173(2)
_diffrn_measured_fraction_theta_full 0.979
_diffrn_measured_fraction_theta_max 0.979
_diffrn_measurement_device_type 'Bruker SMART CCD area detector'
_diffrn_measurement_method 'phi and omega scans'
_diffrn_radiation_monochromator graphite
_diffrn_radiation_source 'fine-focus sealed tube'
_diffrn_radiation_type MoK\a
_diffrn_radiation_wavelength 0.71073
_diffrn_reflns_av_R_equivalents 0.0515
_diffrn_reflns_av_sigmaI/netI 0.1220
_diffrn_reflns_limit_h_max 24
_diffrn_reflns_limit_h_min -24
_diffrn_reflns_limit_k_max 37
_diffrn_reflns_limit_k_min -37
_diffrn_reflns_limit_l_max 37
_diffrn_reflns_limit_l_min -37
_diffrn_reflns_number 133290
_diffrn_reflns_theta_full 25.00
_diffrn_reflns_theta_max 25.00
_diffrn_reflns_theta_min 1.38
_exptl_absorpt_coefficient_mu 3.159
_exptl_absorpt_correction_T_max 0.5852
_exptl_absorpt_correction_T_min 0.4610
_exptl_absorpt_correction_type multi-scan
_exptl_absorpt_process_details 'SADABS (Bruker, 2002)'
_exptl_crystal_colour blue
_exptl_crystal_density_diffrn 1.542
_exptl_crystal_density_method 'not measured'
_exptl_crystal_description block
_exptl_crystal_F_000 8562
_exptl_crystal_size_max 0.29
_exptl_crystal_size_mid 0.25
_exptl_crystal_size_min 0.19
_platon_squeeze_details
;
;
_refine_diff_density_max 2.133
_refine_diff_density_min -1.118
_refine_diff_density_rms 0.179
_refine_ls_extinction_method none
_refine_ls_goodness_of_fit_ref 0.929
_refine_ls_hydrogen_treatment constr
_refine_ls_matrix_type full
_refine_ls_number_parameters 3469
_refine_ls_number_reflns 64828
_refine_ls_number_restraints 678
_refine_ls_restrained_S_all 0.940
_refine_ls_R_factor_all 0.1322
_refine_ls_R_factor_gt 0.0610
_refine_ls_shift/su_max 0.002
_refine_ls_shift/su_mean 0.000
_refine_ls_structure_factor_coef Fsqd
_refine_ls_weighting_details 'calc w=1/[\s^2^(Fo^2^)+(0.0910P)^2^+0.0000P] where P=(Fo^2^+2Fc^2^)/3'
_refine_ls_weighting_scheme calc
_refine_ls_wR_factor_gt 0.1491
_refine_ls_wR_factor_ref 0.1760
_reflns_number_gt 32949
_reflns_number_total 64828
_reflns_threshold_expression >2sigma(I)
_cod_data_source_file c2cc30521f.txt
_cod_data_source_block 2
_cod_original_sg_symbol_H-M P-1
_cod_database_code 7107719

loop_
_symmetry_equiv_pos_as_xyz
'x, y, z'
'-x, -y, -z'

loop_
_atom_site_label
_atom_site_type_symbol
_atom_site_fract_x
_atom_site_fract_y
_atom_site_fract_z
_atom_site_U_iso_or_equiv
_atom_site_adp_type
_atom_site_occupancy
_atom_site_symmetry_multiplicity
_atom_site_calc_flag
_atom_site_refinement_flags
_atom_site_disorder_assembly
_atom_site_disorder_group
Gd1 Gd -1.05421(3) 0.639211(17) -0.361496(18) 0.03530(14) Uani 1 1 d . . .
Gd2 Gd -1.12598(3) 0.752496(18) -0.364992(18) 0.03525(14) Uani 1 1 d . . .
Gd3 Gd -0.93707(3) 0.744873(18) -0.402908(19) 0.03595(14) Uani 1 1 d . . .
Gd4 Gd -1.04833(3) 0.733381(17) -0.478985(18) 0.03363(14) Uani 1 1 d . . .
Gd5 Gd -1.43981(3) 0.901613(18) -0.252564(19) 0.04203(16) Uani 1 1 d . . .
Gd6 Gd -1.47108(3) 1.001865(18) -0.210709(18) 0.04209(16) Uani 1 1 d . . .
Gd7 Gd -1.56729(3) 0.985348(18) -0.293397(18) 0.04267(16) Uani 1 1 d . . .
Gd8 Gd -1.60135(3) 0.903530(18) -0.164863(18) 0.04232(16) Uani 1 1 d . . .
Gd9 Gd -1.90409(3) 0.754535(18) 0.096454(18) 0.03980(15) Uani 1 1 d . . .
Gd10 Gd -1.96566(3) 0.770355(17) 0.215535(18) 0.03829(15) Uani 1 1 d . . .
Gd11 Gd -2.09083(3) 0.733101(19) 0.162332(19) 0.04307(16) Uani 1 1 d . . .
Gd12 Gd -1.96544(3) 0.652093(17) 0.209568(18) 0.03666(14) Uani 1 1 d . . .
Cu1 Cu -1.20377(7) 0.80458(4) -0.45148(4) 0.0387(3) Uani 1 1 d . . .
Cu2 Cu -1.18971(7) 0.85224(4) -0.37127(5) 0.0392(3) Uani 1 1 d . . .
Cu3 Cu -1.29297(7) 0.76582(4) -0.33724(5) 0.0410(3) Uani 1 1 d . . .
Cu4 Cu -1.40145(7) 0.81779(5) -0.29846(5) 0.0435(4) Uani 1 1 d . . .
Cu5 Cu -1.29595(7) 0.90223(4) -0.33014(5) 0.0394(3) Uani 1 1 d . . .
Cu6 Cu -1.44197(7) 0.92122(4) -0.36476(4) 0.0406(3) Uani 1 1 d . . .
Cu7 Cu -1.59734(9) 0.94963(5) -0.08425(5) 0.0595(5) Uani 1 1 d . . .
Cu8 Cu -1.74430(8) 0.90397(4) -0.08309(4) 0.0489(4) Uani 1 1 d . . .
Cu9 Cu -1.63505(7) 0.83404(4) -0.05055(5) 0.0439(4) Uani 1 1 d . . .
Cu10 Cu -1.73878(7) 0.78263(4) 0.03846(4) 0.0404(3) Uani 1 1 d . . .
Cu11 Cu -1.84908(8) 0.85287(5) 0.00542(5) 0.0532(4) Uani 1 1 d . . .
Cu12 Cu -1.81624(7) 0.83665(4) 0.10999(4) 0.0424(4) Uani 1 1 d . . .
Cu13 Cu -2.11278(7) 0.59890(4) 0.22793(5) 0.0450(4) Uani 1 1 d . . .
Cu14 Cu -1.96535(7) 0.54503(4) 0.20979(4) 0.0417(4) Uani 1 1 d . . .
Cu15 Cu -2.02381(7) 0.55808(4) 0.30831(4) 0.0395(3) Uani 1 1 d . . .
Cu16 Cu -1.95342(7) 0.44558(4) 0.25897(4) 0.0402(3) Uani 1 1 d . . .
Cu17 Cu -2.01794(7) 0.45800(4) 0.35752(4) 0.0390(3) Uani 1 1 d . . .
Cu18 Cu -2.09131(7) 0.37998(4) 0.32832(5) 0.0403(3) Uani 1 1 d . . .
O1 O -1.0367(3) 0.7063(2) -0.3477(2) 0.0377(18) Uani 1 1 d . . .
H1O H -1.0340 0.7027 -0.3204 0.045 Uiso 1 1 d R . .
O2 O -1.1158(3) 0.6976(2) -0.4012(2) 0.0337(17) Uani 1 1 d . . .
H2O H -1.1538 0.6860 -0.3981 0.040 Uiso 1 1 d R . .
O3 O -0.9804(4) 0.6932(2) -0.4286(2) 0.0405(19) Uani 1 1 d . . .
H3O H -0.9516 0.6791 -0.4419 0.049 Uiso 1 1 d R . .
O4 O -1.0317(3) 0.7736(2) -0.4319(2) 0.0330(17) Uani 1 1 d . . .
H4O H -1.0263 0.8020 -0.4474 0.040 Uiso 1 1 d R . .
O5 O -1.9966(3) 0.3861(2) 0.2941(2) 0.0340(17) Uani 1 1 d . . .
H5O H -1.9904 0.3675 0.2799 0.041 Uiso 1 1 d R . .
O6 O -1.1532(3) 0.8269(2) -0.4201(2) 0.0390(19) Uani 1 1 d . . .
H6O H -1.1183 0.8424 -0.4397 0.047 Uiso 1 1 d R . .
O7 O -1.2290(3) 0.7557(2) -0.3895(2) 0.0383(18) Uani 1 1 d . . .
H7O H -1.2393 0.7307 -0.3910 0.046 Uiso 1 1 d R . .
O8 O -1.2149(3) 0.7893(2) -0.3282(2) 0.0378(18) Uani 1 1 d . . .
H8O H -1.2150 0.7859 -0.3004 0.045 Uiso 1 1 d R . .
O9 O -1.2148(4) 0.8753(2) -0.3220(2) 0.0434(19) Uani 1 1 d . . .
H9O H -1.2165 0.8568 -0.2945 0.052 Uiso 1 1 d R . .
O10 O -1.3529(4) 0.7657(2) -0.2801(3) 0.047(2) Uani 1 1 d . . .
H10O H -1.3304 0.7703 -0.2633 0.056 Uiso 1 1 d R . .
O11 O -1.3547(3) 0.8546(2) -0.2771(2) 0.0376(18) Uani 1 1 d . . .
H11O H -1.3352 0.8411 -0.2560 0.045 Uiso 1 1 d R . .
O12 O -1.4611(4) 0.8665(2) -0.3064(2) 0.0417(19) Uani 1 1 d . . .
H12O H -1.5012 0.8553 -0.2972 0.050 Uiso 1 1 d R . .
O13 O -1.3770(3) 0.9340(2) -0.3352(2) 0.0379(18) Uani 1 1 d . . .
H13O H -1.3698 0.9626 -0.3447 0.045 Uiso 1 1 d R . .
O14 O -1.4621(4) 0.9800(2) -0.2766(2) 0.042(2) Uani 1 1 d . . .
H14O H -1.4310 0.9959 -0.3000 0.051 Uiso 1 1 d R . .
O15 O -1.4850(4) 0.9210(2) -0.1863(2) 0.0416(19) Uani 1 1 d . . .
H15O H -1.4687 0.9072 -0.1634 0.050 Uiso 1 1 d R . .
O16 O -1.5551(4) 0.9088(2) -0.2440(2) 0.045(2) Uani 1 1 d . . .
H16O H -1.5726 0.8884 -0.2497 0.055 Uiso 1 1 d R . .
O17 O -1.5776(4) 0.9811(2) -0.2144(2) 0.0411(19) Uani 1 1 d . . .
H17O H -1.6068 0.9985 -0.2068 0.049 Uiso 1 1 d R . .
O18 O -1.6649(4) 0.9446(2) -0.1157(2) 0.055(2) Uani 1 1 d . . .
H18O H -1.6722 0.9711 -0.1324 0.066 Uiso 1 1 d R . .
O19 O -1.5775(4) 0.8892(2) -0.0878(2) 0.049(2) Uani 1 1 d . . .
H19O H -1.5369 0.8834 -0.0890 0.059 Uiso 1 1 d R . .
O20 O -1.6867(4) 0.8577(2) -0.0961(2) 0.043(2) Uani 1 1 d . . .
H20O H -1.7066 0.8379 -0.1013 0.052 Uiso 1 1 d R . .
O21 O -1.6877(4) 0.7775(2) -0.0185(2) 0.0412(19) Uani 1 1 d . . .
H21O H -1.7132 0.7750 -0.0345 0.049 Uiso 1 1 d R . .
O22 O -1.8255(4) 0.8684(3) -0.0605(2) 0.051(2) Uani 1 1 d . . .
H22O H -1.8230 0.8446 -0.0672 0.061 Uiso 1 1 d R . .
O23 O -1.8215(4) 0.7904(2) 0.0206(2) 0.045(2) Uani 1 1 d . . .
H23O H -1.8248 0.7785 0.0012 0.054 Uiso 1 1 d R . .
O24 O -1.7927(3) 0.7810(2) 0.0991(2) 0.0389(18) Uani 1 1 d . . .
H24O H -1.7790 0.7622 0.1212 0.047 Uiso 1 1 d R . .
O25 O -1.8770(4) 0.8381(2) 0.0727(2) 0.043(2) Uani 1 1 d . . .
H25O H -1.9114 0.8519 0.0801 0.051 Uiso 1 1 d R . .
O26 O -1.9928(3) 0.7812(2) 0.1443(2) 0.0392(19) Uani 1 1 d . . .
H26O H -1.9989 0.8091 0.1314 0.047 Uiso 1 1 d R . .
O27 O -1.9039(3) 0.7225(2) 0.1780(2) 0.0389(18) Uani 1 1 d . . .
H27O H -1.8637 0.7202 0.1795 0.047 Uiso 1 1 d R . .
O28 O -1.9912(4) 0.6970(2) 0.1391(2) 0.044(2) Uani 1 1 d . . .
H28O H -1.9982 0.6811 0.1241 0.053 Uiso 1 1 d R . .
O29 O -2.0378(3) 0.7079(2) 0.2241(2) 0.0366(18) Uani 1 1 d . . .
H29O H -2.0644 0.6973 0.2514 0.044 Uiso 1 1 d R . .
O30 O -2.0205(4) 0.5959(2) 0.1912(2) 0.0436(19) Uani 1 1 d . . .
H30O H -2.0183 0.6037 0.1623 0.052 Uiso 1 1 d R . .
O31 O -2.0650(4) 0.6075(2) 0.2697(2) 0.0396(19) Uani 1 1 d . . .
H31O H -2.0853 0.6236 0.2848 0.047 Uiso 1 1 d R . .
O32 O -1.9486(4) 0.5723(2) 0.2519(2) 0.0406(19) Uani 1 1 d . . .
H32O H -1.9098 0.5686 0.2561 0.049 Uiso 1 1 d R . .
O33 O -1.9804(4) 0.5151(2) 0.3490(2) 0.0429(19) Uani 1 1 d . . .
H33O H -1.9392 0.5171 0.3345 0.051 Uiso 1 1 d R . .
O34 O -1.9001(4) 0.5004(2) 0.2220(2) 0.048(2) Uani 1 1 d . . .
H34O H -1.8766 0.5082 0.2364 0.058 Uiso 1 1 d R . .
O35 O -1.9388(4) 0.4423(2) 0.3177(2) 0.0392(18) Uani 1 1 d . . .
H35O H -1.9020 0.4559 0.3138 0.047 Uiso 1 1 d R . .
O36 O -2.0531(4) 0.3976(2) 0.3714(2) 0.0412(19) Uani 1 1 d . . .
H36O H -2.0766 0.3875 0.3997 0.049 Uiso 1 1 d R . .
O37 O -1.1486(4) 0.6276(3) -0.2976(3) 0.078(3) Uani 1 1 d . . .
O38 O -1.1931(5) 0.6934(3) -0.3013(3) 0.083(3) Uani 1 1 d U . .
O39 O -1.0538(6) 0.6065(3) -0.4175(3) 0.084(3) Uani 1 1 d . A .
O40 O -1.0498(4) 0.6618(2) -0.4855(3) 0.044(2) Uani 1 1 d . A .
O41 O -1.0713(5) 0.8111(3) -0.3537(3) 0.068(3) Uani 1 1 d . . .
O42 O -0.9646(4) 0.8057(3) -0.3772(3) 0.053(2) Uani 1 1 d . . .
O43 O -0.8854(4) 0.7854(3) -0.4838(3) 0.048(2) Uani 1 1 d . . .
O44 O -0.9413(4) 0.7635(3) -0.5242(3) 0.048(2) Uani 1 1 d . . .
O45 O -1.1625(4) 0.7273(2) -0.4803(2) 0.043(2) Uani 1 1 d . . .
O46 O -1.2466(4) 0.7726(2) -0.4790(2) 0.0430(19) Uani 1 1 d . . .
O47 O -2.0838(4) 0.2895(3) 0.3284(3) 0.048(2) Uani 1 1 d . . .
O48 O -2.1167(4) 0.3546(3) 0.2866(3) 0.047(2) Uani 1 1 d . . .
O49 O -2.1499(4) 0.3025(3) 0.4138(3) 0.047(2) Uani 1 1 d . . .
O50 O -2.1804(3) 0.3689(3) 0.3710(3) 0.044(2) Uani 1 1 d . . .
O51 O -1.0749(4) 0.8077(2) -0.5141(2) 0.044(2) Uani 1 1 d . . .
O52 O -1.1612(4) 0.8509(2) -0.5141(2) 0.043(2) Uani 1 1 d . . .
O53 O -1.1695(4) 0.9132(2) -0.4185(2) 0.051(2) Uani 1 1 d . . .
O54 O -1.2470(4) 0.9515(2) -0.3858(3) 0.047(2) Uani 1 1 d . . .
O55 O -1.3654(4) 0.7510(3) -0.3566(3) 0.057(2) Uani 1 1 d . . .
O56 O -1.4467(4) 0.7901(3) -0.3289(3) 0.055(2) Uani 1 1 d . . .
O57 O -1.4738(5) 0.8278(3) -0.1991(3) 0.065(3) Uani 1 1 d . . .
O58 O -1.5714(5) 0.8288(3) -0.1485(3) 0.079(3) Uani 1 1 d . . .
O59 O -1.3381(4) 0.9261(3) -0.2458(3) 0.060(2) Uani 1 1 d . . .
O60 O -1.3554(4) 0.9891(3) -0.2305(3) 0.053(2) Uani 1 1 d . . .
O61 O -1.4217(4) 0.9812(3) -0.4144(2) 0.047(2) Uani 1 1 d . . .
O62 O -1.4831(5) 1.0129(3) -0.3652(3) 0.067(3) Uani 1 1 d . . .
O63 O -1.5196(4) 0.9050(3) -0.3815(3) 0.047(2) Uani 1 1 d . . .
O64 O -1.5765(4) 0.9363(3) -0.3320(3) 0.056(2) Uani 1 1 d . . .
O65 O -1.4559(4) 0.9694(2) -0.1341(3) 0.052(2) Uani 1 1 d . . .
O66 O -1.5215(5) 0.9545(3) -0.0623(3) 0.070(3) Uani 1 1 d . . .
O67 O -1.5531(5) 1.0307(3) -0.1636(3) 0.062(3) Uani 1 1 d . . .
O68 O -1.6183(5) 1.0140(3) -0.0925(3) 0.075(3) Uani 1 1 d . . .
O69 O -1.4824(4) 1.0716(2) -0.2704(3) 0.048(2) Uani 1 1 d . . .
O70 O -1.5603(5) 1.0619(3) -0.3027(3) 0.055(2) Uani 1 1 d . . .
O71 O -1.6831(4) 0.9653(3) -0.2585(3) 0.051(2) Uani 1 1 d . . .
O72 O -1.7002(5) 0.9113(3) -0.1883(3) 0.063(3) Uani 1 1 d . . .
O73 O -1.7880(5) 0.9529(3) -0.0664(3) 0.077(3) Uani 1 1 d . . .
O74 O -1.8722(5) 0.9144(3) -0.0021(3) 0.086(3) Uani 1 1 d U . .
O75 O -1.5823(4) 0.8158(3) -0.0059(3) 0.075(3) Uani 1 1 d . . .
O76 O -1.6601(4) 0.7788(3) 0.0604(3) 0.060(2) Uani 1 1 d . . .
O77 O -1.8288(4) 0.6943(3) 0.0975(3) 0.055(2) Uani 1 1 d . . .
O78 O -1.8691(4) 0.6344(3) 0.1624(3) 0.057(2) Uani 1 1 d . . .
O79 O -1.7611(4) 0.8236(2) 0.1545(3) 0.047(2) Uani 1 1 d . . .
O80 O -1.8516(4) 0.7832(2) 0.2076(3) 0.048(2) Uani 1 1 d . . .
O81 O -1.8527(4) 0.8900(2) 0.1227(3) 0.0427(19) Uani 1 1 d . . .
O82 O -1.9443(4) 0.8481(2) 0.1702(2) 0.044(2) Uani 1 1 d . . .
O83 O -1.9677(5) 0.7964(3) 0.0435(3) 0.058(2) Uani 1 1 d . . .
O84 O -2.0745(4) 0.7740(3) 0.0811(3) 0.070(3) Uani 1 1 d . . .
O85 O -1.9593(4) 0.7148(2) 0.2876(2) 0.046(2) Uani 1 1 d . . .
O86 O -1.9360(4) 0.6504(3) 0.2769(3) 0.051(2) Uani 1 1 d . . .
O87 O -2.1188(5) 0.6727(3) 0.1427(3) 0.066(3) Uani 1 1 d . . .
O88 O -2.1518(5) 0.5997(3) 0.1786(3) 0.061(2) Uani 1 1 d . . .
O89 O -1.9915(5) 0.5196(3) 0.1701(3) 0.063(3) Uani 1 1 d . . .
O90 O -1.9797(4) 0.4454(3) 0.2050(3) 0.054(2) Uani 1 1 d . . .
O91 O -2.1073(4) 0.5437(2) 0.3572(2) 0.051(2) Uani 1 1 d . . .
O92 O -2.1027(4) 0.4691(2) 0.3933(3) 0.055(2) Uani 1 1 d . . .
O93 O -2.1678(4) 0.6844(3) 0.2291(3) 0.055(2) Uani 1 1 d . . .
O94 O -2.1981(4) 0.6106(2) 0.2659(3) 0.051(2) Uani 1 1 d . . .
O95 O -2.0733(4) 0.7920(2) 0.2424(3) 0.048(2) Uani 1 1 d . . .
O96 O -2.1339(4) 0.7874(3) 0.1960(3) 0.059(2) Uani 1 1 d . . .
O97 O -0.8335(4) 0.7809(3) -0.4044(3) 0.066(3) Uani 1 1 d D . .
O98 O -1.4091(5) 1.0618(3) -0.2025(3) 0.067(3) Uani 1 1 d . . .
O99 O -1.9577(4) 0.8108(3) 0.2684(2) 0.050(2) Uani 1 1 d . . .
H99O H -1.9179 0.8204 0.2638 0.060 Uiso 1 1 d R . .
O1W O -1.0445(4) 0.7404(2) -0.5616(2) 0.046(2) Uani 1 1 d . . .
O2W O -1.1678(8) 0.6005(6) -0.3597(6) 0.171(6) Uani 1 1 d U . .
O3W O -1.1233(10) 0.7410(6) -0.2766(7) 0.208(8) Uani 1 1 d U . .
O4W O -1.6299(5) 1.0282(3) -0.3522(3) 0.081(3) Uani 1 1 d U . .
O5W O -1.9151(4) 0.7150(3) 0.0413(3) 0.066(3) Uani 1 1 d . . .
O6W O -2.2038(4) 0.7496(3) 0.1484(3) 0.067(3) Uani 1 1 d . . .
N1 N -1.3247(5) 0.8653(3) -0.4136(3) 0.046(2) Uani 1 1 d . . .
O100 O -1.2970(4) 0.8517(3) -0.4455(3) 0.049(2) Uani 1 1 d . . .
O101 O -1.3683(4) 0.8936(3) -0.4196(3) 0.050(2) Uani 1 1 d . . .
O102 O -1.3090(4) 0.8507(2) -0.3745(3) 0.0394(18) Uani 1 1 d . . .
N2 N -1.7066(5) 0.8952(3) 0.0150(4) 0.056(3) Uani 1 1 d . . .
O103 O -1.6658(5) 0.9282(3) -0.0097(3) 0.072(3) Uani 1 1 d U . .
O104 O -1.7290(5) 0.8875(3) 0.0567(3) 0.071(3) Uani 1 1 d . . .
O105 O -1.7231(4) 0.8694(3) -0.0039(2) 0.047(2) Uani 1 1 d . . .
N3 N -2.1067(5) 0.4889(3) 0.2774(3) 0.044(3) Uani 1 1 d . . .
O106 O -2.1419(4) 0.5213(3) 0.2637(3) 0.068(3) Uani 1 1 d . . .
O107 O -2.1301(4) 0.4498(3) 0.2875(3) 0.057(2) Uani 1 1 d U . .
O108 O -2.0499(4) 0.4956(2) 0.2809(2) 0.0418(19) Uani 1 1 d . . .
C1 C -1.1906(10) 0.6512(8) -0.2794(6) 0.161(7) Uani 1 1 d DU . .
C2 C -1.2245(8) 0.6322(10) -0.2264(6) 0.263(6) Uani 1 1 d DU . .
C3 C -1.2218(10) 0.5863(9) -0.1998(9) 0.263(6) Uani 1 1 d DU . .
H3 H -1.1990 0.5667 -0.2145 0.316 Uiso 1 1 calc R . .
C4 C -1.2528(12) 0.5693(6) -0.1516(9) 0.263(6) Uani 1 1 d DU . .
H4 H -1.2508 0.5382 -0.1336 0.316 Uiso 1 1 calc R . .
C5 C -1.2865(10) 0.5982(9) -0.1301(6) 0.263(6) Uani 1 1 d DU . .
H5 H -1.3077 0.5866 -0.0974 0.316 Uiso 1 1 calc R . .
C6 C -1.2892(11) 0.6441(9) -0.1564(10) 0.263(6) Uani 1 1 d DU . .
H6 H -1.3121 0.6637 -0.1417 0.316 Uiso 1 1 calc R . .
C7 C -1.2581(12) 0.6608(6) -0.2045(9) 0.263(6) Uani 1 1 d DU . .
H7 H -1.2598 0.6919 -0.2224 0.316 Uiso 1 1 calc R . .
C8 C -1.0561(8) 0.6217(4) -0.4602(5) 0.074(4) Uani 1 1 d . . .
C9 C -1.0952(8) 0.5876(6) -0.4742(5) 0.046(6) Uani 0.50 1 d PDU A 1
C10 C -1.1388(9) 0.5530(6) -0.4380(7) 0.077(9) Uani 0.50 1 d PDU A 1
H10 H -1.1473 0.5480 -0.4056 0.092 Uiso 0.50 1 calc PR A 1
C11 C -1.1682(9) 0.5267(6) -0.4556(7) 0.083(9) Uani 0.50 1 d PDU A 1
H11 H -1.1986 0.5024 -0.4330 0.100 Uiso 0.50 1 calc PR A 1
C12 C -1.1590(10) 0.5313(7) -0.5015(8) 0.079(9) Uani 0.50 1 d PDU A 1
H12 H -1.1805 0.5121 -0.5113 0.095 Uiso 0.50 1 calc PR A 1
C13 C -1.1139(9) 0.5679(6) -0.5317(8) 0.087(10) Uani 0.50 1 d PDU A 1
H13 H -1.1064 0.5726 -0.5639 0.105 Uiso 0.50 1 calc PR A 1
C14 C -1.0775(6) 0.5990(4) -0.5232(4) 0.067(4) Uani 0.50 1 d PDU A 1
H14 H -1.0469 0.6230 -0.5460 0.081 Uiso 0.50 1 calc PR A 1
C9' C -1.0479(7) 0.5863(5) -0.4866(5) 0.031(5) Uani 0.50 1 d PDU A 2
C10' C -1.0162(9) 0.5465(5) -0.4736(6) 0.069(9) Uani 0.50 1 d PD A 2
H10' H -0.9967 0.5375 -0.4481 0.082 Uiso 0.50 1 d PR A 2
C11' C -1.0141(10) 0.5187(6) -0.4992(6) 0.074(8) Uani 0.50 1 d PDU . 2
H11' H -0.9935 0.4907 -0.4909 0.089 Uiso 0.50 1 d PR . 2
C12' C -1.0420(11) 0.5296(6) -0.5363(6) 0.069(9) Uani 0.50 1 d PD A 2
H12' H -1.0409 0.5106 -0.5536 0.083 Uiso 0.50 1 d PR A 2
C13' C -1.0728(9) 0.5700(6) -0.5476(6) 0.071(9) Uani 0.50 1 d PDU A 2
H13' H -1.0922 0.5790 -0.5732 0.085 Uiso 0.50 1 d PR A 2
C14' C -1.0775(6) 0.5990(4) -0.5232(4) 0.067(4) Uani 0.50 1 d PD A 2
H14' H -1.0956 0.6260 -0.5309 0.081 Uiso 0.50 1 d PR A 2
C15 C -1.0137(8) 0.8253(5) -0.3627(5) 0.060(4) Uani 1 1 d . . .
C16 C -1.0020(6) 0.8679(5) -0.3553(5) 0.061(4) Uani 1 1 d . . .
C17 C -1.0500(9) 0.8960(5) -0.3494(7) 0.101(6) Uani 1 1 d . . .
H17 H -1.0943 0.8876 -0.3477 0.122 Uiso 1 1 calc R . .
C18 C -1.0373(10) 0.9381(6) -0.3456(6) 0.100(6) Uani 1 1 d U . .
H18 H -1.0711 0.9590 -0.3446 0.121 Uiso 1 1 calc R . .
C19 C -0.9750(10) 0.9472(7) -0.3435(7) 0.117(7) Uani 1 1 d U . .
H19 H -0.9663 0.9744 -0.3393 0.140 Uiso 1 1 calc R . .
C20 C -0.9237(9) 0.9182(6) -0.3471(6) 0.095(5) Uani 1 1 d U . .
H20 H -0.8803 0.9249 -0.3457 0.114 Uiso 1 1 calc R . .
C21 C -0.9397(8) 0.8784(5) -0.3530(5) 0.073(4) Uani 1 1 d . . .
H21 H -0.9058 0.8578 -0.3556 0.088 Uiso 1 1 calc R . .
C22 C -0.8931(6) 0.7812(4) -0.5204(4) 0.044(3) Uani 1 1 d . . .
C23 C -0.8334(6) 0.8010(4) -0.5638(4) 0.048(3) Uani 1 1 d . . .
C24 C -0.7740(7) 0.8172(5) -0.5608(5) 0.069(4) Uani 1 1 d . . .
H24 H -0.7705 0.8186 -0.5321 0.083 Uiso 1 1 calc R . .
C25 C -0.7206(8) 0.8312(6) -0.5999(6) 0.101(6) Uani 1 1 d . . .
H25 H -0.6804 0.8425 -0.5977 0.122 Uiso 1 1 calc R . .
C26 C -0.7226(10) 0.8297(7) -0.6419(6) 0.109(7) Uani 1 1 d . . .
H26 H -0.6841 0.8376 -0.6680 0.131 Uiso 1 1 calc R . .
C27 C -0.7827(10) 0.8163(6) -0.6448(5) 0.096(6) Uani 1 1 d . . .
H27 H -0.7871 0.8178 -0.6743 0.115 Uiso 1 1 calc R . .
C28 C -0.8371(7) 0.8005(5) -0.6059(4) 0.070(4) Uani 1 1 d . . .
H28 H -0.8771 0.7892 -0.6084 0.084 Uiso 1 1 calc R . .
C29 C -1.2170(6) 0.7388(4) -0.4865(3) 0.035(3) Uani 1 1 d . . .
C30 C -1.2535(6) 0.7108(4) -0.5039(4) 0.044(3) Uani 1 1 d . . .
C31 C -1.2248(6) 0.6726(4) -0.5097(4) 0.051(3) Uani 1 1 d . . .
H31 H -1.1828 0.6645 -0.5035 0.061 Uiso 1 1 calc R . .
C32 C -1.2583(8) 0.6467(5) -0.5247(5) 0.075(4) Uani 1 1 d U . .
H32 H -1.2400 0.6194 -0.5268 0.090 Uiso 1 1 calc R . .
C33 C -1.3163(9) 0.6585(6) -0.5367(6) 0.095(5) Uani 1 1 d U . .
H33 H -1.3364 0.6410 -0.5491 0.114 Uiso 1 1 calc R . .
C34 C -1.3465(9) 0.6981(6) -0.5301(6) 0.099(6) Uani 1 1 d U . .
H34 H -1.3883 0.7067 -0.5365 0.119 Uiso 1 1 calc R . .
C35 C -1.3125(7) 0.7228(5) -0.5143(5) 0.066(4) Uani 1 1 d U . .
H35 H -1.3310 0.7494 -0.5105 0.080 Uiso 1 1 calc R . .
C36 C -2.1017(6) 0.3130(4) 0.2948(4) 0.045(3) Uani 1 1 d . . .
C37 C -2.1124(6) 0.2907(4) 0.2611(4) 0.048(3) Uani 1 1 d . . .
C38 C -2.0991(7) 0.2464(5) 0.2689(5) 0.074(4) Uani 1 1 d . . .
H38 H -2.0861 0.2291 0.2963 0.089 Uiso 1 1 calc R . .
C39 C -2.1038(8) 0.2271(6) 0.2394(6) 0.084(5) Uani 1 1 d . . .
H39 H -2.0908 0.1969 0.2448 0.100 Uiso 1 1 calc R . .
C40 C -2.1268(8) 0.2491(6) 0.2016(6) 0.087(5) Uani 1 1 d . . .
H40 H -2.1319 0.2344 0.1813 0.104 Uiso 1 1 calc R . .
C41 C -2.1428(8) 0.2943(6) 0.1933(5) 0.080(5) Uani 1 1 d . . .
H41 H -2.1598 0.3106 0.1674 0.096 Uiso 1 1 calc R . .
C42 C -2.1336(8) 0.3148(5) 0.2228(5) 0.076(5) Uani 1 1 d . . .
H42 H -2.1421 0.3458 0.2165 0.091 Uiso 1 1 calc R . .
C43 C -2.1914(6) 0.3315(4) 0.4063(4) 0.036(3) Uani 1 1 d . . .
C44 C -2.2604(6) 0.3232(4) 0.4392(4) 0.047(3) Uani 1 1 d . . .
C45 C -2.2807(7) 0.2802(4) 0.4751(5) 0.064(4) Uani 1 1 d . . .
H45 H -2.2509 0.2564 0.4779 0.077 Uiso 1 1 calc R . .
C46 C -2.3417(8) 0.2730(5) 0.5050(5) 0.079(5) Uani 1 1 d . . .
H46 H -2.3543 0.2438 0.5287 0.094 Uiso 1 1 calc R . .
C47 C -2.3880(7) 0.3066(6) 0.5028(5) 0.075(5) Uani 1 1 d . . .
H47 H -2.4314 0.3010 0.5240 0.090 Uiso 1 1 calc R . .
C48 C -2.3662(7) 0.3482(5) 0.4680(5) 0.074(4) Uani 1 1 d . . .
H48 H -2.3952 0.3723 0.4659 0.089 Uiso 1 1 calc R . .
C49 C -2.3042(6) 0.3565(5) 0.4359(4) 0.062(4) Uani 1 1 d . . .
H49 H -2.2921 0.3854 0.4116 0.075 Uiso 1 1 calc R . .
C50 C -1.1035(6) 0.8422(4) -0.5332(4) 0.042(3) Uani 1 1 d . . .
C51 C -1.0672(6) 0.8738(4) -0.5810(4) 0.053(3) Uani 1 1 d . . .
C52 C -1.0046(7) 0.8640(4) -0.6019(4) 0.061(4) Uani 1 1 d . . .
H52 H -0.9839 0.8383 -0.5857 0.073 Uiso 1 1 calc R . .
C53 C -0.9718(9) 0.8925(5) -0.6475(5) 0.090(6) Uani 1 1 d . . .
H53 H -0.9276 0.8871 -0.6617 0.108 Uiso 1 1 calc R . .
C54 C -1.0027(11) 0.9276(6) -0.6713(6) 0.109(7) Uani 1 1 d . . .
H54 H -0.9798 0.9473 -0.7020 0.131 Uiso 1 1 calc R . .
C55 C -1.0679(10) 0.9352(6) -0.6511(7) 0.107(6) Uani 1 1 d U . .
H55 H -1.0902 0.9585 -0.6692 0.128 Uiso 1 1 calc R . .
C56 C -1.1011(9) 0.9096(4) -0.6052(5) 0.097(6) Uani 1 1 d . . .
H56 H -1.1446 0.9160 -0.5907 0.116 Uiso 1 1 calc R . .
C57 C -1.1988(5) 0.9484(4) -0.4177(4) 0.037(3) Uani 1 1 d . . .
C58 C -1.1720(6) 0.9913(4) -0.4564(4) 0.054(3) Uani 1 1 d . . .
C59 C -1.1116(7) 0.9927(5) -0.4896(5) 0.085(5) Uani 1 1 d . . .
H59 H -1.0872 0.9664 -0.4878 0.102 Uiso 1 1 calc R . .
C60 C -1.0886(9) 1.0355(6) -0.5261(6) 0.098(5) Uani 1 1 d U . .
H60 H -1.0486 1.0372 -0.5499 0.117 Uiso 1 1 calc R . .
C61 C -1.1223(10) 1.0752(7) -0.5287(7) 0.121(7) Uani 1 1 d U . .
H61 H -1.1051 1.1036 -0.5527 0.145 Uiso 1 1 calc R . .
C62 C -1.1812(9) 1.0713(6) -0.4950(7) 0.113(6) Uani 1 1 d U . .
H62 H -1.2057 1.0974 -0.4961 0.136 Uiso 1 1 calc R . .
C63 C -1.2058(7) 1.0298(5) -0.4592(5) 0.078(4) Uani 1 1 d U . .
H63 H -1.2467 1.0281 -0.4363 0.094 Uiso 1 1 calc R . .
C64 C -1.4247(6) 0.7650(4) -0.3520(5) 0.053(3) Uani 1 1 d . . .
C65 C -1.4688(6) 0.7509(5) -0.3737(5) 0.055(4) Uani 1 1 d . . .
C66 C -1.4436(8) 0.7322(7) -0.4068(7) 0.105(6) Uani 1 1 d . . .
H66 H -1.3973 0.7271 -0.4147 0.125 Uiso 1 1 calc R . .
C67 C -1.4843(11) 0.7207(7) -0.4285(7) 0.116(6) Uani 1 1 d U . .
H67 H -1.4665 0.7090 -0.4524 0.139 Uiso 1 1 calc R . .
C68 C -1.5523(8) 0.7264(7) -0.4153(8) 0.117(7) Uani 1 1 d . . .
H68 H -1.5815 0.7147 -0.4275 0.141 Uiso 1 1 calc R . .
C69 C -1.5778(10) 0.7480(7) -0.3861(7) 0.110(7) Uani 1 1 d . . .
H69 H -1.6234 0.7549 -0.3795 0.132 Uiso 1 1 calc R . .
C70 C -1.5329(7) 0.7594(5) -0.3659(6) 0.082(5) Uani 1 1 d . . .
H70 H -1.5495 0.7746 -0.3448 0.099 Uiso 1 1 calc R . .
C71 C -1.5242(8) 0.8100(5) -0.1654(5) 0.081(5) Uani 1 1 d DU . .
C72 C -1.5312(12) 0.7599(7) -0.1447(5) 0.231(6) Uani 1 1 d DU . .
C73 C -1.4761(11) 0.7354(7) -0.1535(7) 0.231(6) Uani 1 1 d D . .
H73 H -1.4340 0.7505 -0.1727 0.278 Uiso 1 1 calc R . .
C74 C -1.4837(11) 0.6880(7) -0.1336(8) 0.231(6) Uani 1 1 d D . .
H74 H -1.4464 0.6706 -0.1393 0.278 Uiso 1 1 calc R . .
C75 C -1.5463(12) 0.6661(7) -0.1054(7) 0.231(6) Uani 1 1 d D . .
H75 H -1.5513 0.6339 -0.0919 0.278 Uiso 1 1 calc R . .
C76 C -1.6009(11) 0.6918(7) -0.0971(7) 0.231(6) Uani 1 1 d D . .
H76 H -1.6433 0.6771 -0.0779 0.278 Uiso 1 1 calc R . .
C77 C -1.5934(11) 0.7387(7) -0.1169(7) 0.231(6) Uani 1 1 d D . .
H77 H -1.6306 0.7563 -0.1115 0.278 Uiso 1 1 calc R . .
C78 C -1.3199(8) 0.9575(4) -0.2366(4) 0.059(4) Uani 1 1 d . . .
C79 C -1.2513(7) 0.9582(5) -0.2311(5) 0.063(4) Uani 1 1 d . . .
C80 C -1.2126(10) 0.9243(6) -0.2352(7) 0.107(6) Uani 1 1 d U . .
H80 H -1.2308 0.8988 -0.2382 0.128 Uiso 1 1 calc R . .
C81 C -1.1437(11) 0.9263(7) -0.2352(8) 0.131(7) Uani 1 1 d U . .
H81 H -1.1150 0.9040 -0.2415 0.157 Uiso 1 1 calc R . .
C82 C -1.1195(11) 0.9608(7) -0.2259(7) 0.122(7) Uani 1 1 d U . .
H82 H -1.0748 0.9621 -0.2240 0.146 Uiso 1 1 calc R . .
C83 C -1.1631(9) 0.9939(6) -0.2194(6) 0.098(6) Uani 1 1 d . . .
H83 H -1.1485 1.0176 -0.2119 0.118 Uiso 1 1 calc R . .
C84 C -1.2262(8) 0.9926(5) -0.2237(5) 0.070(4) Uani 1 1 d . . .
H84 H -1.2536 1.0168 -0.2214 0.084 Uiso 1 1 calc R . .
C85 C -1.4432(6) 1.0150(4) -0.4033(4) 0.049(3) Uani 1 1 d . . .
C86 C -1.4182(6) 1.0618(4) -0.4388(4) 0.047(3) Uani 1 1 d . . .
C87 C -1.3715(7) 1.0666(5) -0.4791(5) 0.080(5) Uani 1 1 d . . .
H87 H -1.3537 1.0405 -0.4849 0.096 Uiso 1 1 calc R . .
C88 C -1.3496(8) 1.1092(6) -0.5119(6) 0.097(5) Uani 1 1 d U . .
H88 H -1.3175 1.1128 -0.5407 0.116 Uiso 1 1 calc R . .
C89 C -1.3751(8) 1.1468(5) -0.5024(6) 0.094(6) Uani 1 1 d . . .
H89 H -1.3605 1.1763 -0.5251 0.113 Uiso 1 1 calc R . .
C90 C -1.4198(7) 1.1425(5) -0.4618(5) 0.073(4) Uani 1 1 d . . .
H90 H -1.4355 1.1684 -0.4548 0.088 Uiso 1 1 calc R . .
C91 C -1.4423(6) 1.0997(4) -0.4305(4) 0.052(3) Uani 1 1 d . . .
H91 H -1.4756 1.0961 -0.4023 0.063 Uiso 1 1 calc R . .
C92 C -1.5733(5) 0.9133(4) -0.3574(4) 0.038(3) Uani 1 1 d . . .
C93 C -1.6371(6) 0.8932(4) -0.3560(4) 0.038(3) Uani 1 1 d . . .
C94 C -1.6379(6) 0.8578(5) -0.3716(5) 0.066(4) Uani 1 1 d . . .
H94 H -1.5970 0.8498 -0.3880 0.079 Uiso 1 1 calc R . .
C95 C -1.6960(7) 0.8341(5) -0.3640(6) 0.078(5) Uani 1 1 d . . .
H95 H -1.6952 0.8098 -0.3750 0.094 Uiso 1 1 calc R . .
C96 C -1.7556(7) 0.8454(6) -0.3406(5) 0.079(5) Uani 1 1 d . . .
H96 H -1.7961 0.8287 -0.3347 0.095 Uiso 1 1 calc R . .
C97 C -1.7560(7) 0.8790(6) -0.3266(6) 0.083(5) Uani 1 1 d . . .
H97 H -1.7976 0.8875 -0.3117 0.100 Uiso 1 1 calc R . .
C98 C -1.6968(7) 0.9035(5) -0.3329(5) 0.064(4) Uani 1 1 d . . .
H98 H -1.6987 0.9271 -0.3209 0.077 Uiso 1 1 calc R . .
C99 C -1.4647(7) 0.9636(4) -0.0922(4) 0.051(3) Uani 1 1 d . . .
C100 C -1.4044(10) 0.9676(4) -0.0761(5) 0.070(5) Uani 1 1 d . . .
C101 C -1.3405(10) 0.9646(5) -0.1028(5) 0.086(5) Uani 1 1 d . . .
H101 H -1.3351 0.9606 -0.1317 0.103 Uiso 1 1 calc R . .
C102 C -1.2866(10) 0.9673(6) -0.0878(6) 0.096(6) Uani 1 1 d . . .
H102 H -1.2436 0.9642 -0.1060 0.115 Uiso 1 1 calc R . .
C103 C -1.2920(11) 0.9743(6) -0.0471(7) 0.110(6) Uani 1 1 d U . .
H103 H -1.2536 0.9765 -0.0370 0.132 Uiso 1 1 calc R . .
C104 C -1.3546(11) 0.9781(6) -0.0215(7) 0.105(6) Uani 1 1 d U . .
H104 H -1.3589 0.9840 0.0064 0.126 Uiso 1 1 calc R . .
C105 C -1.4112(9) 0.9738(5) -0.0340(6) 0.081(5) Uani 1 1 d . . .
H105 H -1.4541 0.9750 -0.0145 0.097 Uiso 1 1 calc R . .
C106 C -1.5896(6) 1.0422(4) -0.1327(4) 0.065(4) Uani 1 1 d D . .
C107 C -1.5962(4) 1.0894(4) -0.1428(4) 0.082(5) Uani 1 1 d DU . .
C108 C -1.5751(6) 1.1215(4) -0.1870(4) 0.086(5) Uani 1 1 d D . .
H108 H -1.5552 1.1112 -0.2118 0.104 Uiso 1 1 calc R . .
C109 C -1.5802(7) 1.1671(4) -0.1985(5) 0.112(6) Uani 1 1 d DU . .
H109 H -1.5646 1.1881 -0.2297 0.135 Uiso 1 1 calc R . .
C110 C -1.6096(7) 1.1804(5) -0.1615(6) 0.183(10) Uani 1 1 d DU . .
H110 H -1.6145 1.2118 -0.1680 0.220 Uiso 1 1 calc R . .
C111 C -1.6326(9) 1.1510(6) -0.1153(6) 0.193(11) Uani 1 1 d DU . .
H111 H -1.6525 1.1614 -0.0906 0.232 Uiso 1 1 calc R . .
C112 C -1.6246(7) 1.1053(5) -0.1077(5) 0.141(8) Uani 1 1 d DU . .
H112 H -1.6396 1.0840 -0.0766 0.170 Uiso 1 1 calc R . .
C113 C -1.5205(8) 1.0861(4) -0.2960(4) 0.051(4) Uani 1 1 d . . .
C114 C -1.5178(7) 1.1362(4) -0.3242(4) 0.052(4) Uani 1 1 d . . .
C115 C -1.4753(7) 1.1656(4) -0.3185(5) 0.076(5) Uani 1 1 d . . .
H115 H -1.4498 1.1539 -0.2965 0.092 Uiso 1 1 calc R . .
C116 C -1.4700(9) 1.2127(5) -0.3452(8) 0.104(7) Uani 1 1 d . . .
H116 H -1.4417 1.2330 -0.3413 0.125 Uiso 1 1 calc R . .
C117 C -1.5066(10) 1.2274(6) -0.3762(6) 0.089(6) Uani 1 1 d . . .
H117 H -1.5029 1.2587 -0.3953 0.107 Uiso 1 1 calc R . .
C118 C -1.5474(8) 1.1997(6) -0.3809(6) 0.081(5) Uani 1 1 d . . .
H118 H -1.5736 1.2115 -0.4025 0.097 Uiso 1 1 calc R . .
C119 C -1.5528(8) 1.1540(4) -0.3550(5) 0.072(4) Uani 1 1 d . . .
H119 H -1.5823 1.1347 -0.3594 0.086 Uiso 1 1 calc R . .
C120 C -1.7180(7) 0.9351(4) -0.2226(5) 0.056(4) Uani 1 1 d . . .
C121 C -1.7899(7) 0.9281(4) -0.2229(4) 0.054(3) Uani 1 1 d . . .
C122 C -1.8163(8) 0.9553(4) -0.2566(5) 0.063(4) Uani 1 1 d . . .
H122 H -1.7901 0.9811 -0.2803 0.076 Uiso 1 1 calc R . .
C123 C -1.8808(8) 0.9467(5) -0.2579(6) 0.078(5) Uani 1 1 d . . .
H123 H -1.8992 0.9665 -0.2816 0.094 Uiso 1 1 calc R . .
C124 C -1.9186(8) 0.9071(6) -0.2223(6) 0.087(5) Uani 1 1 d . . .
H124 H -1.9627 0.9000 -0.2221 0.104 Uiso 1 1 calc R . .
C125 C -1.8909(9) 0.8805(6) -0.1896(5) 0.092(6) Uani 1 1 d . . .
H125 H -1.9164 0.8544 -0.1660 0.110 Uiso 1 1 calc R . .
C126 C -1.8271(7) 0.8890(5) -0.1884(5) 0.072(4) Uani 1 1 d . . .
H126 H -1.8087 0.8689 -0.1648 0.087 Uiso 1 1 calc R . .
C127 C -1.8376(8) 0.9510(5) -0.0313(5) 0.076(4) Uani 1 1 d U . .
C128 C -1.8474(8) 0.9966(5) -0.0231(4) 0.079(4) Uani 1 1 d U . .
C129 C -1.7957(10) 1.0320(7) -0.0481(7) 0.111(6) Uani 1 1 d U . .
H129 H -1.7557 1.0279 -0.0687 0.133 Uiso 1 1 calc R . .
C130 C -1.8069(11) 1.0741(7) -0.0408(7) 0.122(7) Uani 1 1 d U . .
H130 H -1.7755 1.0995 -0.0564 0.146 Uiso 1 1 calc R . .
C131 C -1.8683(12) 1.0746(8) -0.0086(8) 0.126(7) Uani 1 1 d U . .
H131 H -1.8745 1.1007 -0.0002 0.151 Uiso 1 1 calc R . .
C132 C -1.9182(11) 1.0429(7) 0.0113(6) 0.119(6) Uani 1 1 d U . .
H132 H -1.9597 1.0486 0.0291 0.143 Uiso 1 1 calc R . .
C133 C -1.9089(10) 0.9980(6) 0.0054(6) 0.114(6) Uani 1 1 d U . .
H133 H -1.9419 0.9735 0.0198 0.136 Uiso 1 1 calc R . .
C134 C -1.6023(9) 0.7930(6) 0.0374(5) 0.088(4) Uani 1 1 d U . .
C135 C -1.5487(11) 0.7763(6) 0.0630(8) 0.159(7) Uani 1 1 d DU . .
C136 C -1.4837(11) 0.7720(7) 0.0396(8) 0.191(8) Uani 1 1 d DU . .
H136 H -1.4699 0.7824 0.0064 0.229 Uiso 1 1 calc R . .
C137 C -1.4394(11) 0.7521(7) 0.0657(9) 0.210(8) Uani 1 1 d DU . .
H137 H -1.3948 0.7490 0.0501 0.252 Uiso 1 1 calc R . .
C138 C -1.4591(12) 0.7367(7) 0.1144(9) 0.224(9) Uani 1 1 d DU . .
H138 H -1.4285 0.7231 0.1321 0.268 Uiso 1 1 calc R . .
C139 C -1.5250(12) 0.7417(7) 0.1365(8) 0.212(8) Uani 1 1 d DU . .
H139 H -1.5390 0.7313 0.1697 0.254 Uiso 1 1 calc R . .
C140 C -1.5703(10) 0.7614(6) 0.1113(8) 0.173(7) Uani 1 1 d DU . .
H140 H -1.6150 0.7646 0.1268 0.208 Uiso 1 1 calc R . .
C141 C -1.8232(6) 0.6560(4) 0.1256(4) 0.042(3) Uani 1 1 d D . .
C142 C -1.7613(6) 0.6330(4) 0.1154(4) 0.080(5) Uani 1 1 d D . .
C143 C -1.7100(8) 0.6533(5) 0.0757(5) 0.148(8) Uani 1 1 d DU . .
H143 H -1.7150 0.6827 0.0547 0.178 Uiso 1 1 calc R . .
C144 C -1.6515(9) 0.6324(6) 0.0654(6) 0.201(12) Uani 1 1 d DU . .
H144 H -1.6166 0.6468 0.0377 0.242 Uiso 1 1 calc R . .
C145 C -1.6456(8) 0.5901(6) 0.0965(7) 0.196(11) Uani 1 1 d DU . .
H145 H -1.6056 0.5753 0.0899 0.236 Uiso 1 1 calc R . .
C146 C -1.6954(8) 0.5680(6) 0.1369(6) 0.160(9) Uani 1 1 d DU . .
H146 H -1.6902 0.5387 0.1578 0.192 Uiso 1 1 calc R . .
C147 C -1.7531(7) 0.5904(4) 0.1456(5) 0.106(6) Uani 1 1 d DU . .
H147 H -1.7880 0.5760 0.1732 0.127 Uiso 1 1 calc R . .
C148 C -1.7926(6) 0.7958(4) 0.1954(4) 0.038(3) Uani 1 1 d . . .
C149 C -1.7527(7) 0.7795(4) 0.2305(4) 0.048(3) Uani 1 1 d . . .
C150 C -1.6857(8) 0.7922(5) 0.2189(5) 0.067(4) Uani 1 1 d . . .
H150 H -1.6643 0.8139 0.1889 0.080 Uiso 1 1 calc R . .
C151 C -1.6489(9) 0.7728(6) 0.2522(7) 0.099(6) Uani 1 1 d . . .
H151 H -1.6022 0.7797 0.2445 0.119 Uiso 1 1 calc R . .
C152 C -1.6830(10) 0.7437(6) 0.2961(7) 0.096(6) Uani 1 1 d U . .
H152 H -1.6588 0.7320 0.3190 0.115 Uiso 1 1 calc R . .
C153 C -1.7445(11) 0.7314(5) 0.3078(6) 0.101(6) Uani 1 1 d . . .
H153 H -1.7651 0.7104 0.3384 0.121 Uiso 1 1 calc R . .
C154 C -1.7822(8) 0.7492(4) 0.2752(4) 0.069(4) Uani 1 1 d . . .
H154 H -1.8285 0.7404 0.2841 0.083 Uiso 1 1 calc R . .
C155 C -1.9090(7) 0.8852(4) 0.1496(4) 0.047(3) Uani 1 1 d . . .
C156 C -1.9398(6) 0.9265(4) 0.1582(4) 0.046(3) Uani 1 1 d . . .
C157 C -1.9116(7) 0.9691(4) 0.1293(4) 0.055(3) Uani 1 1 d . . .
H157 H -1.8727 0.9727 0.1042 0.066 Uiso 1 1 calc R . .
C158 C -1.9400(8) 1.0064(4) 0.1370(6) 0.075(5) Uani 1 1 d . . .
H158 H -1.9211 1.0360 0.1170 0.090 Uiso 1 1 calc R . .
C159 C -1.9947(9) 1.0010(5) 0.1730(6) 0.083(5) Uani 1 1 d . . .
H159 H -2.0145 1.0273 0.1772 0.099 Uiso 1 1 calc R . .
C160 C -2.0226(7) 0.9597(5) 0.2035(5) 0.073(5) Uani 1 1 d . . .
H160 H -2.0602 0.9567 0.2293 0.088 Uiso 1 1 calc R . .
C161 C -1.9941(6) 0.9214(4) 0.1957(4) 0.047(3) Uani 1 1 d . . .
H161 H -2.0124 0.8919 0.2164 0.057 Uiso 1 1 calc R . .
C162 C -2.0278(9) 0.7955(4) 0.0450(4) 0.058(4) Uani 1 1 d . . .
C163 C -2.0484(7) 0.8198(4) 0.0015(4) 0.053(4) Uani 1 1 d . . .
C164 C -2.0048(7) 0.8492(4) -0.0382(4) 0.063(4) Uani 1 1 d . . .
H164 H -1.9603 0.8546 -0.0378 0.075 Uiso 1 1 calc R . .
C165 C -2.0245(9) 0.8712(5) -0.0791(4) 0.074(5) Uani 1 1 d . . .
H165 H -1.9943 0.8926 -0.1056 0.089 Uiso 1 1 calc R . .
C166 C -2.0866(10) 0.8623(6) -0.0809(6) 0.091(6) Uani 1 1 d . . .
H166 H -2.0993 0.8767 -0.1091 0.109 Uiso 1 1 calc R . .
C167 C -2.1299(9) 0.8334(6) -0.0437(6) 0.108(7) Uani 1 1 d . . .
H167 H -2.1736 0.8277 -0.0453 0.129 Uiso 1 1 calc R . .
C168 C -2.1117(8) 0.8111(5) -0.0014(5) 0.086(5) Uani 1 1 d . . .
H168 H -2.1428 0.7902 0.0249 0.103 Uiso 1 1 calc R . .
C169 C -1.9438(6) 0.6753(4) 0.2996(4) 0.043(3) Uani 1 1 d . . .
C170 C -1.9288(6) 0.6552(4) 0.3476(4) 0.045(3) Uani 1 1 d . . .
C171 C -1.9316(6) 0.6813(4) 0.3734(4) 0.053(3) Uani 1 1 d . . .
H171 H -1.9433 0.7119 0.3623 0.064 Uiso 1 1 calc R . .
C172 C -1.9172(7) 0.6628(5) 0.4165(5) 0.067(4) Uani 1 1 d . . .
H172 H -1.9176 0.6812 0.4344 0.080 Uiso 1 1 calc R . .
C173 C -1.9026(8) 0.6187(6) 0.4333(5) 0.078(5) Uani 1 1 d . . .
H173 H -1.8968 0.6055 0.4639 0.094 Uiso 1 1 calc R . .
C174 C -1.8963(9) 0.5935(6) 0.4058(6) 0.096(5) Uani 1 1 d U . .
H174 H -1.8818 0.5636 0.4160 0.115 Uiso 1 1 calc R . .
C175 C -1.9110(9) 0.6114(5) 0.3626(5) 0.086(5) Uani 1 1 d . . .
H175 H -1.9088 0.5935 0.3440 0.104 Uiso 1 1 calc R . .
C176 C -2.1456(7) 0.6381(5) 0.1446(5) 0.069(4) Uani 1 1 d D . .
C177 C -2.1784(7) 0.6399(8) 0.1074(6) 0.218(5) Uani 1 1 d DU . .
C178 C -2.1760(9) 0.6811(7) 0.0712(7) 0.218(5) Uani 1 1 d D . .
H178 H -2.1542 0.7074 0.0701 0.262 Uiso 1 1 calc R . .
C179 C -2.2060(11) 0.6831(7) 0.0368(7) 0.218(5) Uani 1 1 d D . .
H179 H -2.2045 0.7113 0.0119 0.262 Uiso 1 1 calc R . .
C180 C -2.2380(9) 0.6455(7) 0.0374(7) 0.218(5) Uani 1 1 d D . .
H180 H -2.2585 0.6475 0.0134 0.262 Uiso 1 1 calc R . .
C181 C -2.2396(11) 0.6048(7) 0.0740(7) 0.218(5) Uani 1 1 d D . .
H181 H -2.2613 0.5785 0.0750 0.262 Uiso 1 1 calc R . .
C182 C -2.2099(10) 0.6016(7) 0.1093(7) 0.218(5) Uani 1 1 d D . .
H182 H -2.2114 0.5735 0.1342 0.262 Uiso 1 1 calc R . .
C183 C -1.9942(7) 0.4777(4) 0.1739(4) 0.060(4) Uani 1 1 d D . .
C184 C -2.0181(4) 0.4671(4) 0.1391(4) 0.088(5) Uani 1 1 d D . .
C185 C -2.0327(7) 0.5009(5) 0.1018(5) 0.131(7) Uani 1 1 d DU . .
H185 H -2.0268 0.5314 0.0992 0.158 Uiso 1 1 calc R . .
C186 C -2.0554(8) 0.4931(7) 0.0680(6) 0.202(12) Uani 1 1 d DU . .
H186 H -2.0651 0.5173 0.0427 0.243 Uiso 1 1 calc R . .
C187 C -2.0631(7) 0.4487(7) 0.0728(6) 0.195(12) Uani 1 1 d DU . .
H187 H -2.0786 0.4422 0.0501 0.234 Uiso 1 1 calc R . .
C188 C -2.0495(7) 0.4129(5) 0.1093(6) 0.119(7) Uani 1 1 d DU . .
H188 H -2.0551 0.3824 0.1118 0.142 Uiso 1 1 calc R . .
C189 C -2.0273(6) 0.4233(5) 0.1417(5) 0.102(6) Uani 1 1 d DU . .
H189 H -2.0180 0.3991 0.1671 0.123 Uiso 1 1 calc R . .
C190 C -2.1306(6) 0.5061(4) 0.3873(4) 0.048(3) Uani 1 1 d . . .
C191 C -2.2013(7) 0.5040(4) 0.4177(4) 0.060(4) Uani 1 1 d . . .
C192 C -2.2353(7) 0.5418(4) 0.4138(5) 0.063(4) Uani 1 1 d . . .
H192 H -2.2158 0.5701 0.3907 0.075 Uiso 1 1 calc R . .
C193 C -2.2970(8) 0.5393(5) 0.4427(6) 0.093(6) Uani 1 1 d . . .
H193 H -2.3186 0.5665 0.4414 0.111 Uiso 1 1 calc R . .
C194 C -2.3287(9) 0.4995(6) 0.4733(6) 0.102(6) Uani 1 1 d U . .
H194 H -2.3733 0.4979 0.4919 0.122 Uiso 1 1 calc R . .
C195 C -2.2936(8) 0.4611(6) 0.4766(6) 0.098(5) Uani 1 1 d U . .
H195 H -2.3144 0.4326 0.4985 0.118 Uiso 1 1 calc R . .
C196 C -2.2312(8) 0.4624(5) 0.4499(5) 0.090(6) Uani 1 1 d . . .
H196 H -2.2081 0.4355 0.4529 0.108 Uiso 1 1 calc R . .
C197 C -2.2082(6) 0.6526(4) 0.2599(4) 0.052(3) Uani 1 1 d U . .
C198 C -2.2694(6) 0.6628(4) 0.2903(4) 0.052(3) Uani 1 1 d . . .
C199 C -2.2826(7) 0.7067(5) 0.2839(6) 0.076(5) Uani 1 1 d . . .
H199 H -2.2535 0.7300 0.2587 0.092 Uiso 1 1 calc R . .
C200 C -2.3374(8) 0.7191(6) 0.3130(6) 0.089(5) Uani 1 1 d U . .
H200 H -2.3444 0.7500 0.3089 0.107 Uiso 1 1 calc R . .
C201 C -2.3810(9) 0.6841(6) 0.3480(6) 0.097(5) Uani 1 1 d U . .
H201 H -2.4211 0.6910 0.3664 0.117 Uiso 1 1 calc R . .
C202 C -2.3661(8) 0.6393(6) 0.3561(6) 0.092(5) Uani 1 1 d . . .
H202 H -2.3946 0.6156 0.3813 0.111 Uiso 1 1 calc R . .
C203 C -2.3091(6) 0.6286(5) 0.3271(5) 0.067(4) Uani 1 1 d . . .
H203 H -2.2984 0.5979 0.3331 0.080 Uiso 1 1 calc R . .
C204 C -2.1228(8) 0.8011(4) 0.2260(5) 0.066(5) Uani 1 1 d . . .
C205 C -2.1736(6) 0.8297(4) 0.2451(4) 0.058(4) Uani 1 1 d D . .
C206 C -2.1612(6) 0.8515(4) 0.2730(4) 0.075(5) Uani 1 1 d D . .
H206 H -2.1207 0.8473 0.2821 0.090 Uiso 1 1 calc R . .
C207 C -2.2068(7) 0.8795(4) 0.2878(5) 0.089(6) Uani 1 1 d D . .
H207 H -2.1970 0.8957 0.3056 0.107 Uiso 1 1 calc R . .
C208 C -2.2667(7) 0.8833(5) 0.2765(5) 0.094(5) Uani 1 1 d DU . .
H208 H -2.2988 0.9018 0.2874 0.113 Uiso 1 1 calc R . .
C209 C -2.2815(7) 0.8613(5) 0.2497(5) 0.091(5) Uani 1 1 d DU . .
H209 H -2.3233 0.8642 0.2423 0.109 Uiso 1 1 calc R . .
C210 C -2.2338(6) 0.8347(5) 0.2338(5) 0.082(5) Uani 1 1 d DU . .
H210 H -2.2428 0.8197 0.2148 0.098 Uiso 1 1 calc R . .
C211 C -0.8014(10) 0.8241(5) -0.4334(7) 0.145(8) Uani 1 1 d DU . .
H211 H -0.7538 0.8209 -0.4460 0.218 Uiso 1 1 calc R . .
H212 H -0.8062 0.8436 -0.4151 0.218 Uiso 1 1 calc R . .
H213 H -0.8218 0.8377 -0.4593 0.218 Uiso 1 1 calc R . .
C212 C -1.3578(7) 1.0954(4) -0.2414(5) 0.076(4) Uani 1 1 d . . .
H214 H -1.3631 1.1253 -0.2388 0.115 Uiso 1 1 calc R . .
H215 H -1.3637 1.0972 -0.2716 0.115 Uiso 1 1 calc R . .
H216 H -1.3129 1.0858 -0.2394 0.115 Uiso 1 1 calc R . .
C213 C -1.9966(7) 0.8044(5) 0.3136(4) 0.076(5) Uani 1 1 d . . .
H217 H -1.9674 0.8029 0.3337 0.114 Uiso 1 1 calc R . .
H218 H -2.0245 0.7760 0.3262 0.114 Uiso 1 1 calc R . .
H219 H -2.0254 0.8297 0.3127 0.114 Uiso 1 1 calc R . .
N7 N -0.8640(6) 0.6470(4) -0.4774(4) 0.060(3) Uani 1 1 d . . .
C214 C -0.8207(8) 0.6601(4) -0.5094(5) 0.061(4) Uani 1 1 d . . .
C215 C -0.7644(8) 0.6752(6) -0.5493(5) 0.107(6) Uani 1 1 d . . .
H21C H -0.7234 0.6660 -0.5397 0.160 Uiso 1 1 calc R . .
H21A H -0.7626 0.7083 -0.5639 0.160 Uiso 1 1 calc R . .
H21B H -0.7685 0.6617 -0.5719 0.160 Uiso 1 1 calc R . .
N8 N -1.7487(6) 0.7239(4) -0.3545(4) 0.063(3) Uani 1 1 d . . .
C216 C -1.7381(7) 0.6885(6) -0.3343(6) 0.070(4) Uani 1 1 d . . .
C217 C -1.7187(8) 0.6442(6) -0.3096(6) 0.101(6) Uani 1 1 d . . .
H21F H -1.7445 0.6210 -0.3130 0.152 Uiso 1 1 calc R . .
H21D H -1.7275 0.6395 -0.2763 0.152 Uiso 1 1 calc R . .
H21E H -1.6709 0.6421 -0.3226 0.152 Uiso 1 1 calc R . .
N9 N -1.1480(6) 0.7955(4) -0.5980(4) 0.060(3) Uani 1 1 d . . .
C218 C -1.1932(8) 0.8152(5) -0.5930(4) 0.060(4) Uani 1 1 d . . .
C219 C -1.2534(9) 0.8426(6) -0.5848(5) 0.097(6) Uani 1 1 d . . .
H21I H -1.2639 0.8426 -0.5529 0.145 Uiso 1 1 calc R . .
H21G H -1.2919 0.8291 -0.5890 0.145 Uiso 1 1 calc R . .
H21H H -1.2435 0.8739 -0.6074 0.145 Uiso 1 1 calc R . .
N10 N -2.1274(6) 0.6586(4) 0.3304(4) 0.064(3) Uani 1 1 d . . .
C220 C -2.1496(7) 0.6852(4) 0.3421(5) 0.057(4) Uani 1 1 d . . .
C221 C -2.1794(9) 0.7246(5) 0.3543(6) 0.106(6) Uani 1 1 d . . .
H22D H -2.1639 0.7266 0.3801 0.159 Uiso 1 1 calc R . .
H22E H -2.2282 0.7202 0.3638 0.159 Uiso 1 1 calc R . .
H22F H -2.1653 0.7527 0.3269 0.159 Uiso 1 1 calc R . .
N11 N -1.0233(7) 0.8794(4) -0.4822(4) 0.079(4) Uani 1 1 d . . .
C222 C -0.9995(8) 0.9057(6) -0.5155(6) 0.084(5) Uani 1 1 d U . .
C223 C -0.9667(12) 0.9442(6) -0.5610(6) 0.157(10) Uani 1 1 d . . .
H22I H -0.9960 0.9511 -0.5819 0.235 Uiso 1 1 calc R . .
H22G H -0.9238 0.9351 -0.5761 0.235 Uiso 1 1 calc R . .
H22H H -0.9590 0.9711 -0.5543 0.235 Uiso 1 1 calc R . .
N12 N -1.3335(7) 1.0314(5) -0.3489(4) 0.077(4) Uani 1 1 d . . .
C224 C -1.2819(10) 1.0402(6) -0.3493(5) 0.084(6) Uani 1 1 d . . .
C225 C -1.2107(10) 1.0554(7) -0.3502(7) 0.139(8) Uani 1 1 d U . .
H22A H -1.2103 1.0528 -0.3186 0.209 Uiso 1 1 calc R . .
H22B H -1.1994 1.0869 -0.3716 0.209 Uiso 1 1 calc R . .
H22C H -1.1779 1.0359 -0.3609 0.209 Uiso 1 1 calc R . .
N13 N -1.7063(8) 1.0264(4) -0.1796(4) 0.085(4) Uani 1 1 d . . .
C226 C -1.7577(10) 1.0268(7) -0.1707(7) 0.100(6) Uani 1 1 d DU . .
C227 C -1.8320(10) 1.0275(9) -0.1636(9) 0.197(12) Uani 1 1 d DU . .
H22P H -1.8535 0.9984 -0.1402 0.296 Uiso 1 1 calc R . .
H22M H -1.8423 1.0324 -0.1933 0.296 Uiso 1 1 calc R . .
H22N H -1.8488 1.0521 -0.1527 0.296 Uiso 1 1 calc R . .
N14 N -1.8403(6) 0.8763(4) 0.2397(5) 0.070(3) Uani 1 1 d . . .
C228 C -1.7999(8) 0.8951(4) 0.2075(5) 0.062(4) Uani 1 1 d . . .
C229 C -1.7491(8) 0.9182(5) 0.1644(5) 0.078(5) Uani 1 1 d . . .
H22L H -1.7144 0.8974 0.1592 0.116 Uiso 1 1 calc R . .
H22J H -1.7290 0.9445 0.1666 0.116 Uiso 1 1 calc R . .
H22K H -1.7694 0.9283 0.1382 0.116 Uiso 1 1 calc R . .
N15 N -1.5920(6) 0.8231(4) -0.2631(5) 0.085(4) Uani 1 1 d . . .
C230 C -1.6441(10) 0.8105(7) -0.2462(6) 0.105(7) Uani 1 1 d . . .
C231 C -1.7129(15) 0.7945(11) -0.2204(11) 0.237(15) Uani 1 1 d U . .
H23C H -1.7207 0.7634 -0.2185 0.356 Uiso 1 1 calc R . .
H23A H -1.7431 0.8143 -0.2367 0.356 Uiso 1 1 calc R . .
H23B H -1.7216 0.7949 -0.1888 0.356 Uiso 1 1 calc R . .
O118 O -2.0061(5) 0.8797(4) 0.0831(3) 0.090(3) Uani 1 1 d . . .
C232 C -2.0595(8) 0.8959(5) 0.1052(6) 0.089(5) Uani 1 1 d . . .

loop_
_atom_site_aniso_label
_atom_site_aniso_U_11
_atom_site_aniso_U_22
_atom_site_aniso_U_33
_atom_site_aniso_U_23
_atom_site_aniso_U_13
_atom_site_aniso_U_12
Gd1 0.0431(3) 0.0275(3) 0.0333(3) -0.0088(2) -0.0108(3) 0.0052(2)
Gd2 0.0396(3) 0.0299(3) 0.0359(3) -0.0139(2) -0.0074(3) 0.0047(2)
Gd3 0.0406(3) 0.0302(3) 0.0370(3) -0.0124(2) -0.0103(3) 0.0045(3)
Gd4 0.0419(3) 0.0261(3) 0.0317(3) -0.0111(2) -0.0079(2) 0.0070(2)
Gd5 0.0544(4) 0.0307(3) 0.0344(3) -0.0173(2) 0.0077(3) -0.0069(3)
Gd6 0.0636(4) 0.0279(3) 0.0282(3) -0.0126(2) 0.0028(3) -0.0058(3)
Gd7 0.0610(4) 0.0302(3) 0.0276(3) -0.0105(2) 0.0045(3) -0.0073(3)
Gd8 0.0588(4) 0.0313(3) 0.0267(3) -0.0111(2) 0.0066(3) -0.0033(3)
Gd9 0.0461(4) 0.0347(3) 0.0288(3) -0.0056(2) -0.0026(3) 0.0028(3)
Gd10 0.0495(4) 0.0243(3) 0.0281(3) -0.0033(2) 0.0017(3) 0.0026(3)
Gd11 0.0467(4) 0.0315(3) 0.0372(3) 0.0005(2) -0.0079(3) 0.0052(3)
Gd12 0.0456(4) 0.0258(3) 0.0324(3) -0.0057(2) -0.0080(3) 0.0056(3)
Cu1 0.0469(9) 0.0329(7) 0.0380(8) -0.0165(6) -0.0103(6) 0.0107(6)
Cu2 0.0416(8) 0.0385(8) 0.0404(8) -0.0225(6) -0.0045(6) 0.0040(6)
Cu3 0.0447(9) 0.0352(8) 0.0422(8) -0.0193(6) -0.0032(7) 0.0040(7)
Cu4 0.0467(9) 0.0351(8) 0.0458(8) -0.0207(7) 0.0012(7) -0.0006(7)
Cu5 0.0442(9) 0.0333(7) 0.0397(8) -0.0189(6) -0.0013(6) -0.0017(6)
Cu6 0.0464(9) 0.0399(8) 0.0328(7) -0.0187(6) 0.0025(6) -0.0047(7)
Cu7 0.0986(13) 0.0342(8) 0.0322(8) -0.0158(7) 0.0121(8) -0.0152(8)
Cu8 0.0701(11) 0.0335(8) 0.0280(7) -0.0082(6) 0.0062(7) 0.0095(7)
Cu9 0.0563(9) 0.0306(7) 0.0341(8) -0.0102(6) 0.0041(7) -0.0050(7)
Cu10 0.0501(9) 0.0338(8) 0.0295(7) -0.0102(6) 0.0002(6) 0.0014(7)
Cu11 0.0567(10) 0.0561(9) 0.0260(7) -0.0033(7) 0.0039(7) 0.0195(8)
Cu12 0.0527(9) 0.0369(8) 0.0288(7) -0.0089(6) -0.0007(6) 0.0010(7)
Cu13 0.0528(9) 0.0328(8) 0.0444(8) -0.0071(6) -0.0156(7) 0.0066(7)
Cu14 0.0546(9) 0.0317(7) 0.0327(7) -0.0065(6) -0.0099(7) 0.0084(7)
Cu15 0.0560(9) 0.0238(7) 0.0342(7) -0.0060(6) -0.0117(7) 0.0056(6)
Cu16 0.0507(9) 0.0284(7) 0.0357(8) -0.0078(6) -0.0078(7) 0.0037(6)
Cu17 0.0547(9) 0.0256(7) 0.0335(7) -0.0068(6) -0.0128(7) 0.0044(6)
Cu18 0.0443(9) 0.0333(8) 0.0402(8) -0.0095(6) -0.0124(7) 0.0031(6)
O1 0.034(4) 0.038(4) 0.035(4) -0.014(3) 0.002(3) -0.001(3)
O2 0.040(4) 0.035(4) 0.027(4) -0.014(3) -0.004(3) -0.004(3)
O3 0.053(5) 0.035(4) 0.032(4) -0.012(3) -0.011(4) 0.016(4)
O4 0.031(4) 0.030(4) 0.037(4) -0.011(3) -0.009(3) 0.003(3)
O5 0.033(4) 0.027(4) 0.038(4) -0.010(3) -0.006(3) -0.001(3)
O6 0.043(5) 0.034(4) 0.037(4) -0.015(3) -0.004(3) 0.010(3)
O7 0.044(5) 0.028(4) 0.045(4) -0.016(3) -0.014(4) -0.002(3)
O8 0.036(4) 0.039(4) 0.041(4) -0.022(4) -0.003(3) 0.005(3)
O9 0.056(5) 0.042(5) 0.041(4) -0.025(4) -0.015(4) 0.006(4)
O10 0.048(5) 0.036(4) 0.046(5) -0.017(4) 0.009(4) -0.001(4)
O11 0.041(4) 0.029(4) 0.041(4) -0.013(3) -0.007(4) -0.009(3)
O12 0.047(5) 0.028(4) 0.048(5) -0.021(4) 0.003(4) -0.006(3)
O13 0.043(5) 0.027(4) 0.029(4) -0.005(3) 0.008(3) -0.002(3)
O14 0.062(5) 0.028(4) 0.030(4) -0.015(3) 0.004(4) -0.008(4)
O15 0.055(5) 0.036(4) 0.028(4) -0.017(3) 0.007(3) -0.003(4)
O16 0.055(5) 0.038(4) 0.032(4) -0.013(3) 0.010(4) -0.009(4)
O17 0.061(5) 0.028(4) 0.026(4) -0.008(3) 0.002(4) -0.002(4)
O18 0.095(7) 0.024(4) 0.027(4) -0.004(3) 0.008(4) 0.004(4)
O19 0.066(6) 0.032(4) 0.033(4) -0.006(3) 0.008(4) -0.008(4)
O20 0.054(5) 0.032(4) 0.037(4) -0.018(3) 0.008(4) -0.004(4)
O21 0.056(5) 0.027(4) 0.029(4) -0.002(3) -0.002(4) -0.001(4)
O22 0.055(5) 0.058(5) 0.025(4) -0.008(4) 0.001(4) 0.012(4)
O23 0.064(5) 0.040(4) 0.027(4) -0.007(3) -0.013(4) 0.011(4)
O24 0.045(5) 0.036(4) 0.031(4) -0.012(3) -0.004(3) 0.003(4)
O25 0.046(5) 0.034(4) 0.034(4) -0.005(3) -0.001(4) 0.012(4)
O26 0.050(5) 0.034(4) 0.022(4) -0.001(3) -0.005(3) 0.009(4)
O27 0.039(4) 0.044(4) 0.027(4) -0.011(3) -0.001(3) 0.006(4)
O28 0.064(5) 0.028(4) 0.034(4) -0.002(3) -0.017(4) 0.006(4)
O29 0.047(5) 0.029(4) 0.022(4) 0.001(3) -0.005(3) -0.001(3)
O30 0.057(5) 0.043(5) 0.036(4) -0.017(4) -0.018(4) 0.007(4)
O31 0.052(5) 0.023(4) 0.041(4) -0.012(3) -0.007(4) 0.003(3)
O32 0.047(5) 0.034(4) 0.037(4) -0.005(3) -0.019(4) 0.020(4)
O33 0.070(6) 0.023(4) 0.037(4) -0.009(3) -0.017(4) 0.001(4)
O34 0.055(5) 0.029(4) 0.045(5) -0.003(4) -0.003(4) 0.009(4)
O35 0.050(5) 0.026(4) 0.041(4) -0.010(3) -0.014(4) -0.002(3)
O36 0.054(5) 0.029(4) 0.031(4) -0.007(3) -0.003(4) 0.012(4)
O37 0.067(6) 0.037(5) 0.082(7) -0.003(5) 0.034(5) 0.001(4)
O38 0.091(6) 0.056(5) 0.063(5) -0.014(4) 0.032(5) 0.009(5)
O39 0.172(11) 0.043(5) 0.054(6) -0.011(5) -0.066(7) -0.014(6)
O40 0.057(5) 0.033(4) 0.044(5) -0.018(4) -0.015(4) 0.014(4)
O41 0.066(7) 0.074(7) 0.087(7) -0.061(6) -0.012(6) 0.003(6)
O42 0.056(6) 0.048(5) 0.064(6) -0.030(4) -0.016(5) 0.013(4)
O43 0.050(5) 0.046(5) 0.038(5) -0.009(4) -0.002(4) 0.003(4)
O44 0.038(5) 0.053(5) 0.050(5) -0.019(4) -0.009(4) 0.001(4)
O45 0.032(5) 0.050(5) 0.046(5) -0.011(4) -0.018(4) 0.015(4)
O46 0.049(5) 0.045(5) 0.040(4) -0.016(4) -0.024(4) 0.016(4)
O47 0.062(6) 0.051(5) 0.034(5) -0.015(4) -0.018(4) 0.009(4)
O48 0.057(5) 0.042(5) 0.049(5) -0.016(4) -0.030(4) 0.009(4)
O49 0.039(5) 0.044(5) 0.057(5) -0.018(4) -0.012(4) 0.017(4)
O50 0.031(4) 0.048(5) 0.053(5) -0.014(4) -0.016(4) 0.009(4)
O51 0.059(5) 0.028(4) 0.040(4) -0.010(3) -0.010(4) 0.010(4)
O52 0.055(5) 0.031(4) 0.042(5) -0.013(4) -0.015(4) 0.017(4)
O53 0.072(6) 0.034(4) 0.035(4) -0.015(4) 0.007(4) -0.001(4)
O54 0.033(4) 0.034(4) 0.054(5) -0.007(4) 0.010(4) -0.010(3)
O55 0.061(6) 0.056(5) 0.064(6) -0.041(5) -0.006(5) -0.007(5)
O56 0.036(5) 0.043(5) 0.095(7) -0.041(5) -0.007(5) -0.003(4)
O57 0.083(7) 0.034(5) 0.052(5) -0.009(4) 0.011(5) 0.011(4)
O58 0.091(7) 0.033(5) 0.083(7) -0.025(5) 0.032(6) -0.007(5)
O59 0.084(7) 0.042(5) 0.070(6) -0.036(5) -0.025(5) 0.010(5)
O60 0.061(6) 0.035(5) 0.057(5) -0.014(4) -0.010(4) -0.009(4)
O61 0.062(5) 0.049(5) 0.018(4) -0.008(4) 0.004(4) -0.007(4)
O62 0.094(7) 0.056(6) 0.033(5) -0.013(4) 0.012(5) -0.029(5)
O63 0.046(5) 0.057(5) 0.043(5) -0.029(4) -0.002(4) -0.009(4)
O64 0.068(6) 0.045(5) 0.048(5) -0.021(4) 0.001(4) -0.013(4)
O65 0.079(6) 0.035(5) 0.036(5) -0.010(4) -0.006(4) -0.011(4)
O66 0.114(8) 0.054(6) 0.034(5) -0.019(4) 0.002(5) -0.021(5)
O67 0.091(7) 0.039(5) 0.046(5) -0.021(4) 0.004(5) 0.002(5)
O68 0.125(8) 0.045(5) 0.039(5) -0.031(4) 0.030(5) -0.022(5)
O69 0.068(6) 0.036(5) 0.037(5) -0.014(4) -0.008(4) 0.003(4)
O70 0.084(7) 0.038(5) 0.041(5) -0.016(4) -0.014(5) 0.011(5)
O71 0.061(5) 0.043(5) 0.037(5) -0.014(4) 0.004(4) 0.002(4)
O72 0.083(7) 0.054(6) 0.035(5) -0.002(4) -0.006(5) -0.021(5)
O73 0.106(8) 0.040(5) 0.054(6) -0.008(4) 0.011(5) 0.036(5)
O74 0.118(7) 0.065(5) 0.046(5) -0.015(4) 0.009(5) 0.047(5)
O75 0.057(6) 0.096(8) 0.056(6) -0.008(5) -0.012(5) -0.026(5)
O76 0.064(6) 0.065(6) 0.036(5) -0.009(4) -0.002(4) 0.003(5)
O77 0.076(6) 0.044(5) 0.038(5) -0.020(4) 0.002(4) 0.013(4)
O78 0.065(6) 0.041(5) 0.056(5) -0.015(4) -0.004(5) 0.006(4)
O79 0.055(5) 0.037(4) 0.041(5) -0.013(4) 0.001(4) -0.007(4)
O80 0.044(5) 0.044(5) 0.043(5) -0.014(4) 0.006(4) -0.003(4)
O81 0.048(5) 0.037(4) 0.037(4) -0.016(4) 0.003(4) -0.002(4)
O82 0.064(5) 0.026(4) 0.038(4) -0.009(3) -0.011(4) 0.009(4)
O83 0.060(6) 0.053(6) 0.045(5) -0.001(4) -0.014(5) -0.003(5)
O84 0.070(6) 0.053(6) 0.056(6) 0.013(5) -0.015(5) 0.003(5)
O85 0.067(6) 0.027(4) 0.034(4) 0.000(3) -0.009(4) 0.001(4)
O86 0.084(6) 0.041(5) 0.042(5) -0.026(4) -0.029(4) 0.008(4)
O87 0.081(7) 0.056(6) 0.070(6) -0.024(5) -0.031(5) 0.002(5)
O88 0.089(7) 0.037(5) 0.056(6) -0.005(4) -0.035(5) 0.010(5)
O89 0.117(8) 0.048(5) 0.034(5) -0.019(4) -0.033(5) 0.029(5)
O90 0.086(6) 0.042(5) 0.036(5) -0.010(4) -0.025(4) -0.008(4)
O91 0.075(6) 0.038(5) 0.031(4) -0.002(4) -0.015(4) 0.009(4)
O92 0.079(6) 0.020(4) 0.049(5) -0.008(4) 0.003(4) 0.004(4)
O93 0.053(5) 0.048(5) 0.046(5) -0.002(4) -0.002(4) -0.009(4)
O94 0.036(5) 0.034(5) 0.068(6) -0.008(4) -0.001(4) -0.002(4)
O95 0.045(5) 0.032(4) 0.049(5) -0.008(4) 0.005(4) 0.009(4)
O96 0.051(6) 0.034(5) 0.068(6) 0.001(5) -0.005(5) 0.008(4)
O97 0.043(5) 0.068(6) 0.093(7) -0.034(5) -0.022(5) -0.002(5)
O98 0.112(8) 0.039(5) 0.046(5) -0.014(4) -0.015(5) -0.014(5)
O99 0.051(5) 0.056(5) 0.033(4) -0.011(4) 0.001(4) -0.004(4)
O1W 0.054(5) 0.049(5) 0.032(4) -0.015(4) -0.010(4) 0.017(4)
O2W 0.149(9) 0.168(9) 0.175(10) -0.046(7) -0.036(7) 0.024(8)
O3W 0.217(11) 0.197(11) 0.199(11) -0.063(8) -0.052(8) 0.028(8)
O4W 0.111(7) 0.080(6) 0.041(5) 0.000(4) -0.026(5) -0.031(5)
O5W 0.071(6) 0.068(6) 0.059(6) -0.029(5) -0.008(5) -0.007(5)
O6W 0.054(6) 0.076(6) 0.077(7) -0.032(5) -0.024(5) 0.013(5)
N1 0.053(7) 0.037(6) 0.041(6) -0.010(5) -0.009(5) -0.002(5)
O100 0.059(5) 0.058(5) 0.035(4) -0.030(4) -0.006(4) 0.025(4)
O101 0.052(5) 0.056(5) 0.047(5) -0.025(4) -0.013(4) 0.014(4)
O102 0.041(5) 0.045(5) 0.040(5) -0.024(4) -0.011(4) 0.004(4)
N2 0.070(8) 0.038(6) 0.045(7) -0.014(5) 0.009(6) -0.012(6)
O103 0.118(7) 0.056(5) 0.035(4) -0.026(4) 0.013(4) -0.033(5)
O104 0.097(7) 0.069(6) 0.026(5) -0.018(4) 0.024(5) -0.030(5)
O105 0.063(6) 0.035(4) 0.035(4) -0.017(4) 0.004(4) 0.000(4)
N3 0.056(7) 0.026(6) 0.044(6) -0.012(4) 0.001(5) -0.017(5)
O106 0.072(6) 0.020(4) 0.095(7) -0.001(4) -0.025(5) 0.017(4)
O107 0.058(5) 0.046(5) 0.068(5) -0.009(4) -0.032(4) 0.003(4)
O108 0.046(5) 0.030(4) 0.040(5) -0.006(3) -0.005(4) -0.007(4)
C1 0.156(11) 0.130(10) 0.184(9) -0.068(7) -0.012(8) 0.044(9)
C2 0.292(10) 0.226(10) 0.205(8) -0.071(7) 0.025(7) 0.046(8)
C3 0.292(10) 0.226(10) 0.205(8) -0.071(7) 0.025(7) 0.046(8)
C4 0.292(10) 0.226(10) 0.205(8) -0.071(7) 0.025(7) 0.046(8)
C5 0.292(10) 0.226(10) 0.205(8) -0.071(7) 0.025(7) 0.046(8)
C6 0.292(10) 0.226(10) 0.205(8) -0.071(7) 0.025(7) 0.046(8)
C7 0.292(10) 0.226(10) 0.205(8) -0.071(7) 0.025(7) 0.046(8)
C8 0.117(13) 0.037(8) 0.071(10) -0.013(7) -0.039(10) 0.015(8)
C9 0.037(9) 0.052(10) 0.049(9) -0.008(7) -0.027(8) 0.010(8)
C10 0.084(12) 0.069(12) 0.074(12) -0.015(8) -0.034(9) 0.008(9)
C11 0.092(13) 0.071(12) 0.082(12) -0.020(9) -0.026(9) 0.013(9)
C12 0.090(12) 0.080(12) 0.086(12) -0.039(9) -0.043(9) 0.003(9)
C13 0.090(13) 0.097(13) 0.087(13) -0.041(9) -0.031(9) 0.002(9)
C14 0.090(8) 0.058(7) 0.073(7) -0.033(6) -0.040(6) 0.009(6)
C9' 0.024(8) 0.032(8) 0.035(8) -0.007(7) -0.015(7) -0.004(7)
C10' 0.15(3) 0.046(15) 0.035(14) -0.029(12) -0.050(16) 0.043(17)
C11' 0.085(12) 0.068(11) 0.074(11) -0.033(9) -0.020(9) 0.015(9)
C12' 0.15(3) 0.039(15) 0.039(15) -0.027(12) -0.039(17) 0.012(17)
C13' 0.082(12) 0.075(12) 0.067(11) -0.032(9) -0.029(9) 0.002(9)
C14' 0.090(8) 0.058(7) 0.073(7) -0.033(6) -0.040(6) 0.009(6)
C15 0.069(11) 0.055(9) 0.067(9) -0.029(7) -0.025(8) -0.007(8)
C16 0.040(8) 0.070(10) 0.100(11) -0.051(9) -0.031(8) 0.002(7)
C17 0.087(12) 0.067(11) 0.19(2) -0.092(13) -0.045(13) 0.023(9)
C18 0.110(9) 0.086(9) 0.120(9) -0.050(7) -0.040(7) 0.029(7)
C19 0.115(10) 0.117(10) 0.144(10) -0.068(8) -0.046(8) -0.003(8)
C20 0.085(9) 0.090(9) 0.123(9) -0.049(7) -0.037(7) 0.007(7)
C21 0.089(12) 0.050(9) 0.100(12) -0.038(8) -0.041(10) 0.012(8)
C22 0.043(8) 0.037(7) 0.036(7) 0.000(6) -0.004(6) 0.024(6)
C23 0.052(8) 0.041(7) 0.037(7) -0.005(6) -0.003(6) 0.009(6)
C24 0.064(10) 0.069(10) 0.047(8) 0.008(7) -0.010(7) -0.019(8)
C25 0.058(11) 0.107(14) 0.090(14) 0.019(11) -0.014(10) -0.014(9)
C26 0.098(15) 0.131(17) 0.044(10) 0.011(10) 0.011(10) -0.029(13)
C27 0.105(15) 0.095(13) 0.050(10) -0.002(9) 0.007(10) 0.002(11)
C28 0.071(10) 0.072(10) 0.044(8) -0.015(7) 0.011(7) 0.003(8)
C29 0.043(7) 0.033(6) 0.029(6) -0.015(5) -0.005(5) 0.005(6)
C30 0.051(8) 0.044(7) 0.038(7) -0.016(6) -0.013(6) 0.013(6)
C31 0.058(8) 0.046(8) 0.053(8) -0.014(6) -0.028(7) 0.010(7)
C32 0.085(8) 0.069(8) 0.084(8) -0.038(6) -0.029(7) 0.007(7)
C33 0.111(9) 0.097(9) 0.104(9) -0.056(7) -0.044(7) -0.002(7)
C34 0.100(9) 0.099(9) 0.118(9) -0.047(7) -0.052(8) 0.013(7)
C35 0.068(8) 0.058(7) 0.086(8) -0.039(6) -0.023(6) 0.009(6)
C36 0.045(8) 0.036(7) 0.045(7) -0.012(6) 0.000(6) -0.003(6)
C37 0.038(7) 0.063(9) 0.036(7) -0.018(6) 0.002(6) -0.003(6)
C38 0.065(10) 0.088(12) 0.073(10) -0.053(9) 0.009(8) -0.007(9)
C39 0.103(13) 0.089(12) 0.067(11) -0.050(10) -0.003(10) -0.012(10)
C40 0.090(13) 0.105(15) 0.072(12) -0.052(11) -0.002(10) -0.030(11)
C41 0.104(13) 0.108(14) 0.042(8) -0.026(9) -0.040(8) -0.012(11)
C42 0.107(13) 0.079(11) 0.073(10) -0.041(9) -0.056(10) 0.010(9)
C43 0.051(8) 0.030(6) 0.039(7) -0.017(5) -0.023(6) -0.002(6)
C44 0.040(7) 0.050(8) 0.052(8) -0.018(6) -0.011(6) -0.008(6)
C45 0.080(11) 0.034(7) 0.067(9) -0.012(7) -0.011(8) 0.002(7)
C46 0.078(11) 0.067(10) 0.064(10) -0.013(8) 0.015(9) -0.028(9)
C47 0.053(9) 0.102(13) 0.065(10) -0.049(10) 0.020(7) -0.007(9)
C48 0.061(10) 0.079(11) 0.070(10) -0.024(9) -0.002(8) 0.012(8)
C49 0.054(9) 0.062(9) 0.056(8) -0.021(7) 0.006(7) 0.019(7)
C50 0.064(9) 0.036(7) 0.040(7) -0.025(6) -0.025(6) 0.020(6)
C51 0.059(9) 0.034(7) 0.051(8) -0.006(6) -0.006(7) 0.007(6)
C52 0.084(10) 0.042(7) 0.040(7) -0.007(6) -0.002(7) 0.005(7)
C53 0.117(14) 0.078(11) 0.052(9) -0.027(9) 0.024(9) -0.024(10)
C54 0.144(19) 0.071(12) 0.077(12) 0.017(10) -0.031(13) -0.033(12)
C55 0.112(10) 0.090(9) 0.103(9) -0.014(7) -0.036(8) 0.010(8)
C56 0.125(14) 0.040(8) 0.069(10) 0.023(7) 0.003(10) 0.014(9)
C57 0.033(7) 0.040(7) 0.039(6) -0.024(5) 0.000(5) 0.003(5)
C58 0.051(8) 0.043(7) 0.055(8) -0.008(6) -0.006(7) 0.006(6)
C59 0.062(10) 0.064(10) 0.082(11) -0.006(8) 0.027(8) 0.004(8)
C60 0.086(9) 0.089(9) 0.094(9) -0.023(7) -0.001(7) 0.012(7)
C61 0.104(10) 0.107(10) 0.117(10) -0.021(8) -0.005(8) 0.024(8)
C62 0.106(9) 0.094(9) 0.115(10) -0.027(7) -0.007(7) 0.028(8)
C63 0.067(7) 0.062(7) 0.071(7) 0.002(6) -0.001(6) 0.018(6)
C64 0.037(8) 0.036(7) 0.078(10) -0.023(7) 0.000(7) -0.006(6)
C65 0.022(7) 0.078(10) 0.091(10) -0.061(9) -0.018(7) 0.004(6)
C66 0.065(11) 0.148(18) 0.138(17) -0.095(15) -0.025(11) -0.008(11)
C67 0.122(10) 0.126(10) 0.128(10) -0.078(8) -0.037(8) 0.009(8)
C68 0.044(10) 0.151(18) 0.21(2) -0.108(18) -0.056(13) -0.013(11)
C69 0.087(14) 0.125(16) 0.18(2) -0.107(16) -0.054(14) 0.003(12)
C70 0.052(10) 0.092(12) 0.110(13) -0.070(11) 0.015(9) -0.011(9)
C71 0.093(8) 0.054(7) 0.075(8) -0.024(6) 0.013(7) 0.006(7)
C72 0.249(10) 0.134(8) 0.238(9) -0.047(7) 0.021(7) 0.048(7)
C73 0.249(10) 0.134(8) 0.238(9) -0.047(7) 0.021(7) 0.048(7)
C74 0.249(10) 0.134(8) 0.238(9) -0.047(7) 0.021(7) 0.048(7)
C75 0.249(10) 0.134(8) 0.238(9) -0.047(7) 0.021(7) 0.048(7)
C76 0.249(10) 0.134(8) 0.238(9) -0.047(7) 0.021(7) 0.048(7)
C77 0.249(10) 0.134(8) 0.238(9) -0.047(7) 0.021(7) 0.048(7)
C78 0.106(13) 0.029(7) 0.043(8) -0.010(6) -0.028(8) -0.001(8)
C79 0.074(10) 0.055(9) 0.094(11) -0.052(8) -0.046(9) 0.028(8)
C80 0.105(10) 0.097(9) 0.138(10) -0.058(8) -0.045(8) 0.009(8)
C81 0.131(11) 0.121(10) 0.162(11) -0.073(8) -0.047(8) 0.019(8)
C82 0.119(10) 0.129(10) 0.140(10) -0.070(8) -0.041(8) 0.007(8)
C83 0.087(13) 0.101(14) 0.142(17) -0.084(13) -0.035(12) 0.018(11)
C84 0.083(12) 0.064(10) 0.076(10) -0.036(8) -0.025(9) 0.000(9)
C85 0.067(9) 0.050(8) 0.022(6) -0.002(6) -0.014(6) -0.005(7)
C86 0.038(7) 0.047(7) 0.034(6) 0.006(5) -0.002(5) -0.005(6)
C87 0.070(10) 0.058(9) 0.058(9) 0.020(7) 0.014(8) 0.002(8)
C88 0.091(9) 0.086(8) 0.074(8) -0.001(7) 0.003(7) 0.004(7)
C89 0.104(13) 0.032(8) 0.087(12) 0.024(8) 0.006(10) 0.004(8)
C90 0.071(10) 0.050(9) 0.075(10) -0.006(8) -0.006(8) 0.013(8)
C91 0.058(9) 0.051(8) 0.035(7) -0.008(6) -0.003(6) -0.004(7)
C92 0.030(7) 0.047(7) 0.041(7) -0.027(6) -0.001(5) -0.001(5)
C93 0.044(7) 0.039(7) 0.035(6) -0.021(5) -0.006(5) 0.005(6)
C94 0.042(8) 0.097(11) 0.068(9) -0.054(9) 0.006(7) -0.020(8)
C95 0.067(11) 0.064(10) 0.112(13) -0.047(9) -0.012(10) -0.019(8)
C96 0.053(10) 0.093(12) 0.084(11) -0.042(10) 0.009(8) -0.015(9)
C97 0.033(9) 0.122(15) 0.120(14) -0.072(12) -0.022(9) 0.012(9)
C98 0.069(10) 0.065(9) 0.070(9) -0.041(8) -0.018(8) 0.019(8)
C99 0.090(11) 0.030(7) 0.031(7) -0.015(5) -0.003(7) -0.014(7)
C100 0.147(16) 0.024(7) 0.051(9) -0.026(6) -0.027(10) -0.003(8)
C101 0.131(16) 0.082(12) 0.051(10) -0.025(8) -0.028(11) -0.027(11)
C102 0.128(16) 0.094(13) 0.067(11) -0.021(10) -0.037(11) -0.027(11)
C103 0.120(10) 0.113(10) 0.105(9) -0.031(8) -0.053(8) -0.004(8)
C104 0.123(10) 0.106(10) 0.099(9) -0.042(7) -0.043(8) 0.021(8)
C105 0.111(14) 0.048(9) 0.097(13) -0.031(9) -0.048(11) 0.029(9)
C106 0.114(12) 0.039(7) 0.032(7) -0.025(6) 0.015(7) -0.022(7)
C107 0.103(9) 0.071(8) 0.074(8) -0.052(7) 0.013(6) 0.000(7)
C108 0.157(16) 0.034(8) 0.046(8) -0.012(6) 0.005(9) 0.003(9)
C109 0.139(10) 0.087(9) 0.103(9) -0.048(8) -0.001(7) 0.002(8)
C110 0.209(14) 0.152(13) 0.176(13) -0.071(10) -0.016(9) 0.018(9)
C111 0.221(14) 0.162(13) 0.188(14) -0.087(10) -0.012(9) 0.028(9)
C112 0.164(11) 0.107(10) 0.137(11) -0.052(8) -0.007(8) 0.030(8)
C113 0.090(11) 0.038(8) 0.021(6) -0.014(5) -0.006(7) 0.009(7)
C114 0.070(9) 0.025(6) 0.037(7) -0.004(5) 0.016(6) -0.004(6)
C115 0.078(11) 0.031(8) 0.103(12) -0.013(8) -0.009(9) -0.005(7)
C116 0.093(14) 0.048(11) 0.150(19) -0.031(11) 0.001(13) -0.032(10)
C117 0.096(15) 0.052(11) 0.088(13) -0.016(9) 0.014(11) 0.012(10)
C118 0.073(11) 0.065(11) 0.087(12) -0.001(9) -0.029(9) -0.001(9)
C119 0.091(12) 0.042(8) 0.058(9) 0.007(7) -0.017(8) 0.006(8)
C120 0.076(10) 0.041(8) 0.042(8) -0.016(6) 0.000(7) 0.008(7)
C121 0.052(9) 0.056(8) 0.042(7) -0.019(6) 0.007(6) 0.002(7)
C122 0.074(11) 0.050(8) 0.056(9) -0.014(7) -0.011(8) 0.013(8)
C123 0.071(11) 0.077(11) 0.100(13) -0.050(10) -0.025(10) 0.036(9)
C124 0.055(10) 0.103(14) 0.101(14) -0.050(12) 0.000(10) 0.006(10)
C125 0.097(15) 0.093(13) 0.049(10) 0.000(9) 0.000(9) 0.012(11)
C126 0.054(10) 0.080(11) 0.065(10) -0.019(8) 0.005(8) -0.013(8)
C127 0.100(8) 0.048(7) 0.066(7) -0.017(6) -0.005(6) 0.029(6)
C128 0.102(8) 0.079(8) 0.041(6) -0.019(6) -0.010(6) 0.066(7)
C129 0.127(10) 0.105(9) 0.126(10) -0.062(8) -0.049(8) 0.023(8)
C130 0.133(11) 0.108(10) 0.131(10) -0.051(8) -0.040(8) 0.021(8)
C131 0.146(11) 0.126(11) 0.119(10) -0.057(8) -0.041(8) 0.023(9)
C132 0.140(10) 0.111(10) 0.094(9) -0.049(8) -0.002(7) 0.043(8)
C133 0.136(10) 0.088(9) 0.086(9) -0.023(7) 0.004(7) 0.041(8)
C134 0.094(10) 0.100(13) 0.054(9) -0.029(9) 0.011(8) -0.031(9)
C135 0.145(9) 0.186(12) 0.142(9) -0.046(8) -0.048(7) -0.011(9)
C136 0.164(9) 0.204(13) 0.191(10) -0.055(8) -0.053(7) 0.038(9)
C137 0.189(10) 0.224(13) 0.212(10) -0.064(9) -0.069(8) 0.025(9)
C138 0.208(10) 0.239(14) 0.214(10) -0.061(9) -0.076(9) 0.031(9)
C139 0.199(11) 0.239(13) 0.187(10) -0.048(8) -0.082(7) 0.031(9)
C140 0.173(10) 0.204(12) 0.142(8) -0.043(8) -0.069(7) -0.004(9)
C141 0.060(8) 0.038(7) 0.040(7) -0.027(6) -0.015(6) -0.008(6)
C142 0.058(9) 0.066(10) 0.088(11) -0.016(8) 0.006(8) 0.036(8)
C143 0.133(11) 0.130(11) 0.151(11) -0.042(8) -0.005(8) 0.043(9)
C144 0.178(14) 0.188(14) 0.206(14) -0.058(10) -0.024(9) 0.041(9)
C145 0.180(14) 0.179(14) 0.203(14) -0.052(9) -0.038(9) 0.048(9)
C146 0.152(12) 0.142(11) 0.165(12) -0.049(9) -0.024(9) 0.054(9)
C147 0.092(9) 0.092(9) 0.108(9) -0.019(7) -0.017(7) 0.040(7)
C148 0.056(8) 0.026(6) 0.039(7) -0.025(5) -0.008(6) 0.013(6)
C149 0.065(9) 0.047(7) 0.037(7) -0.021(6) -0.016(6) 0.001(7)
C150 0.081(11) 0.060(9) 0.080(10) -0.027(8) -0.054(9) -0.001(8)
C151 0.076(12) 0.116(15) 0.130(17) -0.066(14) -0.042(12) 0.023(11)
C152 0.102(9) 0.085(9) 0.098(9) -0.026(7) -0.035(8) 0.017(8)
C153 0.161(19) 0.073(12) 0.054(10) 0.007(8) -0.048(12) -0.003(12)
C154 0.113(13) 0.052(8) 0.046(8) -0.016(7) -0.030(8) -0.003(8)
C155 0.081(10) 0.024(6) 0.028(6) 0.000(5) -0.014(7) -0.007(6)
C156 0.057(8) 0.036(7) 0.045(7) -0.015(6) -0.014(6) -0.006(6)
C157 0.079(10) 0.038(7) 0.046(7) -0.011(6) -0.018(7) 0.010(7)
C158 0.108(13) 0.021(7) 0.085(11) -0.011(7) -0.023(10) 0.012(8)
C159 0.132(16) 0.038(9) 0.078(12) -0.015(8) -0.040(11) 0.025(9)
C160 0.062(10) 0.099(12) 0.067(10) -0.040(9) -0.021(8) 0.045(9)
C161 0.061(8) 0.040(7) 0.032(6) -0.012(5) -0.004(6) 0.022(6)
C162 0.095(12) 0.042(8) 0.037(8) -0.015(6) -0.020(8) 0.001(8)
C163 0.065(9) 0.040(7) 0.039(7) -0.007(6) -0.002(7) 0.017(7)
C164 0.067(9) 0.061(9) 0.044(8) -0.009(7) -0.005(7) 0.025(7)
C165 0.107(13) 0.060(9) 0.036(8) -0.003(7) -0.011(8) 0.020(9)
C166 0.124(16) 0.079(12) 0.084(13) -0.018(10) -0.073(13) 0.038(12)
C167 0.099(14) 0.101(14) 0.096(14) 0.022(11) -0.061(12) -0.009(11)
C168 0.087(13) 0.078(11) 0.073(11) 0.004(9) -0.031(10) -0.015(9)
C169 0.048(8) 0.041(7) 0.032(6) 0.001(6) -0.016(6) -0.002(6)
C170 0.063(8) 0.034(7) 0.043(7) -0.015(6) -0.019(6) 0.001(6)
C171 0.079(10) 0.037(7) 0.045(7) -0.016(6) -0.017(7) 0.004(7)
C172 0.080(11) 0.076(11) 0.051(9) -0.028(8) -0.021(8) 0.012(9)
C173 0.100(13) 0.091(12) 0.060(10) -0.029(9) -0.046(9) 0.013(10)
C174 0.120(9) 0.085(9) 0.090(9) -0.030(7) -0.045(7) 0.012(7)
C175 0.156(16) 0.051(9) 0.083(11) -0.026(8) -0.082(11) 0.021(10)
C176 0.085(11) 0.066(11) 0.089(12) -0.044(9) -0.059(9) 0.025(9)
C177 0.299(9) 0.194(9) 0.197(8) -0.035(7) -0.169(7) -0.030(7)
C178 0.299(9) 0.194(9) 0.197(8) -0.035(7) -0.169(7) -0.030(7)
C179 0.299(9) 0.194(9) 0.197(8) -0.035(7) -0.169(7) -0.030(7)
C180 0.299(9) 0.194(9) 0.197(8) -0.035(7) -0.169(7) -0.030(7)
C181 0.299(9) 0.194(9) 0.197(8) -0.035(7) -0.169(7) -0.030(7)
C182 0.299(9) 0.194(9) 0.197(8) -0.035(7) -0.169(7) -0.030(7)
C183 0.114(12) 0.037(8) 0.037(7) -0.017(6) -0.028(8) 0.006(8)
C184 0.170(17) 0.048(9) 0.052(9) -0.001(7) -0.062(10) -0.002(10)
C185 0.175(11) 0.119(11) 0.120(10) -0.051(8) -0.060(8) -0.006(8)
C186 0.228(15) 0.199(15) 0.195(15) -0.069(10) -0.081(10) -0.004(9)
C187 0.221(15) 0.193(15) 0.187(14) -0.077(10) -0.070(10) 0.000(9)
C188 0.146(11) 0.116(10) 0.109(10) -0.047(8) -0.050(8) -0.005(8)
C189 0.127(10) 0.107(10) 0.087(9) -0.040(7) -0.042(7) -0.001(8)
C190 0.080(9) 0.022(6) 0.033(6) -0.007(5) -0.004(6) 0.012(6)
C191 0.098(11) 0.030(7) 0.041(7) -0.010(6) -0.008(7) 0.024(7)
C192 0.083(11) 0.036(7) 0.065(9) -0.023(7) -0.008(8) 0.012(7)
C193 0.091(12) 0.066(10) 0.091(12) -0.031(9) 0.025(10) 0.017(9)
C194 0.097(9) 0.085(8) 0.098(9) -0.028(7) 0.004(7) 0.024(7)
C195 0.092(9) 0.072(8) 0.103(9) -0.028(7) 0.010(7) 0.017(7)
C196 0.094(12) 0.047(9) 0.080(11) -0.006(8) 0.029(9) 0.022(8)
C197 0.043(6) 0.053(7) 0.058(7) -0.011(5) -0.022(5) 0.001(5)
C198 0.053(8) 0.047(8) 0.059(8) -0.019(7) -0.020(7) 0.007(7)
C199 0.042(8) 0.057(9) 0.111(13) -0.017(9) -0.010(8) 0.003(7)
C200 0.082(8) 0.081(8) 0.100(9) -0.035(7) -0.018(7) 0.020(7)
C201 0.100(9) 0.097(9) 0.096(9) -0.043(7) -0.022(7) 0.021(8)
C202 0.057(10) 0.098(13) 0.098(13) -0.019(11) -0.005(9) -0.009(9)
C203 0.051(9) 0.063(9) 0.065(9) -0.009(7) -0.002(7) 0.006(7)
C204 0.086(12) 0.031(8) 0.055(9) -0.001(7) 0.000(9) 0.023(8)
C205 0.050(8) 0.039(7) 0.056(8) 0.005(6) 0.002(7) 0.016(6)
C206 0.090(12) 0.048(9) 0.059(9) -0.007(7) 0.006(8) 0.028(8)
C207 0.114(14) 0.062(10) 0.070(10) -0.019(8) -0.001(10) 0.036(10)
C208 0.094(9) 0.078(8) 0.086(9) -0.020(7) -0.002(7) 0.028(7)
C209 0.084(8) 0.084(8) 0.091(9) -0.015(7) -0.026(7) 0.021(7)
C210 0.076(8) 0.068(8) 0.085(8) -0.017(6) -0.015(7) 0.021(7)
C211 0.146(11) 0.155(12) 0.139(11) -0.048(9) -0.051(9) -0.006(9)
C212 0.097(12) 0.048(9) 0.075(10) -0.007(8) -0.029(9) -0.008(8)
C213 0.086(11) 0.084(10) 0.040(8) -0.027(7) 0.018(7) 0.014(9)
N7 0.071(8) 0.070(8) 0.053(7) -0.032(6) -0.027(6) 0.016(6)
C214 0.083(11) 0.053(8) 0.037(7) -0.016(6) 0.004(7) 0.001(8)
C215 0.099(13) 0.151(17) 0.073(12) -0.057(12) 0.000(10) -0.037(12)
N8 0.054(8) 0.064(8) 0.076(9) -0.033(7) -0.017(6) -0.005(7)
C216 0.058(10) 0.097(13) 0.084(12) -0.058(11) -0.034(9) 0.003(10)
C217 0.098(13) 0.093(13) 0.109(14) -0.019(11) -0.050(11) 0.025(11)
N9 0.064(8) 0.067(8) 0.053(7) -0.031(6) -0.010(6) 0.013(6)
C218 0.080(11) 0.067(10) 0.026(7) -0.010(6) -0.012(7) 0.001(8)
C219 0.133(16) 0.100(13) 0.068(11) -0.026(10) -0.054(11) 0.033(12)
N10 0.073(8) 0.063(8) 0.055(7) -0.029(6) -0.008(6) 0.019(6)
C220 0.062(9) 0.043(8) 0.053(8) -0.011(7) -0.006(7) 0.000(7)
C221 0.148(17) 0.085(12) 0.082(12) -0.044(10) -0.010(11) 0.030(12)
N11 0.112(11) 0.034(6) 0.080(9) -0.011(6) -0.021(8) -0.006(7)
C222 0.077(8) 0.086(8) 0.082(8) -0.039(7) 0.004(7) -0.018(7)
C223 0.23(3) 0.106(16) 0.073(13) -0.012(11) 0.039(15) -0.021(16)
N12 0.058(8) 0.083(9) 0.061(8) -0.014(7) 0.016(7) -0.010(8)
C224 0.093(14) 0.068(11) 0.063(10) -0.014(8) 0.008(11) 0.023(11)
C225 0.124(11) 0.149(11) 0.133(11) -0.037(8) -0.035(8) 0.012(9)
N13 0.111(12) 0.057(8) 0.068(9) -0.016(6) -0.003(9) 0.007(8)
C226 0.094(9) 0.096(9) 0.087(9) -0.023(7) -0.004(8) 0.027(8)
C227 0.195(14) 0.206(15) 0.189(14) -0.058(9) -0.069(10) 0.007(9)
N14 0.073(9) 0.049(7) 0.085(10) -0.020(7) -0.025(7) 0.005(6)
C228 0.083(12) 0.036(8) 0.071(10) -0.020(7) -0.026(9) 0.007(8)
C229 0.110(13) 0.060(9) 0.063(10) -0.019(8) -0.024(9) -0.017(9)
N15 0.038(7) 0.075(9) 0.106(11) 0.008(7) -0.019(7) -0.012(7)
C230 0.074(13) 0.124(16) 0.079(12) 0.014(11) -0.029(11) -0.013(12)
C231 0.228(17) 0.239(17) 0.234(17) -0.071(10) -0.066(10) 0.016(10)
O118 0.090(8) 0.087(8) 0.067(7) -0.002(6) -0.018(6) 0.022(6)
C232 0.084(12) 0.092(12) 0.083(12) -0.015(9) -0.036(10) 0.050(10)

loop_
_atom_type_symbol
_atom_type_description
_atom_type_scat_dispersion_real
_atom_type_scat_dispersion_imag
_atom_type_scat_source
C C 0.0033 0.0016 'International Tables Vol C Tables 4.2.6.8 and 6.1.1.4'
H H 0.0000 0.0000 'International Tables Vol C Tables 4.2.6.8 and 6.1.1.4'
N N 0.0061 0.0033 'International Tables Vol C Tables 4.2.6.8 and 6.1.1.4'
O O 0.0106 0.0060 'International Tables Vol C Tables 4.2.6.8 and 6.1.1.4'
Cu Cu 0.3201 1.2651 'International Tables Vol C Tables 4.2.6.8 and 6.1.1.4'
Gd Gd -0.1653 3.9035 'International Tables Vol C Tables 4.2.6.8 and 6.1.1.4'

loop_
_geom_angle_atom_site_label_1
_geom_angle_atom_site_label_2
_geom_angle_atom_site_label_3
_geom_angle
_geom_angle_site_symmetry_1
_geom_angle_site_symmetry_3
O37 Gd1 O39 120.0(4) . .
O37 Gd1 O2 83.4(3) . .
O39 Gd1 O2 87.4(3) . .
O37 Gd1 O3 146.3(3) . .
O39 Gd1 O3 80.3(3) . .
O2 Gd1 O3 70.1(2) . .
O37 Gd1 O1 82.7(3) . .
O39 Gd1 O1 146.9(3) . .
O2 Gd1 O1 70.5(2) . .
O3 Gd1 O1 69.2(2) . .
O37 Gd1 O35 76.1(3) . 2_265
O39 Gd1 O35 75.7(3) . 2_265
O2 Gd1 O35 141.7(2) . 2_265
O3 Gd1 O35 137.4(2) . 2_265
O1 Gd1 O35 136.3(2) . 2_265
O37 Gd1 O36 133.2(3) . 2_265
O39 Gd1 O36 75.0(3) . 2_265
O2 Gd1 O36 143.4(2) . 2_265
O3 Gd1 O36 75.4(2) . 2_265
O1 Gd1 O36 108.2(2) . 2_265
O35 Gd1 O36 64.7(2) 2_265 2_265
O37 Gd1 O5 78.1(3) . 2_265
O39 Gd1 O5 130.1(3) . 2_265
O2 Gd1 O5 142.5(2) . 2_265
O3 Gd1 O5 110.5(2) . 2_265
O1 Gd1 O5 74.9(2) . 2_265
O35 Gd1 O5 63.7(2) 2_265 2_265
O36 Gd1 O5 62.4(2) 2_265 2_265
O37 Gd1 O2W 60.4(4) . .
O39 Gd1 O2W 60.3(5) . .
O2 Gd1 O2W 72.2(4) . .
O3 Gd1 O2W 125.8(4) . .
O1 Gd1 O2W 129.7(4) . .
O35 Gd1 O2W 69.5(4) 2_265 .
O36 Gd1 O2W 121.9(4) 2_265 .
O5 Gd1 O2W 123.1(4) 2_265 .
O37 Gd1 Cu17 111.5(2) . 2_265
O39 Gd1 Cu17 58.3(2) . 2_265
O2 Gd1 Cu17 145.69(16) . 2_265
O3 Gd1 Cu17 102.08(16) . 2_265
O1 Gd1 Cu17 139.64(17) . 2_265
O35 Gd1 Cu17 35.36(16) 2_265 2_265
O36 Gd1 Cu17 34.72(17) 2_265 2_265
O5 Gd1 Cu17 71.81(15) 2_265 2_265
O2W Gd1 Cu17 88.2(3) . 2_265
O37 Gd1 Cu18 112.4(3) . 2_265
O39 Gd1 Cu18 110.1(3) . 2_265
O2 Gd1 Cu18 142.79(17) . 2_265
O3 Gd1 Cu18 80.47(17) . 2_265
O1 Gd1 Cu18 78.12(17) . 2_265
O35 Gd1 Cu18 75.49(17) 2_265 2_265
O36 Gd1 Cu18 35.10(17) 2_265 2_265
O5 Gd1 Cu18 34.34(15) 2_265 2_265
O2W Gd1 Cu18 145.0(3) . 2_265
Cu17 Gd1 Cu18 61.52(4) 2_265 2_265
O37 Gd1 Cu16 64.4(2) . 2_265
O39 Gd1 Cu16 108.6(2) . 2_265
O2 Gd1 Cu16 147.82(15) . 2_265
O3 Gd1 Cu16 138.67(17) . 2_265
O1 Gd1 Cu16 102.95(17) . 2_265
O35 Gd1 Cu16 33.39(16) 2_265 2_265
O36 Gd1 Cu16 68.78(15) 2_265 2_265
O5 Gd1 Cu16 33.28(15) 2_265 2_265
O2W Gd1 Cu16 91.2(3) . 2_265
Cu17 Gd1 Cu16 56.76(3) 2_265 2_265
Cu18 Gd1 Cu16 58.38(3) 2_265 2_265
O38 Gd2 O1 84.2(3) . .
O38 Gd2 O4 147.2(3) . .
O1 Gd2 O4 70.2(2) . .
O38 Gd2 O2 82.3(3) . .
O1 Gd2 O2 70.4(2) . .
O4 Gd2 O2 70.3(2) . .
O38 Gd2 O41 121.3(3) . .
O1 Gd2 O41 88.2(3) . .
O4 Gd2 O41 79.1(3) . .
O2 Gd2 O41 147.0(3) . .
O38 Gd2 O8 75.0(3) . .
O1 Gd2 O8 140.0(2) . .
O4 Gd2 O8 137.7(2) . .
O2 Gd2 O8 137.3(2) . .
O41 Gd2 O8 74.7(3) . .
O38 Gd2 O7 78.9(3) . .
O1 Gd2 O7 143.6(2) . .
O4 Gd2 O7 109.8(2) . .
O2 Gd2 O7 75.5(2) . .
O41 Gd2 O7 128.1(3) . .
O8 Gd2 O7 65.1(2) . .
O38 Gd2 O6 132.4(3) . .
O1 Gd2 O6 143.4(2) . .
O4 Gd2 O6 75.3(2) . .
O2 Gd2 O6 108.9(2) . .
O41 Gd2 O6 73.5(3) . .
O8 Gd2 O6 65.8(2) . .
O7 Gd2 O6 61.0(2) . .
O38 Gd2 O3W 60.6(5) . .
O1 Gd2 O3W 72.1(4) . .
O4 Gd2 O3W 125.5(4) . .
O2 Gd2 O3W 129.0(4) . .
O41 Gd2 O3W 61.8(5) . .
O8 Gd2 O3W 67.9(4) . .
O7 Gd2 O3W 123.9(4) . .
O6 Gd2 O3W 121.8(4) . .
O38 Gd2 Cu2 110.4(2) . .
O1 Gd2 Cu2 144.49(17) . .
O4 Gd2 Cu2 102.28(16) . .
O2 Gd2 Cu2 141.52(16) . .
O41 Gd2 Cu2 56.4(2) . .
O8 Gd2 Cu2 35.47(16) . .
O7 Gd2 Cu2 71.94(16) . .
O6 Gd2 Cu2 35.85(15) . .
O3W Gd2 Cu2 86.9(4) . .
O38 Gd2 Cu3 63.3(2) . .
O1 Gd2 Cu3 147.49(16) . .
O4 Gd2 Cu3 139.44(16) . .
O2 Gd2 Cu3 103.37(17) . .
O41 Gd2 Cu3 107.8(2) . .
O8 Gd2 Cu3 33.97(17) . .
O7 Gd2 Cu3 34.46(16) . .
O6 Gd2 Cu3 69.10(16) . .
O3W Gd2 Cu3 90.5(4) . .
Cu2 Gd2 Cu3 57.05(3) . .
O38 Gd2 Cu1 113.1(3) . .
O1 Gd2 Cu1 143.23(17) . .
O4 Gd2 Cu1 80.01(16) . .
O2 Gd2 Cu1 79.75(16) . .
O41 Gd2 Cu1 107.1(2) . .
O8 Gd2 Cu1 76.80(17) . .
O7 Gd2 Cu1 34.15(16) . .
O6 Gd2 Cu1 33.68(17) . .
O3W Gd2 Cu1 144.6(4) . .
Cu2 Gd2 Cu1 61.79(3) . .
Cu3 Gd2 Cu1 59.60(3) . .
O49 Gd3 O42 141.3(3) 2_265 .
O49 Gd3 O1 114.0(2) 2_265 .
O42 Gd3 O1 87.1(3) . .
O49 Gd3 O3 75.4(3) 2_265 .
O42 Gd3 O3 143.2(3) . .
O1 Gd3 O3 69.6(2) . .
O49 Gd3 O47 74.9(3) 2_265 2_265
O42 Gd3 O47 82.7(3) . 2_265
O1 Gd3 O47 71.0(3) . 2_265
O3 Gd3 O47 113.8(2) . 2_265
O49 Gd3 O43 81.4(3) 2_265 .
O42 Gd3 O43 100.1(3) . .
O1 Gd3 O43 144.8(3) . .
O3 Gd3 O43 85.5(3) . .
O47 Gd3 O43 143.8(3) 2_265 .
O49 Gd3 O4 139.9(3) 2_265 .
O42 Gd3 O4 76.6(3) . .
O1 Gd3 O4 70.1(2) . .
O3 Gd3 O4 68.9(2) . .
O47 Gd3 O4 136.5(2) 2_265 .
O43 Gd3 O4 78.2(2) . .
O49 Gd3 O97 71.7(3) 2_265 .
O42 Gd3 O97 71.4(3) . .
O1 Gd3 O97 138.6(3) . .
O3 Gd3 O97 143.9(3) . .
O47 Gd3 O97 71.5(3) 2_265 .
O43 Gd3 O97 75.3(3) . .
O4 Gd3 O97 133.5(3) . .
O49 Gd3 Gd2 145.74(19) 2_265 .
O42 Gd3 Gd2 68.5(2) . .
O1 Gd3 Gd2 36.51(16) . .
O3 Gd3 Gd2 76.15(17) . .
O47 Gd3 Gd2 99.78(19) 2_265 .
O43 Gd3 Gd2 114.94(19) . .
O4 Gd3 Gd2 36.91(15) . .
O97 Gd3 Gd2 139.7(2) . .
O49 Gd3 Gd1 85.86(19) 2_265 .
O42 Gd3 Gd1 123.0(2) . .
O1 Gd3 Gd1 36.46(16) . .
O3 Gd3 Gd1 36.50(16) . .
O47 Gd3 Gd1 83.7(2) 2_265 .
O43 Gd3 Gd1 121.8(2) . .
O4 Gd3 Gd1 76.46(16) . .
O97 Gd3 Gd1 149.9(2) . .
Gd2 Gd3 Gd1 59.884(16) . .
O49 Gd3 Gd4 104.5(2) 2_265 .
O42 Gd3 Gd4 112.2(2) . .
O1 Gd3 Gd4 76.02(18) . .
O3 Gd3 Gd4 36.03(15) . .
O47 Gd3 Gd4 143.0(2) 2_265 .
O43 Gd3 Gd4 69.4(2) . .
O4 Gd3 Gd4 35.79(16) . .
O97 Gd3 Gd4 144.6(2) . .
Gd2 Gd3 Gd4 59.434(16) . .
Gd1 Gd3 Gd4 59.538(15) . .
O44 Gd4 O51 82.1(3) . .
O44 Gd4 O40 101.9(3) . .
O51 Gd4 O40 141.2(3) . .
O44 Gd4 O2 144.2(3) . .
O51 Gd4 O2 112.9(2) . .
O40 Gd4 O2 86.5(2) . .
O44 Gd4 O4 84.2(3) . .
O51 Gd4 O4 73.4(2) . .
O40 Gd4 O4 145.1(2) . .
O2 Gd4 O4 70.5(2) . .
O44 Gd4 O45 144.4(3) . .
O51 Gd4 O45 75.0(3) . .
O40 Gd4 O45 80.8(3) . .
O2 Gd4 O45 70.9(2) . .
O4 Gd4 O45 113.9(2) . .
O44 Gd4 O3 77.7(3) . .
O51 Gd4 O3 138.4(3) . .
O40 Gd4 O3 79.0(2) . .
O2 Gd4 O3 69.8(2) . .
O4 Gd4 O3 68.8(2) . .
O45 Gd4 O3 136.5(2) . .
O44 Gd4 O1W 74.4(3) . .
O51 Gd4 O1W 75.8(2) . .
O40 Gd4 O1W 68.5(2) . .
O2 Gd4 O1W 139.5(2) . .
O4 Gd4 O1W 144.5(2) . .
O45 Gd4 O1W 73.9(2) . .
O3 Gd4 O1W 130.9(2) . .
O44 Gd4 Gd2 120.9(2) . .
O51 Gd4 Gd2 84.16(17) . .
O40 Gd4 Gd2 123.10(18) . .
O2 Gd4 Gd2 36.93(16) . .
O4 Gd4 Gd2 36.84(15) . .
O45 Gd4 Gd2 83.78(18) . .
O3 Gd4 Gd2 75.94(16) . .
O1W Gd4 Gd2 153.05(16) . .
O44 Gd4 Gd1 114.33(19) . .
O51 Gd4 Gd1 144.07(17) . .
O40 Gd4 Gd1 69.48(18) . .
O2 Gd4 Gd1 36.43(16) . .
O4 Gd4 Gd1 76.65(16) . .
O45 Gd4 Gd1 99.96(17) . .
O3 Gd4 Gd1 36.73(17) . .
O1W Gd4 Gd1 138.00(17) . .
Gd2 Gd4 Gd1 59.917(17) . .
O44 Gd4 Gd3 68.4(2) . .
O51 Gd4 Gd3 103.10(19) . .
O40 Gd4 Gd3 114.32(18) . .
O2 Gd4 Gd3 76.42(17) . .
O4 Gd4 Gd3 36.10(15) . .
O45 Gd4 Gd3 143.05(18) . .
O3 Gd4 Gd3 35.52(17) . .
O1W Gd4 Gd3 142.46(17) . .
Gd2 Gd4 Gd3 59.513(17) . .
Gd1 Gd4 Gd3 59.555(16) . .
O57 Gd5 O16 83.7(3) . .
O57 Gd5 O15 83.2(3) . .
O16 Gd5 O15 71.8(3) . .
O57 Gd5 O59 110.5(3) . .
O16 Gd5 O59 149.0(3) . .
O15 Gd5 O59 82.4(3) . .
O57 Gd5 O14 147.3(3) . .
O16 Gd5 O14 70.5(2) . .
O15 Gd5 O14 70.2(2) . .
O59 Gd5 O14 85.0(3) . .
O57 Gd5 O11 74.8(2) . .
O16 Gd5 O11 138.0(2) . .
O15 Gd5 O11 138.2(3) . .
O59 Gd5 O11 73.0(2) . .
O14 Gd5 O11 137.8(2) . .
O57 Gd5 O13 134.3(2) . .
O16 Gd5 O13 110.8(2) . .
O15 Gd5 O13 142.2(2) . .
O59 Gd5 O13 79.5(3) . .
O14 Gd5 O13 75.4(2) . .
O11 Gd5 O13 65.6(2) . .
O57 Gd5 O12 80.5(3) . .
O16 Gd5 O12 77.7(2) . .
O15 Gd5 O12 146.7(2) . .
O59 Gd5 O12 130.5(3) . .
O14 Gd5 O12 111.8(2) . .
O11 Gd5 O12 63.5(2) . .
O13 Gd5 O12 62.2(2) . .
O57 Gd5 Cu5 110.36(19) . .
O16 Gd5 Cu5 142.72(17) . .
O15 Gd5 Cu5 141.97(19) . .
O59 Gd5 Cu5 59.6(2) . .
O14 Gd5 Cu5 102.31(17) . .
O11 Gd5 Cu5 35.52(15) . .
O13 Gd5 Cu5 35.31(16) . .
O12 Gd5 Cu5 71.23(16) . .
O57 Gd5 Cu6 115.7(2) . .
O16 Gd5 Cu6 81.02(17) . .
O15 Gd5 Cu6 145.08(18) . .
O59 Gd5 Cu6 114.1(2) . .
O14 Gd5 Cu6 80.49(16) . .
O11 Gd5 Cu6 76.64(17) . .
O13 Gd5 Cu6 34.60(17) . .
O12 Gd5 Cu6 35.19(16) . .
Cu5 Gd5 Cu6 61.72(4) . .
O57 Gd5 Cu4 65.0(2) . .
O16 Gd5 Cu4 104.79(18) . .
O15 Gd5 Cu4 148.14(17) . .
O59 Gd5 Cu4 106.18(19) . .
O14 Gd5 Cu4 139.97(16) . .
O11 Gd5 Cu4 33.27(17) . .
O13 Gd5 Cu4 69.38(16) . .
O12 Gd5 Cu4 33.31(16) . .
Cu5 Gd5 Cu4 56.57(3) . .
Cu6 Gd5 Cu4 59.73(3) . .
O57 Gd5 Gd8 70.73(19) . .
O16 Gd5 Gd8 37.71(17) . .
O15 Gd5 Gd8 37.02(18) . .
O59 Gd5 Gd8 119.4(2) . .
O14 Gd5 Gd8 76.59(16) . .
O11 Gd5 Gd8 145.57(15) . .
O13 Gd5 Gd8 144.33(16) . .
O12 Gd5 Gd8 109.83(16) . .
Cu5 Gd5 Gd8 178.68(3) . .
Cu6 Gd5 Gd8 118.64(3) . .
Cu4 Gd5 Gd8 124.75(3) . .
O67 Gd6 O60 143.6(3) . .
O67 Gd6 O17 71.8(3) . .
O60 Gd6 O17 143.6(3) . .
O67 Gd6 O65 74.2(3) . .
O60 Gd6 O65 80.6(3) . .
O17 Gd6 O65 113.0(2) . .
O67 Gd6 O69 82.2(3) . .
O60 Gd6 O69 104.8(3) . .
O17 Gd6 O69 84.0(3) . .
O65 Gd6 O69 143.9(3) . .
O67 Gd6 O14 136.7(3) . .
O60 Gd6 O14 79.1(3) . .
O17 Gd6 O14 68.4(2) . .
O65 Gd6 O14 137.9(2) . .
O69 Gd6 O14 77.3(2) . .
O67 Gd6 O15 112.2(2) . .
O60 Gd6 O15 83.6(2) . .
O17 Gd6 O15 70.2(2) . .
O65 Gd6 O15 72.2(2) . .
O69 Gd6 O15 143.3(3) . .
O14 Gd6 O15 69.3(2) . .
O67 Gd6 O98 76.3(3) . .
O60 Gd6 O98 72.1(3) . .
O17 Gd6 O98 142.8(3) . .
O65 Gd6 O98 75.2(3) . .
O69 Gd6 O98 72.9(3) . .
O14 Gd6 O98 130.8(3) . .
O15 Gd6 O98 141.9(3) . .
O67 Gd6 Gd8 82.8(2) . .
O60 Gd6 Gd8 120.13(18) . .
O17 Gd6 Gd8 36.97(15) . .
O65 Gd6 Gd8 83.31(19) . .
O69 Gd6 Gd8 120.8(2) . .
O14 Gd6 Gd8 75.83(17) . .
O15 Gd6 Gd8 36.69(17) . .
O98 Gd6 Gd8 153.33(19) . .
O67 Gd6 Gd5 141.9(2) . .
O60 Gd6 Gd5 68.49(19) . .
O17 Gd6 Gd5 75.56(16) . .
O65 Gd6 Gd5 101.54(18) . .
O69 Gd6 Gd5 113.75(18) . .
O14 Gd6 Gd5 36.50(16) . .
O15 Gd6 Gd5 35.77(15) . .
O98 Gd6 Gd5 140.4(2) . .
Gd8 Gd6 Gd5 59.101(16) . .
O67 Gd6 Gd7 101.4(2) . .
O60 Gd6 Gd7 114.3(2) . .
O17 Gd6 Gd7 36.33(15) . .
O65 Gd6 Gd7 143.51(19) . .
O69 Gd6 Gd7 67.4(2) . .
O14 Gd6 Gd7 35.31(18) . .
O15 Gd6 Gd7 76.58(18) . .
O98 Gd6 Gd7 140.05(19) . .
Gd8 Gd6 Gd7 60.274(17) . .
Gd5 Gd6 Gd7 59.215(16) . .
O70 Gd7 O64 143.5(3) . .
O70 Gd7 O62 80.8(3) . .
O64 Gd7 O62 74.9(3) . .
O70 Gd7 O71 102.1(3) . .
O64 Gd7 O71 83.7(3) . .
O62 Gd7 O71 144.7(3) . .
O70 Gd7 O14 87.1(3) . .
O64 Gd7 O14 110.0(3) . .
O62 Gd7 O14 71.8(3) . .
O71 Gd7 O14 142.9(2) . .
O70 Gd7 O16 144.9(3) . .
O64 Gd7 O16 71.2(3) . .
O62 Gd7 O16 114.2(3) . .
O71 Gd7 O16 83.7(2) . .
O14 Gd7 O16 69.7(2) . .
O70 Gd7 O17 77.6(2) . .
O64 Gd7 O17 138.4(2) . .
O62 Gd7 O17 135.0(3) . .
O71 Gd7 O17 78.8(3) . .
O14 Gd7 O17 68.2(2) . .
O16 Gd7 O17 69.6(2) . .
O70 Gd7 O4W 72.3(3) . .
O64 Gd7 O4W 75.6(3) . .
O62 Gd7 O4W 76.1(3) . .
O71 Gd7 O4W 71.6(3) . .
O14 Gd7 O4W 144.2(3) . .
O16 Gd7 O4W 140.4(3) . .
O17 Gd7 O4W 131.5(3) . .
O70 Gd7 Gd5 123.6(2) . .
O64 Gd7 Gd5 81.0(2) . .
O62 Gd7 Gd5 84.5(2) . .
O71 Gd7 Gd5 119.73(18) . .
O14 Gd7 Gd5 36.83(16) . .
O16 Gd7 Gd5 36.26(18) . .
O17 Gd7 Gd5 75.72(17) . .
O4W Gd7 Gd5 152.7(2) . .
O70 Gd7 Gd8 113.50(19) . .
O64 Gd7 Gd8 102.27(19) . .
O62 Gd7 Gd8 142.9(2) . .
O71 Gd7 Gd8 68.52(19) . .
O14 Gd7 Gd8 74.87(16) . .
O16 Gd7 Gd8 36.36(16) . .
O17 Gd7 Gd8 36.11(15) . .
O4W Gd7 Gd8 140.1(2) . .
Gd5 Gd7 Gd8 58.832(15) . .
O70 Gd7 Gd6 69.6(2) . .
O64 Gd7 Gd6 140.8(2) . .
O62 Gd7 Gd6 99.7(2) . .
O71 Gd7 Gd6 114.40(19) . .
O14 Gd7 Gd6 35.75(15) . .
O16 Gd7 Gd6 76.48(19) . .
O17 Gd7 Gd6 35.63(17) . .
O4W Gd7 Gd6 141.8(2) . .
Gd5 Gd7 Gd6 59.863(17) . .
Gd8 Gd7 Gd6 58.815(18) . .
O58 Gd8 O72 109.0(3) . .
O58 Gd8 O15 84.3(3) . .
O72 Gd8 O15 147.5(3) . .
O58 Gd8 O17 148.0(3) . .
O72 Gd8 O17 84.5(3) . .
O15 Gd8 O17 70.8(2) . .
O58 Gd8 O16 82.6(3) . .
O72 Gd8 O16 81.2(3) . .
O15 Gd8 O16 71.1(3) . .
O17 Gd8 O16 70.7(2) . .
O58 Gd8 O20 73.9(3) . .
O72 Gd8 O20 74.7(3) . .
O15 Gd8 O20 137.7(3) . .
O17 Gd8 O20 138.0(2) . .
O16 Gd8 O20 138.2(3) . .
O58 Gd8 O18 133.3(3) . .
O72 Gd8 O18 80.6(3) . .
O15 Gd8 O18 112.2(3) . .
O17 Gd8 O18 76.3(2) . .
O16 Gd8 O18 143.5(2) . .
O20 Gd8 O18 64.7(2) . .
O58 Gd8 O19 81.2(3) . .
O72 Gd8 O19 133.2(3) . .
O15 Gd8 O19 77.0(2) . .
O17 Gd8 O19 111.1(2) . .
O16 Gd8 O19 145.3(3) . .
O20 Gd8 O19 64.4(3) . .
O18 Gd8 O19 62.4(3) . .
O58 Gd8 Cu8 108.2(2) . .
O72 Gd8 Cu8 63.6(2) . .
O15 Gd8 Cu8 141.69(16) . .
O17 Gd8 Cu8 103.77(17) . .
O16 Gd8 Cu8 144.79(19) . .
O20 Gd8 Cu8 34.27(16) . .
O18 Gd8 Cu8 34.16(18) . .
O19 Gd8 Cu8 69.78(18) . .
O58 Gd8 Cu9 62.5(2) . .
O72 Gd8 Cu9 108.90(19) . .
O15 Gd8 Cu9 103.52(17) . .
O17 Gd8 Cu9 141.76(16) . .
O16 Gd8 Cu9 145.14(17) . .
O20 Gd8 Cu9 34.23(19) . .
O18 Gd8 Cu9 71.11(16) . .
O19 Gd8 Cu9 34.58(16) . .
Cu8 Gd8 Cu9 56.56(3) . .
O58 Gd8 Cu7 116.5(3) . .
O72 Gd8 Cu7 115.5(2) . .
O15 Gd8 Cu7 81.50(16) . .
O17 Gd8 Cu7 80.18(17) . .
O16 Gd8 Cu7 144.98(18) . .
O20 Gd8 Cu7 76.78(17) . .
O18 Gd8 Cu7 34.9(2) . .
O19 Gd8 Cu7 35.31(16) . .
Cu8 Gd8 Cu7 60.37(4) . .
Cu9 Gd8 Cu7 61.65(4) . .
O58 Gd8 Gd5 71.0(2) . .
O72 Gd8 Gd5 118.2(2) . .
O15 Gd8 Gd5 36.94(16) . .
O17 Gd8 Gd5 77.10(17) . .
O16 Gd8 Gd5 37.01(19) . .
O20 Gd8 Gd5 144.89(16) . .
O18 Gd8 Gd5 145.48(19) . .
O19 Gd8 Gd5 108.39(18) . .
Cu8 Gd8 Gd5 178.15(3) . .
Cu9 Gd8 Gd5 121.78(3) . .
Cu7 Gd8 Gd5 118.37(4) . .
O28 Gd9 O26 69.9(2) . .
O28 Gd9 O83 92.2(3) . .
O26 Gd9 O83 76.2(3) . .
O28 Gd9 O77 87.0(3) . .
O26 Gd9 O77 143.9(2) . .
O83 Gd9 O77 133.8(3) . .
O28 Gd9 O27 69.8(2) . .
O26 Gd9 O27 68.6(2) . .
O83 Gd9 O27 144.1(3) . .
O77 Gd9 O27 77.7(2) . .
O28 Gd9 O23 144.4(3) . .
O26 Gd9 O23 134.7(2) . .
O83 Gd9 O23 74.7(3) . .
O77 Gd9 O23 79.6(2) . .
O27 Gd9 O23 136.9(2) . .
O28 Gd9 O25 142.5(2) . .
O26 Gd9 O25 73.6(2) . .
O83 Gd9 O25 70.9(3) . .
O77 Gd9 O25 129.1(3) . .
O27 Gd9 O25 104.4(2) . .
O23 Gd9 O25 64.4(2) . .
O28 Gd9 O24 141.5(2) . .
O26 Gd9 O24 109.7(2) . .
O83 Gd9 O24 125.8(3) . .
O77 Gd9 O24 71.7(3) . .
O27 Gd9 O24 74.5(2) . .
O23 Gd9 O24 63.8(2) . .
O25 Gd9 O24 60.7(2) . .
O28 Gd9 O5W 73.4(3) . .
O26 Gd9 O5W 127.0(3) . .
O83 Gd9 O5W 68.2(3) . .
O77 Gd9 O5W 67.3(3) . .
O27 Gd9 O5W 129.9(3) . .
O23 Gd9 O5W 71.0(3) . .
O25 Gd9 O5W 125.4(3) . .
O24 Gd9 O5W 122.8(2) . .
O28 Gd9 Cu11 147.44(17) . .
O26 Gd9 Cu11 99.61(16) . .
O83 Gd9 Cu11 55.3(2) . .
O77 Gd9 Cu11 113.94(19) . .
O27 Gd9 Cu11 136.67(17) . .
O23 Gd9 Cu11 35.07(16) . .
O25 Gd9 Cu11 34.76(16) . .
O24 Gd9 Cu11 70.86(16) . .
O5W Gd9 Cu11 91.3(2) . .
O28 Gd9 Cu10 148.14(17) . .
O26 Gd9 Cu10 138.36(18) . .
O83 Gd9 Cu10 107.3(2) . .
O77 Gd9 Cu10 61.3(2) . .
O27 Gd9 Cu10 103.52(17) . .
O23 Gd9 Cu10 33.57(17) . .
O25 Gd9 Cu10 69.05(16) . .
O24 Gd9 Cu10 34.06(15) . .
O5W Gd9 Cu10 90.4(2) . .
Cu11 Gd9 Cu10 57.03(3) . .
O28 Gd9 Cu12 140.89(18) . .
O26 Gd9 Cu12 79.86(18) . .
O83 Gd9 Cu12 104.4(2) . .
O77 Gd9 Cu12 104.9(2) . .
O27 Gd9 Cu12 76.47(17) . .
O23 Gd9 Cu12 74.70(18) . .
O25 Gd9 Cu12 33.55(17) . .
O24 Gd9 Cu12 33.62(15) . .
O5W Gd9 Cu12 145.61(19) . .
Cu11 Gd9 Cu12 60.26(4) . .
Cu10 Gd9 Cu12 58.83(3) . .
O95 Gd10 O82 83.4(3) . .
O95 Gd10 O80 144.0(3) . .
O82 Gd10 O80 76.6(3) . .
O95 Gd10 O85 97.3(3) . .
O82 Gd10 O85 142.7(3) . .
O80 Gd10 O85 81.8(3) . .
O95 Gd10 O26 87.1(3) . .
O82 Gd10 O26 73.8(2) . .
O80 Gd10 O26 114.9(2) . .
O85 Gd10 O26 143.5(3) . .
O95 Gd10 O27 143.9(3) . .
O82 Gd10 O27 113.7(2) . .
O80 Gd10 O27 72.1(3) . .
O85 Gd10 O27 87.4(2) . .
O26 Gd10 O27 69.3(2) . .
O95 Gd10 O29 76.7(3) . .
O82 Gd10 O29 138.0(2) . .
O80 Gd10 O29 136.6(2) . .
O85 Gd10 O29 77.0(2) . .
O26 Gd10 O29 68.7(2) . .
O27 Gd10 O29 69.6(2) . .
O95 Gd10 O99 73.1(3) . .
O82 Gd10 O99 72.0(2) . .
O80 Gd10 O99 72.3(3) . .
O85 Gd10 O99 72.6(2) . .
O26 Gd10 O99 142.0(2) . .
O27 Gd10 O99 141.1(3) . .
O29 Gd10 O99 133.4(2) . .
O95 Gd10 Gd12 113.12(19) . .
O82 Gd10 Gd12 144.01(17) . .
O80 Gd10 Gd12 100.34(18) . .
O85 Gd10 Gd12 69.53(18) . .
O26 Gd10 Gd12 75.37(16) . .
O27 Gd10 Gd12 36.01(17) . .
O29 Gd10 Gd12 36.67(16) . .
O99 Gd10 Gd12 142.10(17) . .
O95 Gd10 Gd9 122.8(2) . .
O82 Gd10 Gd9 84.65(17) . .
O80 Gd10 Gd9 85.07(18) . .
O85 Gd10 Gd9 123.60(18) . .
O26 Gd10 Gd9 36.06(16) . .
O27 Gd10 Gd9 36.67(16) . .
O29 Gd10 Gd9 76.15(15) . .
O99 Gd10 Gd9 150.45(17) . .
Gd12 Gd10 Gd9 59.415(14) . .
O95 Gd10 Gd11 69.2(2) . .
O82 Gd10 Gd11 102.60(19) . .
O80 Gd10 Gd11 144.19(18) . .
O85 Gd10 Gd11 112.53(19) . .
O26 Gd10 Gd11 36.08(17) . .
O27 Gd10 Gd11 75.93(18) . .
O29 Gd10 Gd11 35.71(15) . .
O99 Gd10 Gd11 142.37(18) . .
Gd12 Gd10 Gd11 59.088(15) . .
Gd9 Gd10 Gd11 59.453(17) . .
O93 Gd11 O87 73.9(3) . .
O93 Gd11 O84 142.6(3) . .
O87 Gd11 O84 82.6(3) . .
O93 Gd11 O96 82.1(3) . .
O87 Gd11 O96 144.9(3) . .
O84 Gd11 O96 103.0(3) . .
O93 Gd11 O29 72.2(3) . .
O87 Gd11 O29 111.6(3) . .
O84 Gd11 O29 144.7(3) . .
O96 Gd11 O29 83.9(3) . .
O93 Gd11 O28 112.6(2) . .
O87 Gd11 O28 70.7(3) . .
O84 Gd11 O28 85.4(3) . .
O96 Gd11 O28 143.6(3) . .
O29 Gd11 O28 70.6(2) . .
O93 Gd11 O26 137.7(3) . .
O87 Gd11 O26 136.8(3) . .
O84 Gd11 O26 78.6(3) . .
O96 Gd11 O26 77.7(3) . .
O29 Gd11 O26 69.0(2) . .
O28 Gd11 O26 69.2(2) . .
O93 Gd11 O6W 73.9(3) . .
O87 Gd11 O6W 75.8(3) . .
O84 Gd11 O6W 72.4(3) . .
O96 Gd11 O6W 73.2(3) . .
O29 Gd11 O6W 141.1(3) . .
O28 Gd11 O6W 141.8(3) . .
O26 Gd11 O6W 132.4(3) . .
O93 Gd11 Gd12 83.4(2) . .
O87 Gd11 Gd12 82.2(2) . .
O84 Gd11 Gd12 122.0(2) . .
O96 Gd11 Gd12 120.4(2) . .
O29 Gd11 Gd12 36.86(16) . .
O28 Gd11 Gd12 36.93(16) . .
O26 Gd11 Gd12 75.67(16) . .
O6W Gd11 Gd12 151.9(2) . .
O93 Gd11 Gd9 143.3(2) . .
O87 Gd11 Gd9 100.0(2) . .
O84 Gd11 Gd9 68.5(2) . .
O96 Gd11 Gd9 114.4(2) . .
O29 Gd11 Gd9 77.17(16) . .
O28 Gd11 Gd9 35.95(17) . .
O26 Gd11 Gd9 36.81(16) . .
O6W Gd11 Gd9 140.9(2) . .
Gd12 Gd11 Gd9 59.872(17) . .
O93 Gd11 Gd10 102.1(2) . .
O87 Gd11 Gd10 141.8(2) . .
O84 Gd11 Gd10 114.1(2) . .
O96 Gd11 Gd10 67.7(2) . .
O29 Gd11 Gd10 36.45(16) . .
O28 Gd11 Gd10 76.53(18) . .
O26 Gd11 Gd10 35.68(15) . .
O6W Gd11 Gd10 140.8(2) . .
Gd12 Gd11 Gd10 59.715(17) . .
Gd9 Gd11 Gd10 60.185(18) . .
O78 Gd12 O27 80.5(3) . .
O78 Gd12 O86 105.5(3) . .
O27 Gd12 O86 81.0(3) . .
O78 Gd12 O28 86.8(3) . .
O27 Gd12 O28 70.9(2) . .
O86 Gd12 O28 147.0(3) . .
O78 Gd12 O29 148.4(2) . .
O27 Gd12 O29 71.1(2) . .
O86 Gd12 O29 83.9(2) . .
O28 Gd12 O29 71.2(2) . .
O78 Gd12 O32 74.2(2) . .
O27 Gd12 O32 137.6(2) . .
O86 Gd12 O32 73.9(2) . .
O28 Gd12 O32 138.9(2) . .
O29 Gd12 O32 137.0(2) . .
O78 Gd12 O30 83.0(3) . .
O27 Gd12 O30 145.0(2) . .
O86 Gd12 O30 133.5(3) . .
O28 Gd12 O30 77.5(2) . .
O29 Gd12 O30 112.7(2) . .
O32 Gd12 O30 64.6(2) . .
O78 Gd12 O31 134.5(2) . .
O27 Gd12 O31 144.1(2) . .
O86 Gd12 O31 81.3(3) . .
O28 Gd12 O31 111.9(2) . .
O29 Gd12 O31 76.1(2) . .
O32 Gd12 O31 64.6(2) . .
O30 Gd12 O31 62.9(2) . .
O78 Gd12 Cu13 118.8(2) . .
O27 Gd12 Cu13 145.38(17) . .
O86 Gd12 Cu13 116.4(2) . .
O28 Gd12 Cu13 81.31(18) . .
O29 Gd12 Cu13 80.87(17) . .
O32 Gd12 Cu13 77.02(18) . .
O30 Gd12 Cu13 35.78(17) . .
O31 Gd12 Cu13 35.07(17) . .
O78 Gd12 Cu14 64.0(2) . .
O27 Gd12 Cu14 144.58(16) . .
O86 Gd12 Cu14 108.25(18) . .
O28 Gd12 Cu14 104.63(18) . .
O29 Gd12 Cu14 142.44(17) . .
O32 Gd12 Cu14 34.33(17) . .
O30 Gd12 Cu14 34.48(16) . .
O31 Gd12 Cu14 71.07(15) . .
Cu13 Gd12 Cu14 61.78(4) . .
O78 Gd12 Cu15 108.43(19) . .
O27 Gd12 Cu15 145.05(17) . .
O86 Gd12 Cu15 64.1(2) . .
O28 Gd12 Cu15 141.40(19) . .
O29 Gd12 Cu15 102.83(15) . .
O32 Gd12 Cu15 34.26(16) . .
O30 Gd12 Cu15 69.79(16) . .
O31 Gd12 Cu15 33.82(16) . .
Cu13 Gd12 Cu15 60.19(3) . .
Cu14 Gd12 Cu15 56.36(3) . .
O78 Gd12 Gd11 124.2(2) . .
O27 Gd12 Gd11 78.04(17) . .
O86 Gd12 Gd11 120.80(19) . .
O28 Gd12 Gd11 37.51(17) . .
O29 Gd12 Gd11 36.97(16) . .
O32 Gd12 Gd11 144.34(18) . .
O30 Gd12 Gd11 86.10(16) . .
O31 Gd12 Gd11 84.64(16) . .
Cu13 Gd12 Gd11 67.34(3) . .
Cu14 Gd12 Gd11 120.57(3) . .
Cu15 Gd12 Gd11 118.43(3) . .
O46 Cu1 O6 170.0(3) . .
O46 Cu1 O7 92.9(3) . .
O6 Cu1 O7 80.9(3) . .
O46 Cu1 O52 91.3(3) . .
O6 Cu1 O52 93.5(3) . .
O7 Cu1 O52 169.5(3) . .
O46 Cu1 O100 90.9(3) . .
O6 Cu1 O100 98.0(3) . .
O7 Cu1 O100 101.2(3) . .
O52 Cu1 O100 88.4(3) . .
O46 Cu1 Gd2 124.0(2) . .
O6 Cu1 Gd2 46.55(19) . .
O7 Cu1 Gd2 44.5(2) . .
O52 Cu1 Gd2 125.8(2) . .
O100 Cu1 Gd2 125.64(18) . .
O9 Cu2 O53 91.7(3) . .
O9 Cu2 O8 92.9(3) . .
O53 Cu2 O8 173.7(3) . .
O9 Cu2 O6 172.9(3) . .
O53 Cu2 O6 89.7(3) . .
O8 Cu2 O6 86.3(3) . .
O9 Cu2 Cu5 38.6(2) . .
O53 Cu2 Cu5 78.9(2) . .
O8 Cu2 Cu5 102.10(19) . .
O6 Cu2 Cu5 148.3(2) . .
O9 Cu2 Gd2 126.8(2) . .
O53 Cu2 Gd2 133.2(2) . .
O8 Cu2 Gd2 45.54(18) . .
O6 Cu2 Gd2 48.90(19) . .
Cu5 Cu2 Gd2 147.63(5) . .
O55 Cu3 O10 90.7(3) . .
O55 Cu3 O8 170.0(3) . .
O10 Cu3 O8 95.6(3) . .
O55 Cu3 O7 90.5(3) . .
O10 Cu3 O7 170.5(3) . .
O8 Cu3 O7 84.5(3) . .
O55 Cu3 Cu4 78.9(2) . .
O10 Cu3 Cu4 37.5(2) . .
O8 Cu3 Cu4 101.62(19) . .
O7 Cu3 Cu4 151.7(2) . .
O55 Cu3 Gd2 134.0(2) . .
O10 Cu3 Gd2 130.6(3) . .
O8 Cu3 Gd2 44.05(19) . .
O7 Cu3 Gd2 45.3(2) . .
Cu4 Cu3 Gd2 145.45(6) . .
O10 Cu4 O12 170.1(3) . .
O10 Cu4 O56 90.7(3) . .
O12 Cu4 O56 90.6(3) . .
O10 Cu4 O11 96.2(3) . .
O12 Cu4 O11 83.7(3) . .
O56 Cu4 O11 170.5(3) . .
O10 Cu4 Cu3 38.0(2) . .
O12 Cu4 Cu3 151.6(2) . .
O56 Cu4 Cu3 78.1(2) . .
O11 Cu4 Cu3 103.6(2) . .
O10 Cu4 Gd5 130.6(2) . .
O12 Cu4 Gd5 45.0(2) . .
O56 Cu4 Gd5 133.9(2) . .
O11 Cu4 Gd5 43.1(2) . .
Cu3 Cu4 Gd5 146.41(6) . .
O9 Cu5 O54 90.6(3) . .
O9 Cu5 O13 173.9(3) . .
O54 Cu5 O13 88.6(3) . .
O9 Cu5 O11 95.9(3) . .
O54 Cu5 O11 173.0(3) . .
O13 Cu5 O11 85.2(3) . .
O9 Cu5 Cu2 38.8(2) . .
O54 Cu5 Cu2 79.5(2) . .
O13 Cu5 Cu2 146.6(2) . .
O11 Cu5 Cu2 104.0(2) . .
O9 Cu5 Gd5 131.1(2) . .
O54 Cu5 Gd5 129.9(2) . .
O13 Cu5 Gd5 46.76(18) . .
O11 Cu5 Gd5 46.0(2) . .
Cu2 Cu5 Gd5 149.88(5) . .
O61 Cu6 O13 91.3(3) . .
O61 Cu6 O63 96.0(3) . .
O13 Cu6 O63 168.3(3) . .
O61 Cu6 O12 169.0(3) . .
O13 Cu6 O12 80.3(3) . .
O63 Cu6 O12 91.3(3) . .
O61 Cu6 O101 86.4(3) . .
O13 Cu6 O101 99.1(3) . .
O63 Cu6 O101 90.5(3) . .
O12 Cu6 O101 101.8(3) . .
O61 Cu6 Gd5 122.9(2) . .
O13 Cu6 Gd5 45.00(18) . .
O63 Cu6 Gd5 123.4(2) . .
O12 Cu6 Gd5 46.2(2) . .
O101 Cu6 Gd5 127.4(2) . .
O66 Cu7 O18 171.1(3) . .
O66 Cu7 O19 94.5(4) . .
O18 Cu7 O19 81.6(3) . .
O66 Cu7 O68 91.9(4) . .
O18 Cu7 O68 91.0(4) . .
O19 Cu7 O68 169.8(3) . .
O66 Cu7 O103 90.7(4) . .
O18 Cu7 O103 97.8(3) . .
O19 Cu7 O103 99.9(3) . .
O68 Cu7 O103 88.1(3) . .
O66 Cu7 Gd8 126.1(3) . .
O18 Cu7 Gd8 46.0(2) . .
O19 Cu7 Gd8 46.9(2) . .
O68 Cu7 Gd8 123.0(3) . .
O103 Cu7 Gd8 126.3(2) . .
O22 Cu8 O18 170.7(3) . .
O22 Cu8 O73 91.9(4) . .
O18 Cu8 O73 87.7(4) . .
O22 Cu8 O20 96.5(3) . .
O18 Cu8 O20 85.0(3) . .
O73 Cu8 O20 169.3(4) . .
O22 Cu8 Cu11 37.7(2) . .
O18 Cu8 Cu11 150.5(2) . .
O73 Cu8 Cu11 78.4(3) . .
O20 Cu8 Cu11 104.5(2) . .
O22 Cu8 Gd8 131.1(2) . .
O18 Cu8 Gd8 46.0(2) . .
O73 Cu8 Gd8 131.4(3) . .
O20 Cu8 Gd8 44.5(2) . .
Cu11 Cu8 Gd8 148.89(5) . .
O21 Cu9 O75 90.2(4) . .
O21 Cu9 O20 94.0(3) . .
O75 Cu9 O20 175.2(4) . .
O21 Cu9 O19 174.4(3) . .
O75 Cu9 O19 91.3(4) . .
O20 Cu9 O19 84.8(3) . .
O21 Cu9 Cu10 38.0(2) . .
O75 Cu9 Cu10 78.5(3) . .
O20 Cu9 Cu10 103.4(2) . .
O19 Cu9 Cu10 147.5(2) . .
O21 Cu9 Gd8 129.5(2) . .
O75 Cu9 Gd8 133.2(3) . .
O20 Cu9 Gd8 44.4(2) . .
O19 Cu9 Gd8 46.9(2) . .
Cu10 Cu9 Gd8 147.65(6) . .
O21 Cu10 O76 91.2(3) . .
O21 Cu10 O23 94.3(3) . .
O76 Cu10 O23 173.7(3) . .
O21 Cu10 O24 174.0(3) . .
O76 Cu10 O24 89.2(3) . .
O23 Cu10 O24 85.7(3) . .
O21 Cu10 Cu9 38.4(2) . .
O76 Cu10 Cu9 78.5(2) . .
O23 Cu10 Cu9 104.0(2) . .
O24 Cu10 Cu9 147.3(2) . .
O21 Cu10 Gd9 130.4(2) . .
O76 Cu10 Gd9 132.0(2) . .
O23 Cu10 Gd9 44.7(2) . .
O24 Cu10 Gd9 46.8(2) . .
Cu9 Cu10 Gd9 148.33(6) . .
O22 Cu11 O74 90.5(3) . .
O22 Cu11 O25 177.5(3) . .
O74 Cu11 O25 88.0(3) . .
O22 Cu11 O23 96.1(3) . .
O74 Cu11 O23 172.0(4) . .
O25 Cu11 O23 85.6(3) . .
O22 Cu11 Cu8 37.4(3) . .
O74 Cu11 Cu8 80.0(3) . .
O25 Cu11 Cu8 144.1(2) . .
O23 Cu11 Cu8 102.7(2) . .
O22 Cu11 Gd9 132.7(3) . .
O74 Cu11 Gd9 130.4(3) . .
O25 Cu11 Gd9 47.7(2) . .
O23 Cu11 Gd9 46.0(2) . .
Cu8 Cu11 Gd9 148.31(5) . .
O25 Cu12 O24 82.1(3) . .
O25 Cu12 O81 92.2(3) . .
O24 Cu12 O81 172.2(3) . .
O25 Cu12 O79 169.5(3) . .
O24 Cu12 O79 90.9(3) . .
O81 Cu12 O79 93.9(3) . .
O25 Cu12 O104 102.9(3) . .
O24 Cu12 O104 102.5(3) . .
O81 Cu12 O104 84.0(3) . .
O79 Cu12 O104 86.2(3) . .
O25 Cu12 Gd9 45.9(2) . .
O24 Cu12 Gd9 46.1(2) . .
O81 Cu12 Gd9 126.2(2) . .
O79 Cu12 Gd9 124.0(2) . .
O104 Cu12 Gd9 129.8(2) . .
O88 Cu13 O31 170.2(3) . .
O88 Cu13 O94 92.8(4) . .
O31 Cu13 O94 91.0(3) . .
O88 Cu13 O30 93.3(3) . .
O31 Cu13 O30 81.8(3) . .
O94 Cu13 O30 170.3(3) . .
O88 Cu13 O106 88.3(3) . .
O31 Cu13 O106 100.7(3) . .
O94 Cu13 O106 89.5(3) . .
O30 Cu13 O106 98.3(3) . .
O88 Cu13 Gd12 124.4(3) . .
O31 Cu13 Gd12 46.7(2) . .
O94 Cu13 Gd12 123.6(2) . .
O30 Cu13 Gd12 46.7(2) . .
O106 Cu13 Gd12 127.4(2) . .
O89 Cu14 O34 91.1(3) . .
O89 Cu14 O32 173.9(3) . .
O34 Cu14 O32 93.9(3) . .
O89 Cu14 O30 90.4(3) . .
O34 Cu14 O30 171.9(3) . .
O32 Cu14 O30 85.1(3) . .
O89 Cu14 Cu16 78.3(2) . .
O34 Cu14 Cu16 38.0(2) . .
O32 Cu14 Cu16 103.73(19) . .
O30 Cu14 Cu16 150.0(2) . .
O89 Cu14 Gd12 131.9(2) . .
O34 Cu14 Gd12 129.4(3) . .
O32 Cu14 Gd12 45.56(18) . .
O30 Cu14 Gd12 45.8(2) . .
Cu16 Cu14 Gd12 149.20(6) . .
O33 Cu15 O91 91.0(3) . .
O33 Cu15 O31 172.9(3) . .
O91 Cu15 O31 88.9(3) . .
O33 Cu15 O32 96.0(3) . .
O91 Cu15 O32 170.3(3) . .
O31 Cu15 O32 85.0(3) . .
O33 Cu15 Cu17 37.6(2) . .
O91 Cu15 Cu17 78.5(2) . .
O31 Cu15 Cu17 148.9(2) . .
O32 Cu15 Cu17 103.05(19) . .
O33 Cu15 Gd12 132.5(2) . .
O91 Cu15 Gd12 131.9(2) . .
O31 Cu15 Gd12 45.1(2) . .
O32 Cu15 Gd12 44.96(18) . .
Cu17 Cu15 Gd12 147.53(5) . .
O34 Cu16 O5 172.2(3) . .
O34 Cu16 O35 95.5(3) . .
O5 Cu16 O35 85.1(3) . .
O34 Cu16 O90 90.7(3) . .
O5 Cu16 O90 89.4(3) . .
O35 Cu16 O90 172.5(3) . .
O34 Cu16 Cu14 38.7(2) . .
O5 Cu16 Cu14 148.6(2) . .
O35 Cu16 Cu14 103.4(2) . .
O90 Cu16 Cu14 78.9(2) . .
O34 Cu16 Gd1 131.6(3) . 2_265
O5 Cu16 Gd1 45.6(2) . 2_265
O35 Cu16 Gd1 43.92(19) . 2_265
O90 Cu16 Gd1 132.6(2) . 2_265
Cu14 Cu16 Gd1 146.60(5) . 2_265
O33 Cu17 O92 91.3(3) . .
O33 Cu17 O36 174.7(3) . .
O92 Cu17 O36 88.9(3) . .
O33 Cu17 O35 95.2(3) . .
O92 Cu17 O35 172.0(3) . .
O36 Cu17 O35 85.1(3) . .
O33 Cu17 Cu15 37.6(2) . .
O92 Cu17 Cu15 78.6(2) . .
O36 Cu17 Cu15 147.4(2) . .
O35 Cu17 Cu15 103.9(2) . .
O33 Cu17 Gd1 130.5(2) . 2_265
O92 Cu17 Gd1 130.8(2) . 2_265
O36 Cu17 Gd1 47.0(2) . 2_265
O35 Cu17 Gd1 46.06(19) . 2_265
Cu15 Cu17 Gd1 149.88(5) . 2_265
O50 Cu18 O5 171.0(3) . .
O50 Cu18 O48 93.7(3) . .
O5 Cu18 O48 91.9(3) . .
O50 Cu18 O36 92.2(3) . .
O5 Cu18 O36 81.3(3) . .
O48 Cu18 O36 169.7(3) . .
O50 Cu18 O107 84.8(3) . .
O5 Cu18 O107 102.4(3) . .
O48 Cu18 O107 88.4(3) . .
O36 Cu18 O107 100.6(3) . .
O50 Cu18 Gd1 125.1(2) . 2_265
O5 Cu18 Gd1 46.1(2) . 2_265
O48 Cu18 Gd1 124.5(2) . 2_265
O36 Cu18 Gd1 45.51(19) . 2_265
O107 Cu18 Gd1 128.4(2) . 2_265
Gd3 O1 Gd2 107.2(3) . .
Gd3 O1 Gd1 107.4(3) . .
Gd2 O1 Gd1 106.5(3) . .
Gd3 O1 H1O 108.8 . .
Gd2 O1 H1O 109.9 . .
Gd1 O1 H1O 116.6 . .
Gd4 O2 Gd1 107.2(3) . .
Gd4 O2 Gd2 106.4(3) . .
Gd1 O2 Gd2 106.3(3) . .
Gd4 O2 H2O 116.5 . .
Gd1 O2 H2O 108.3 . .
Gd2 O2 H2O 111.6 . .
Gd3 O3 Gd1 107.1(3) . .
Gd3 O3 Gd4 108.5(3) . .
Gd1 O3 Gd4 106.1(3) . .
Gd3 O3 H3O 115.8 . .
Gd1 O3 H3O 108.4 . .
Gd4 O3 H3O 110.5 . .
Gd2 O4 Gd4 106.3(3) . .
Gd2 O4 Gd3 105.8(2) . .
Gd4 O4 Gd3 108.1(2) . .
Gd2 O4 H4O 113.6 . .
Gd4 O4 H4O 110.9 . .
Gd3 O4 H4O 111.8 . .
Cu16 O5 Cu18 119.1(3) . .
Cu16 O5 Gd1 101.1(3) . 2_265
Cu18 O5 Gd1 99.6(3) . 2_265
Cu16 O5 H5O 116.1 . .
Cu18 O5 H5O 108.1 . .
Gd1 O5 H5O 111.1 2_265 .
Cu1 O6 Cu2 126.5(4) . .
Cu1 O6 Gd2 99.8(3) . .
Cu2 O6 Gd2 95.2(3) . .
Cu1 O6 H6O 110.1 . .
Cu2 O6 H6O 111.0 . .
Gd2 O6 H6O 112.0 . .
Cu3 O7 Cu1 120.0(3) . .
Cu3 O7 Gd2 100.2(3) . .
Cu1 O7 Gd2 101.4(3) . .
Cu3 O7 H7O 110.2 . .
Cu1 O7 H7O 112.2 . .
Gd2 O7 H7O 111.6 . .
Cu3 O8 Cu2 111.1(3) . .
Cu3 O8 Gd2 102.0(3) . .
Cu2 O8 Gd2 99.0(3) . .
Cu3 O8 H8O 118.0 . .
Cu2 O8 H8O 111.5 . .
Gd2 O8 H8O 113.3 . .
Cu5 O9 Cu2 102.6(3) . .
Cu5 O9 H9O 115.5 . .
Cu2 O9 H9O 116.9 . .
Cu4 O10 Cu3 104.5(3) . .
Cu4 O10 H10O 106.1 . .
Cu3 O10 H10O 108.9 . .
Cu4 O11 Cu5 110.9(3) . .
Cu4 O11 Gd5 103.6(3) . .
Cu5 O11 Gd5 98.5(3) . .
Cu4 O11 H11O 118.2 . .
Cu5 O11 H11O 111.7 . .
Gd5 O11 H11O 111.9 . .
Cu4 O12 Cu6 121.1(3) . .
Cu4 O12 Gd5 101.7(3) . .
Cu6 O12 Gd5 98.6(3) . .
Cu4 O12 H12O 108.8 . .
Cu6 O12 H12O 114.1 . .
Gd5 O12 H12O 110.9 . .
Cu5 O13 Cu6 124.2(3) . .
Cu5 O13 Gd5 97.9(3) . .
Cu6 O13 Gd5 100.4(3) . .
Cu5 O13 H13O 112.3 . .
Cu6 O13 H13O 108.3 . .
Gd5 O13 H13O 112.3 . .
Gd7 O14 Gd5 106.6(3) . .
Gd7 O14 Gd6 108.9(3) . .
Gd5 O14 Gd6 106.8(3) . .
Gd7 O14 H14O 112.3 . .
Gd5 O14 H14O 111.0 . .
Gd6 O14 H14O 110.9 . .
Gd5 O15 Gd8 106.0(3) . .
Gd5 O15 Gd6 107.7(3) . .
Gd8 O15 Gd6 105.9(3) . .
Gd5 O15 H15O 113.6 . .
Gd8 O15 H15O 110.7 . .
Gd6 O15 H15O 112.4 . .
Gd5 O16 Gd8 105.3(3) . .
Gd5 O16 Gd7 106.4(3) . .
Gd8 O16 Gd7 106.9(3) . .
Gd5 O16 H16O 111.7 . .
Gd8 O16 H16O 111.7 . .
Gd7 O16 H16O 114.4 . .
Gd8 O17 Gd6 106.1(3) . .
Gd8 O17 Gd7 107.1(3) . .
Gd6 O17 Gd7 108.0(3) . .
Gd8 O17 H17O 113.7 . .
Gd6 O17 H17O 110.7 . .
Gd7 O17 H17O 110.9 . .
Cu8 O18 Cu7 122.1(4) . .
Cu8 O18 Gd8 99.8(3) . .
Cu7 O18 Gd8 99.1(3) . .
Cu8 O18 H18O 114.3 . .
Cu7 O18 H18O 108.5 . .
Gd8 O18 H18O 111.2 . .
Cu9 O19 Cu7 124.6(4) . .
Cu9 O19 Gd8 98.6(3) . .
Cu7 O19 Gd8 97.8(3) . .
Cu9 O19 H19O 109.7 . .
Cu7 O19 H19O 112.4 . .
Gd8 O19 H19O 111.6 . .
Cu8 O20 Cu9 111.3(3) . .
Cu8 O20 Gd8 101.2(3) . .
Cu9 O20 Gd8 101.3(3) . .
Cu8 O20 H20O 113.6 . .
Cu9 O20 H20O 115.5 . .
Gd8 O20 H20O 112.2 . .
Cu10 O21 Cu9 103.5(3) . .
Cu10 O21 H21O 110.4 . .
Cu9 O21 H21O 109.6 . .
Cu8 O22 Cu11 104.9(4) . .
Cu8 O22 H22O 114.0 . .
Cu11 O22 H22O 110.4 . .
Cu10 O23 Cu11 112.8(4) . .
Cu10 O23 Gd9 101.7(3) . .
Cu11 O23 Gd9 99.0(3) . .
Cu10 O23 H23O 115.8 . .
Cu11 O23 H23O 114.2 . .
Gd9 O23 H23O 111.2 . .
Cu10 O24 Cu12 120.8(3) . .
Cu10 O24 Gd9 99.1(3) . .
Cu12 O24 Gd9 100.3(3) . .
Cu10 O24 H24O 111.5 . .
Cu12 O24 H24O 111.5 . .
Gd9 O24 H24O 112.2 . .
Cu12 O25 Cu11 124.0(4) . .
Cu12 O25 Gd9 100.5(3) . .
Cu11 O25 Gd9 97.5(3) . .
Cu12 O25 H25O 110.8 . .
Cu11 O25 H25O 110.3 . .
Gd9 O25 H25O 112.0 . .
Gd10 O26 Gd9 108.2(3) . .
Gd10 O26 Gd11 108.2(2) . .
Gd9 O26 Gd11 106.3(3) . .
Gd10 O26 H26O 108.6 . .
Gd9 O26 H26O 113.2 . .
Gd11 O26 H26O 112.2 . .
Gd12 O27 Gd10 107.3(3) . .
Gd12 O27 Gd9 106.0(3) . .
Gd10 O27 Gd9 107.1(3) . .
Gd12 O27 H27O 113.0 . .
Gd10 O27 H27O 114.2 . .
Gd9 O27 H27O 108.7 . .
Gd9 O28 Gd12 107.3(3) . .
Gd9 O28 Gd11 107.5(3) . .
Gd12 O28 Gd11 105.6(3) . .
Gd9 O28 H28O 114.3 . .
Gd12 O28 H28O 111.8 . .
Gd11 O28 H28O 109.9 . .
Gd12 O29 Gd11 106.2(3) . .
Gd12 O29 Gd10 105.8(3) . .
Gd11 O29 Gd10 107.8(2) . .
Gd12 O29 H29O 110.5 . .
Gd11 O29 H29O 114.7 . .
Gd10 O29 H29O 111.4 . .
Cu14 O30 Cu13 123.8(4) . .
Cu14 O30 Gd12 99.7(3) . .
Cu13 O30 Gd12 97.5(3) . .
Cu14 O30 H30O 110.0 . .
Cu13 O30 H30O 111.0 . .
Gd12 O30 H30O 113.6 . .
Cu15 O31 Cu13 121.9(3) . .
Cu15 O31 Gd12 101.0(3) . .
Cu13 O31 Gd12 98.3(3) . .
Cu15 O31 H31O 111.4 . .
Cu13 O31 H31O 112.8 . .
Gd12 O31 H31O 109.0 . .
Cu14 O32 Cu15 111.0(4) . .
Cu14 O32 Gd12 100.1(3) . .
Cu15 O32 Gd12 100.8(3) . .
Cu14 O32 H32O 113.8 . .
Cu15 O32 H32O 116.5 . .
Gd12 O32 H32O 112.6 . .
Cu17 O33 Cu15 104.7(4) . .
Cu17 O33 H33O 108.4 . .
Cu15 O33 H33O 107.7 . .
Cu16 O34 Cu14 103.3(4) . .
Cu16 O34 H34O 113.4 . .
Cu14 O34 H34O 107.3 . .
Cu16 O35 Cu17 111.7(4) . .
Cu16 O35 Gd1 102.7(3) . 2_265
Cu17 O35 Gd1 98.6(3) . 2_265
Cu16 O35 H35O 112.3 . .
Cu17 O35 H35O 115.9 . .
Gd1 O35 H35O 114.3 2_265 .
Cu17 O36 Cu18 124.0(3) . .
Cu17 O36 Gd1 98.3(3) . 2_265
Cu18 O36 Gd1 99.4(3) . 2_265
Cu17 O36 H36O 107.8 . .
Cu18 O36 H36O 113.8 . .
Gd1 O36 H36O 111.6 2_265 .
C1 O37 Gd1 138.8(11) . .
C1 O38 Gd2 138.3(10) . .
C8 O39 Gd1 135.1(8) . .
C8 O40 Gd4 139.0(9) . .
C15 O41 Gd2 135.9(9) . .
C15 O42 Gd3 141.4(9) . .
C22 O43 Gd3 131.4(8) . .
C22 O44 Gd4 138.1(8) . .
C29 O45 Gd4 159.6(7) . .
C29 O46 Cu1 116.5(7) . .
C36 O47 Gd3 166.3(8) . 2_265
C36 O48 Cu18 112.7(7) . .
C43 O49 Gd3 162.3(7) . 2_265
C43 O50 Cu18 116.0(7) . .
C50 O51 Gd4 163.8(8) . .
C50 O52 Cu1 114.0(7) . .
C57 O53 Cu2 127.6(7) . .
C57 O54 Cu5 127.1(7) . .
C64 O55 Cu3 130.0(8) . .
C64 O56 Cu4 129.9(8) . .
C71 O57 Gd5 134.6(8) . .
C71 O58 Gd8 135.2(9) . .
C78 O59 Gd5 135.3(9) . .
C78 O60 Gd6 137.3(9) . .
C85 O61 Cu6 117.1(6) . .
C85 O62 Gd7 161.1(8) . .
C92 O63 Cu6 111.3(7) . .
C92 O64 Gd7 171.1(8) . .
C99 O65 Gd6 157.0(8) . .
C99 O66 Cu7 116.9(8) . .
C106 O67 Gd6 167.9(9) . .
C106 O68 Cu7 113.5(7) . .
C113 O69 Gd6 136.6(8) . .
C113 O70 Gd7 134.1(8) . .
C120 O71 Gd7 136.1(9) . .
C120 O72 Gd8 136.2(9) . .
C127 O73 Cu8 129.4(8) . .
C127 O74 Cu11 126.7(8) . .
C134 O75 Cu9 127.5(11) . .
C134 O76 Cu10 128.4(10) . .
C141 O77 Gd9 136.8(7) . .
C141 O78 Gd12 136.7(7) . .
C148 O79 Cu12 111.5(7) . .
C148 O80 Gd10 167.9(8) . .
C155 O81 Cu12 117.5(7) . .
C155 O82 Gd10 155.2(8) . .
C162 O83 Gd9 133.7(8) . .
C162 O84 Gd11 139.4(9) . .
C169 O85 Gd10 134.2(7) . .
C169 O86 Gd12 134.8(7) . .
C176 O87 Gd11 162.2(10) . .
C176 O88 Cu13 115.2(9) . .
C183 O89 Cu14 128.8(8) . .
C183 O90 Cu16 128.4(8) . .
C190 O91 Cu15 128.2(8) . .
C190 O92 Cu17 128.3(7) . .
C197 O93 Gd11 167.3(9) . .
C197 O94 Cu13 116.1(7) . .
C204 O95 Gd10 134.0(9) . .
C204 O96 Gd11 136.6(9) . .
C211 O97 Gd3 130.3(10) . .
C212 O98 Gd6 124.8(7) . .
C213 O99 Gd10 129.8(8) . .
C213 O99 H99O 112.0 . .
Gd10 O99 H99O 112.2 . .
O100 N1 O101 119.5(10) . .
O100 N1 O102 120.6(10) . .
O101 N1 O102 119.9(9) . .
N1 O100 Cu1 129.9(7) . .
N1 O101 Cu6 129.8(7) . .
O104 N2 O103 119.7(11) . .
O104 N2 O105 121.2(10) . .
O103 N2 O105 119.1(10) . .
N2 O103 Cu7 132.9(7) . .
N2 O104 Cu12 128.5(8) . .
O107 N3 O108 121.0(10) . .
O107 N3 O106 118.0(11) . .
O108 N3 O106 121.0(9) . .
N3 O106 Cu13 130.0(7) . .
N3 O107 Cu18 128.6(7) . .
O38 C1 O37 121.1(15) . .
O38 C1 C2 117(2) . .
O37 C1 C2 119(2) . .
C7 C2 C3 119.5(7) . .
C7 C2 C1 120(2) . .
C3 C2 C1 121(2) . .
C2 C3 C4 120.2(7) . .
C2 C3 H3 119.9 . .
C4 C3 H3 119.9 . .
C5 C4 C3 119.7(7) . .
C5 C4 H4 120.1 . .
C3 C4 H4 120.1 . .
C4 C5 C6 120.4(7) . .
C4 C5 H5 119.8 . .
C6 C5 H5 119.8 . .
C7 C6 C5 119.4(7) . .
C7 C6 H6 120.3 . .
C5 C6 H6 120.3 . .
C2 C7 C6 120.7(7) . .
C2 C7 H7 119.6 . .
C6 C7 H7 119.6 . .
O40 C8 O39 124.9(13) . .
O40 C8 C9' 115.6(12) . .
O39 C8 C9' 117.6(11) . .
O40 C8 C9 116.9(12) . .
O39 C8 C9 114.5(12) . .
C9' C8 C9 34.7(7) . .
C10 C9 C14 131.0(18) . .
C10 C9 C8 118.0(14) . .
C14 C9 C8 111.0(13) . .
C11 C10 C9 111.0(18) . .
C11 C10 H10 124.5 . .
C9 C10 H10 124.5 . .
C12 C11 C10 128.4(19) . .
C12 C11 H11 115.8 . .
C10 C11 H11 115.8 . .
C11 C12 C13 111.1(19) . .
C11 C12 H12 124.5 . .
C13 C12 H12 124.5 . .
C12 C13 C14 131.9(18) . .
C12 C13 H13 114.1 . .
C14 C13 H13 114.1 . .
C12 C13 H13' 127.4 . .
C14 C13 H13' 100.6 . .
H13 C13 H13' 14.2 . .
C13 C14 C9 106.6(17) . .
C13 C14 H14 126.7 . .
C9 C14 H14 126.7 . .
C13 C14 H14' 109.7 . .
C9 C14 H14' 97.9 . .
H14 C14 H14' 66.6 . .
C10' C9' C8 123.8(12) . .
C9' C10' C11' 117.5(15) . .
C9' C10' H10' 122.6 . .
C11' C10' H10' 120.0 . .
C11' C11' C12' 100(2) 2_364 .
C11' C11' C10' 137(2) 2_364 .
C12' C11' C10' 122.7(15) . .
C11' C11' H11' 17.7 2_364 .
C12' C11' H11' 117.2 . .
C10' C11' H11' 120.1 . .
C11' C12' C13' 117.1(15) . .
C11' C12' H12' 122.8 . .
C13' C12' H12' 120.1 . .
C12' C13' H13' 119.8 . .
O41 C15 O42 123.1(13) . .
O41 C15 C16 117.9(13) . .
O42 C15 C16 119.0(13) . .
C17 C16 C21 117.8(14) . .
C17 C16 C15 123.0(13) . .
C21 C16 C15 119.2(13) . .
C16 C17 C18 122.5(16) . .
C16 C17 H17 118.8 . .
C18 C17 H17 118.8 . .
C19 C18 C17 117.5(17) . .
C19 C18 H18 121.2 . .
C17 C18 H18 121.2 . .
C18 C19 C20 122.6(19) . .
C18 C19 H19 118.7 . .
C20 C19 H19 118.7 . .
C19 C20 C21 116.1(17) . .
C19 C20 H20 122.0 . .
C21 C20 H20 122.0 . .
C16 C21 C20 123.3(14) . .
C16 C21 H21 118.4 . .
C20 C21 H21 118.4 . .
O44 C22 O43 127.5(11) . .
O44 C22 C23 118.6(12) . .
O43 C22 C23 113.9(12) . .
C28 C23 C24 119.0(12) . .
C28 C23 C22 119.3(13) . .
C24 C23 C22 121.6(12) . .
C25 C24 C23 119.0(15) . .
C25 C24 H24 120.5 . .
C23 C24 H24 120.5 . .
C26 C25 C24 123.0(17) . .
C26 C25 H25 118.5 . .
C24 C25 H25 118.5 . .
C25 C26 C27 116.9(16) . .
C25 C26 H26 121.5 . .
C27 C26 H26 121.5 . .
C26 C27 C28 121.8(17) . .
C26 C27 H27 119.1 . .
C28 C27 H27 119.1 . .
C23 C28 C27 120.0(16) . .
C23 C28 H28 120.0 . .
C27 C28 H28 120.0 . .
O45 C29 O46 125.1(11) . .
O45 C29 C30 118.1(9) . .
O46 C29 C30 116.8(10) . .
C35 C30 C31 119.9(12) . .
C35 C30 C29 121.9(11) . .
C31 C30 C29 118.2(11) . .
C32 C31 C30 118.5(12) . .
C32 C31 H31 120.8 . .
C30 C31 H31 120.8 . .
C33 C32 C31 122.9(15) . .
C33 C32 H32 118.5 . .
C31 C32 H32 118.5 . .
C32 C33 C34 118.4(16) . .
C32 C33 H33 120.8 . .
C34 C33 H33 120.8 . .
C35 C34 C33 117.1(16) . .
C35 C34 H34 121.4 . .
C33 C34 H34 121.4 . .
C30 C35 C34 123.0(14) . .
C30 C35 H35 118.5 . .
C34 C35 H35 118.5 . .
O47 C36 O48 124.6(12) . .
O47 C36 C37 117.7(11) . .
O48 C36 C37 117.6(11) . .
C42 C37 C38 118.8(13) . .
C42 C37 C36 121.1(12) . .
C38 C37 C36 120.1(12) . .
C39 C38 C37 121.8(17) . .
C39 C38 H38 119.1 . .
C37 C38 H38 119.1 . .
C38 C39 C40 121.6(17) . .
C38 C39 H39 119.2 . .
C40 C39 H39 119.2 . .
C39 C40 C41 118.0(15) . .
C39 C40 H40 121.0 . .
C41 C40 H40 121.0 . .
C42 C41 C40 119.5(14) . .
C42 C41 H41 120.3 . .
C40 C41 H41 120.3 . .
C37 C42 C41 120.1(15) . .
C37 C42 H42 120.0 . .
C41 C42 H42 120.0 . .
O49 C43 O50 124.5(11) . .
O49 C43 C44 119.8(10) . .
O50 C43 C44 115.7(10) . .
C49 C44 C45 118.6(12) . .
C49 C44 C43 121.4(11) . .
C45 C44 C43 120.0(11) . .
C46 C45 C44 120.0(13) . .
C46 C45 H45 120.0 . .
C44 C45 H45 120.0 . .
C45 C46 C47 123.0(13) . .
C45 C46 H46 118.5 . .
C47 C46 H46 118.5 . .
C48 C47 C46 115.5(12) . .
C48 C47 H47 122.3 . .
C46 C47 H47 122.3 . .
C47 C48 C49 123.1(14) . .
C47 C48 H48 118.4 . .
C49 C48 H48 118.4 . .
C44 C49 C48 119.8(13) . .
C44 C49 H49 120.1 . .
C48 C49 H49 120.1 . .
O51 C50 O52 123.3(11) . .
O51 C50 C51 117.7(10) . .
O52 C50 C51 119.0(10) . .
C52 C51 C56 122.0(12) . .
C52 C51 C50 119.0(10) . .
C56 C51 C50 118.7(11) . .
C51 C52 C53 118.9(13) . .
C51 C52 H52 120.5 . .
C53 C52 H52 120.5 . .
C54 C53 C52 120.3(16) . .
C54 C53 H53 119.8 . .
C52 C53 H53 119.8 . .
C53 C54 C55 120.1(17) . .
C53 C54 H54 120.0 . .
C55 C54 H54 120.0 . .
C56 C55 C54 121.8(17) . .
C56 C55 H55 119.1 . .
C54 C55 H55 119.1 . .
C55 C56 C51 116.5(15) . .
C55 C56 H56 121.7 . .
C51 C56 H56 121.7 . .
O54 C57 O53 126.7(10) . .
O54 C57 C58 115.5(10) . .
O53 C57 C58 117.7(9) . .
C63 C58 C59 120.7(12) . .
C63 C58 C57 119.7(11) . .
C59 C58 C57 119.6(11) . .
C58 C59 C60 116.6(13) . .
C58 C59 H59 121.7 . .
C60 C59 H59 121.7 . .
C61 C60 C59 123.0(16) . .
C61 C60 H60 118.5 . .
C59 C60 H60 118.5 . .
C62 C61 C60 117.1(18) . .
C62 C61 H61 121.4 . .
C60 C61 H61 121.4 . .
C61 C62 C63 121.4(17) . .
C61 C62 H62 119.3 . .
C63 C62 H62 119.3 . .
C58 C63 C62 121.2(14) . .
C58 C63 H63 119.4 . .
C62 C63 H63 119.4 . .
O56 C64 O55 123.0(12) . .
O56 C64 C65 118.4(11) . .
O55 C64 C65 118.6(11) . .
C70 C65 C66 117.3(14) . .
C70 C65 C64 122.1(13) . .
C66 C65 C64 120.3(12) . .
C67 C66 C65 120.3(16) . .
C67 C66 H66 119.8 . .
C65 C66 H66 119.8 . .
C66 C67 C68 119.3(18) . .
C66 C67 H67 120.4 . .
C68 C67 H67 120.4 . .
C69 C68 C67 121.9(17) . .
C69 C68 H68 119.0 . .
C67 C68 H68 119.0 . .
C68 C69 C70 115.1(17) . .
C68 C69 H69 122.5 . .
C70 C69 H69 122.5 . .
C65 C70 C69 125.5(15) . .
C65 C70 H70 117.2 . .
C69 C70 H70 117.2 . .
O58 C71 O57 128.4(13) . .
O58 C71 C72 114.4(15) . .
O57 C71 C72 117.1(14) . .
C73 C72 C77 122(2) . .
C73 C72 C71 119(2) . .
C77 C72 C71 119(2) . .
C72 C73 C74 119(2) . .
C72 C73 H73 120.7 . .
C74 C73 H73 120.7 . .
C73 C74 C75 120(2) . .
C73 C74 H74 119.9 . .
C75 C74 H74 119.9 . .
C76 C75 C74 120(2) . .
C76 C75 H75 120.1 . .
C74 C75 H75 120.1 . .
C77 C76 C75 120(2) . .
C77 C76 H76 120.0 . .
C75 C76 H76 120.0 . .
C76 C77 C72 120(2) . .
C76 C77 H77 120.2 . .
C72 C77 H77 120.2 . .
O59 C78 O60 125.4(14) . .
O59 C78 C79 118.1(13) . .
O60 C78 C79 116.5(12) . .
C80 C79 C84 119.3(15) . .
C80 C79 C78 118.9(14) . .
C84 C79 C78 121.8(13) . .
C79 C80 C81 120.4(18) . .
C79 C80 H80 119.8 . .
C81 C80 H80 119.8 . .
C82 C81 C80 119(2) . .
C82 C81 H81 120.3 . .
C80 C81 H81 120.3 . .
C81 C82 C83 117(2) . .
C81 C82 H82 121.3 . .
C83 C82 H82 121.3 . .
C84 C83 C82 121.0(18) . .
C84 C83 H83 119.5 . .
C82 C83 H83 119.5 . .
C79 C84 C83 122.1(15) . .
C79 C84 H84 119.0 . .
C83 C84 H84 119.0 . .
O62 C85 O61 125.7(10) . .
O62 C85 C86 116.8(12) . .
O61 C85 C86 117.5(10) . .
C87 C86 C91 119.5(11) . .
C87 C86 C85 119.9(12) . .
C91 C86 C85 120.6(11) . .
C86 C87 C88 119.9(15) . .
C86 C87 H87 120.0 . .
C88 C87 H87 120.0 . .
C87 C88 C89 119.1(15) . .
C87 C88 H88 120.4 . .
C89 C88 H88 120.4 . .
C90 C89 C88 121.4(13) . .
C90 C89 H89 119.3 . .
C88 C89 H89 119.3 . .
C89 C90 C91 118.1(13) . .
C89 C90 H90 120.9 . .
C91 C90 H90 120.9 . .
C86 C91 C90 121.9(12) . .
C86 C91 H91 119.0 . .
C90 C91 H91 119.0 . .
O63 C92 O64 124.0(11) . .
O63 C92 C93 119.2(10) . .
O64 C92 C93 116.7(10) . .
C98 C93 C94 117.1(12) . .
C98 C93 C92 121.4(11) . .
C94 C93 C92 120.7(10) . .
C95 C94 C93 121.6(13) . .
C95 C94 H94 119.2 . .
C93 C94 H94 119.2 . .
C94 C95 C96 119.9(14) . .
C94 C95 H95 120.1 . .
C96 C95 H95 120.1 . .
C97 C96 C95 119.3(15) . .
C97 C96 H96 120.3 . .
C95 C96 H96 120.3 . .
C96 C97 C98 122.2(14) . .
C96 C97 H97 118.9 . .
C98 C97 H97 118.9 . .
C93 C98 C97 119.8(13) . .
C93 C98 H98 120.1 . .
C97 C98 H98 120.1 . .
O65 C99 O66 124.2(14) . .
O65 C99 C100 117.7(12) . .
O66 C99 C100 118.1(12) . .
C105 C100 C101 118.8(17) . .
C105 C100 C99 120.8(16) . .
C101 C100 C99 120.4(13) . .
C102 C101 C100 120.4(16) . .
C102 C101 H101 119.8 . .
C100 C101 H101 119.8 . .
C101 C102 C103 121.7(19) . .
C101 C102 H102 119.2 . .
C103 C102 H102 119.2 . .
C104 C103 C102 117.8(19) . .
C104 C103 H103 121.1 . .
C102 C103 H103 121.1 . .
C105 C104 C103 123.0(19) . .
C105 C104 H104 118.5 . .
C103 C104 H104 118.5 . .
C104 C105 C100 118.3(18) . .
C104 C105 H105 120.9 . .
C100 C105 H105 120.9 . .
O67 C106 O68 122.5(11) . .
O67 C106 C107 117.5(11) . .
O68 C106 C107 119.9(10) . .
C112 C107 C108 116.0(13) . .
C112 C107 C106 120.8(12) . .
C108 C107 C106 123.2(11) . .
C109 C108 C107 125.5(13) . .
C109 C108 H108 117.2 . .
C107 C108 H108 117.2 . .
C108 C109 C110 115.1(14) . .
C108 C109 H109 122.5 . .
C110 C109 H109 122.5 . .
C109 C110 C111 124.6(15) . .
C109 C110 H110 117.7 . .
C111 C110 H110 117.7 . .
C110 C111 C112 115.4(15) . .
C110 C111 H111 122.3 . .
C112 C111 H111 122.3 . .
C107 C112 C111 123.5(14) . .
C107 C112 H112 118.2 . .
C111 C112 H112 118.2 . .
O69 C113 O70 125.2(11) . .
O69 C113 C114 119.6(14) . .
O70 C113 C114 115.1(12) . .
C119 C114 C115 117.8(12) . .
C119 C114 C113 123.5(14) . .
C115 C114 C113 118.7(13) . .
C114 C115 C116 120.5(16) . .
C114 C115 H115 119.8 . .
C116 C115 H115 119.8 . .
C117 C116 C115 117.5(17) . .
C117 C116 H116 121.3 . .
C115 C116 H116 121.3 . .
C118 C117 C116 121.8(17) . .
C118 C117 H117 119.1 . .
C116 C117 H117 119.1 . .
C117 C118 C119 121.0(16) . .
C117 C118 H118 119.5 . .
C119 C118 H118 119.5 . .
C114 C119 C118 121.6(16) . .
C114 C119 H119 119.2 . .
C118 C119 H119 119.2 . .
O72 C120 O71 126.8(14) . .
O72 C120 C121 118.1(12) . .
O71 C120 C121 115.1(12) . .
C122 C121 C126 119.7(14) . .
C122 C121 C120 122.8(12) . .
C126 C121 C120 117.2(13) . .
C121 C122 C123 121.9(14) . .
C121 C122 H122 119.0 . .
C123 C122 H122 119.0 . .
C122 C123 C124 118.0(15) . .
C122 C123 H123 121.0 . .
C124 C123 H123 121.0 . .
C125 C124 C123 118.9(16) . .
C125 C124 H124 120.6 . .
C123 C124 H124 120.6 . .
C124 C125 C126 123.2(17) . .
C124 C125 H125 118.4 . .
C126 C125 H125 118.4 . .
C125 C126 C121 118.3(15) . .
C125 C126 H126 120.8 . .
C121 C126 H126 120.8 . .
O74 C127 O73 124.5(12) . .
O74 C127 C128 121.3(13) . .
O73 C127 C128 113.8(13) . .
C133 C128 C129 128.5(16) . .
C133 C128 C127 113.0(16) . .
C129 C128 C127 118.2(13) . .
C128 C129 C130 117.0(18) . .
C128 C129 H129 121.5 . .
C130 C129 H129 121.5 . .
C131 C130 C129 115(2) . .
C131 C130 H130 122.6 . .
C129 C130 H130 122.6 . .
C132 C131 C130 127(2) . .
C132 C131 H131 116.3 . .
C130 C131 H131 116.3 . .
C131 C132 C133 119.8(19) . .
C131 C132 H132 120.1 . .
C133 C132 H132 120.1 . .
C128 C133 C132 112.0(18) . .
C128 C133 H133 124.0 . .
C132 C133 H133 124.0 . .
O76 C134 O75 127.0(17) . .
O76 C134 C135 115.9(15) . .
O75 C134 C135 116.7(16) . .
C140 C135 C136 122(2) . .
C140 C135 C134 116(2) . .
C136 C135 C134 122(2) . .
C137 C136 C135 119(2) . .
C137 C136 H136 120.7 . .
C135 C136 H136 120.7 . .
C136 C137 C138 121(2) . .
C136 C137 H137 119.4 . .
C138 C137 H137 119.4 . .
C137 C138 C139 118(2) . .
C137 C138 H138 120.9 . .
C139 C138 H138 120.9 . .
C140 C139 C138 122(2) . .
C140 C139 H139 119.1 . .
C138 C139 H139 119.1 . .
C139 C140 C135 118(2) . .
C139 C140 H140 121.0 . .
C135 C140 H140 121.0 . .
O77 C141 O78 123.8(11) . .
O77 C141 C142 118.9(11) . .
O78 C141 C142 117.3(11) . .
C143 C142 C147 118.1(14) . .
C143 C142 C141 121.2(12) . .
C147 C142 C141 120.7(12) . .
C142 C143 C144 122.2(15) . .
C142 C143 H143 118.9 . .
C144 C143 H143 118.9 . .
C145 C144 C143 117.5(16) . .
C145 C144 H144 121.2 . .
C143 C144 H144 121.2 . .
C144 C145 C146 122.8(16) . .
C144 C145 H145 118.6 . .
C146 C145 H145 118.6 . .
C145 C146 C147 117.4(15) . .
C145 C146 H146 121.3 . .
C147 C146 H146 121.3 . .
C142 C147 C146 121.9(14) . .
C142 C147 H147 119.1 . .
C146 C147 H147 119.1 . .
O80 C148 O79 125.3(11) . .
O80 C148 C149 118.8(11) . .
O79 C148 C149 115.9(11) . .
C150 C149 C154 118.2(13) . .
C150 C149 C148 121.7(11) . .
C154 C149 C148 120.0(12) . .
C149 C150 C151 119.4(15) . .
C149 C150 H150 120.3 . .
C151 C150 H150 120.3 . .
C152 C151 C150 118.0(17) . .
C152 C151 H151 121.0 . .
C150 C151 H151 121.0 . .
C153 C152 C151 123.9(19) . .
C153 C152 H152 118.0 . .
C151 C152 H152 118.0 . .
C152 C153 C154 119.5(17) . .
C152 C153 H153 120.3 . .
C154 C153 H153 120.3 . .
C149 C154 C153 120.9(16) . .
C149 C154 H154 119.6 . .
C153 C154 H154 119.6 . .
O81 C155 O82 124.5(11) . .
O81 C155 C156 118.6(10) . .
O82 C155 C156 116.8(11) . .
C161 C156 C157 119.9(11) . .
C161 C156 C155 120.3(10) . .
C157 C156 C155 119.7(11) . .
C158 C157 C156 119.5(13) . .
C158 C157 H157 120.2 . .
C156 C157 H157 120.2 . .
C159 C158 C157 120.0(13) . .
C159 C158 H158 120.0 . .
C157 C158 H158 120.0 . .
C158 C159 C160 122.5(14) . .
C158 C159 H159 118.8 . .
C160 C159 H159 118.8 . .
C159 C160 C161 117.9(13) . .
C159 C160 H160 121.1 . .
C161 C160 H160 121.1 . .
C156 C161 C160 120.1(12) . .
C156 C161 H161 120.0 . .
C160 C161 H161 120.0 . .
O83 C162 O84 125.0(12) . .
O83 C162 C163 119.0(13) . .
O84 C162 C163 115.9(14) . .
C164 C163 C168 117.3(13) . .
C164 C163 C162 121.8(14) . .
C168 C163 C162 120.7(12) . .
C163 C164 C165 121.2(14) . .
C163 C164 H164 119.4 . .
C165 C164 H164 119.4 . .
C166 C165 C164 120.1(14) . .
C166 C165 H165 119.9 . .
C164 C165 H165 119.9 . .
C167 C166 C165 120.6(15) . .
C167 C166 H166 119.7 . .
C165 C166 H166 119.7 . .
C166 C167 C168 120.6(17) . .
C166 C167 H167 119.7 . .
C168 C167 H167 119.7 . .
C163 C168 C167 120.1(15) . .
C163 C168 H168 120.0 . .
C167 C168 H168 120.0 . .
O85 C169 O86 127.6(10) . .
O85 C169 C170 116.4(11) . .
O86 C169 C170 115.9(10) . .
C171 C170 C175 121.3(12) . .
C171 C170 C169 119.8(11) . .
C175 C170 C169 118.8(11) . .
C170 C171 C172 119.1(12) . .
C170 C171 H171 120.5 . .
C172 C171 H171 120.5 . .
C173 C172 C171 120.8(13) . .
C173 C172 H172 119.6 . .
C171 C172 H172 119.6 . .
C172 C173 C174 119.4(14) . .
C172 C173 H173 120.3 . .
C174 C173 H173 120.3 . .
C173 C174 C175 120.3(16) . .
C173 C174 H174 119.9 . .
C175 C174 H174 119.9 . .
C170 C175 C174 118.8(14) . .
C170 C175 H175 120.6 . .
C174 C175 H175 120.6 . .
O87 C176 O88 124.3(13) . .
O87 C176 C177 119.7(15) . .
O88 C176 C177 115.8(15) . .
C182 C177 C178 121.2(19) . .
C182 C177 C176 120.7(19) . .
C178 C177 C176 118.1(19) . .
C179 C178 C177 118.6(19) . .
C179 C178 H178 120.7 . .
C177 C178 H178 120.7 . .
C178 C179 C180 122(2) . .
C178 C179 H179 119.0 . .
C180 C179 H179 119.0 . .
C179 C180 C181 118.0(19) . .
C179 C180 H180 121.0 . .
C181 C180 H180 121.0 . .
C180 C181 C182 121.4(19) . .
C180 C181 H181 119.3 . .
C182 C181 H181 119.3 . .
C177 C182 C181 118.7(19) . .
C177 C182 H182 120.6 . .
C181 C182 H182 120.6 . .
O90 C183 O89 125.5(11) . .
O90 C183 C184 116.6(11) . .
O89 C183 C184 117.8(11) . .
C185 C184 C189 116.2(14) . .
C185 C184 C183 121.1(13) . .
C189 C184 C183 122.7(12) . .
C184 C185 C186 123.9(15) . .
C184 C185 H185 118.0 . .
C186 C185 H185 118.0 . .
C187 C186 C185 116.4(16) . .
C187 C186 H186 121.8 . .
C185 C186 H186 121.8 . .
C186 C187 C188 123.0(16) . .
C186 C187 H187 118.5 . .
C188 C187 H187 118.5 . .
C189 C188 C187 117.1(15) . .
C189 C188 H188 121.4 . .
C187 C188 H188 121.4 . .
C188 C189 C184 123.3(14) . .
C188 C189 H189 118.3 . .
C184 C189 H189 118.3 . .
O91 C190 O92 126.4(11) . .
O91 C190 C191 116.6(10) . .
O92 C190 C191 116.9(10) . .
C192 C191 C196 119.8(13) . .
C192 C191 C190 121.2(11) . .
C196 C191 C190 119.1(10) . .
C193 C192 C191 119.9(13) . .
C193 C192 H192 120.0 . .
C191 C192 H192 120.0 . .
C194 C193 C192 122.1(14) . .
C194 C193 H193 119.0 . .
C192 C193 H193 119.0 . .
C193 C194 C195 117.1(16) . .
C193 C194 H194 121.4 . .
C195 C194 H194 121.4 . .
C196 C195 C194 122.5(16) . .
C196 C195 H195 118.8 . .
C194 C195 H195 118.8 . .
C195 C196 C191 118.5(13) . .
C195 C196 H196 120.8 . .
C191 C196 H196 120.8 . .
O93 C197 O94 121.7(12) . .
O93 C197 C198 120.3(12) . .
O94 C197 C198 118.0(11) . .
C199 C198 C203 119.9(13) . .
C199 C198 C197 119.4(12) . .
C203 C198 C197 120.3(12) . .
C198 C199 C200 122.8(14) . .
C198 C199 H199 118.6 . .
C200 C199 H199 118.6 . .
C201 C200 C199 117.0(15) . .
C201 C200 H200 121.5 . .
C199 C200 H200 121.5 . .
C202 C201 C200 120.2(16) . .
C202 C201 H201 119.9 . .
C200 C201 H201 119.9 . .
C201 C202 C203 120.5(15) . .
C201 C202 H202 119.8 . .
C203 C202 H202 119.8 . .
C198 C203 C202 119.2(14) . .
C198 C203 H203 120.4 . .
C202 C203 H203 120.4 . .
O95 C204 O96 125.0(12) . .
O95 C204 C205 116.9(15) . .
O96 C204 C205 118.1(15) . .
C210 C205 C206 118.8(11) . .
C210 C205 C204 119.1(13) . .
C206 C205 C204 122.1(12) . .
C207 C206 C205 121.0(12) . .
C207 C206 H206 119.5 . .
C205 C206 H206 119.5 . .
C208 C207 C206 118.7(12) . .
C208 C207 H207 120.7 . .
C206 C207 H207 120.7 . .
C207 C208 C209 122.0(12) . .
C207 C208 H208 119.0 . .
C209 C208 H208 119.0 . .
C208 C209 C210 118.1(12) . .
C208 C209 H209 120.9 . .
C210 C209 H209 120.9 . .
C205 C210 C209 121.3(12) . .
C205 C210 H210 119.3 . .
C209 C210 H210 119.3 . .
O97 C211 H211 109.5 . .
O97 C211 H212 109.5 . .
H211 C211 H212 109.5 . .
O97 C211 H213 109.5 . .
H211 C211 H213 109.5 . .
H212 C211 H213 109.5 . .
O98 C212 H214 109.5 . .
O98 C212 H215 109.5 . .
H214 C212 H215 109.5 . .
O98 C212 H216 109.5 . .
H214 C212 H216 109.5 . .
H215 C212 H216 109.5 . .
O99 C213 H217 109.5 . .
O99 C213 H218 109.5 . .
H217 C213 H218 109.5 . .
O99 C213 H219 109.5 . .
H217 C213 H219 109.5 . .
H218 C213 H219 109.5 . .
N7 C214 C215 177.9(18) . .
C214 C215 H21C 109.5 . .
C214 C215 H21A 109.5 . .
H21C C215 H21A 109.5 . .
C214 C215 H21B 109.5 . .
H21C C215 H21B 109.5 . .
H21A C215 H21B 109.5 . .
N8 C216 C217 175.3(17) . .
C216 C217 H21F 109.5 . .
C216 C217 H21D 109.5 . .
H21F C217 H21D 109.5 . .
C216 C217 H21E 109.5 . .
H21F C217 H21E 109.5 . .
H21D C217 H21E 109.5 . .
N9 C218 C219 177.6(16) . .
C218 C219 H21I 109.5 . .
C218 C219 H21G 109.5 . .
H21I C219 H21G 109.5 . .
C218 C219 H21H 109.5 . .
H21I C219 H21H 109.5 . .
H21G C219 H21H 109.5 . .
N10 C220 C221 175.5(15) . .
C220 C221 H22D 109.5 . .
C220 C221 H22E 109.5 . .
H22D C221 H22E 109.5 . .
C220 C221 H22F 109.5 . .
H22D C221 H22F 109.5 . .
H22E C221 H22F 109.5 . .
N11 C222 C223 177.3(19) . .
C222 C223 H22I 109.5 . .
C222 C223 H22G 109.5 . .
H22I C223 H22G 109.5 . .
C222 C223 H22H 109.5 . .
H22I C223 H22H 109.5 . .
H22G C223 H22H 109.5 . .
N12 C224 C225 176.8(19) . .
C224 C225 H22A 109.5 . .
C224 C225 H22B 109.5 . .
H22A C225 H22B 109.5 . .
C224 C225 H22C 109.5 . .
H22A C225 H22C 109.5 . .
H22B C225 H22C 109.5 . .
N13 C226 C227 173(3) . .
C226 C227 H22P 109.5 . .
C226 C227 H22M 109.5 . .
H22P C227 H22M 109.5 . .
C226 C227 H22N 109.5 . .
H22P C227 H22N 109.5 . .
H22M C227 H22N 109.5 . .
N14 C228 C229 176.9(17) . .
C228 C229 H22L 109.5 . .
C228 C229 H22J 109.5 . .
H22L C229 H22J 109.5 . .
C228 C229 H22K 109.5 . .
H22L C229 H22K 109.5 . .
H22J C229 H22K 109.5 . .
N15 C230 C231 175(3) . .
C230 C231 H23C 109.5 . .
C230 C231 H23A 109.5 . .
H23C C231 H23A 109.5 . .
C230 C231 H23B 109.5 . .
H23C C231 H23B 109.5 . .
H23A C231 H23B 109.5 . .

loop_
_geom_bond_atom_site_label_1
_geom_bond_atom_site_label_2
_geom_bond_distance
_geom_bond_site_symmetry_2
Gd1 O37 2.347(8) .
Gd1 O39 2.361(9) .
Gd1 O2 2.375(7) .
Gd1 O3 2.378(7) .
Gd1 O1 2.380(7) .
Gd1 O35 2.440(6) 2_265
Gd1 O36 2.475(7) 2_265
Gd1 O5 2.500(7) 2_265
Gd1 O2W 2.680(17) .
Gd1 Cu17 3.3507(14) 2_265
Gd1 Cu18 3.4227(16) 2_265
Gd1 Cu16 3.4319(14) 2_265
Gd2 O38 2.346(9) .
Gd2 O1 2.376(7) .
Gd2 O4 2.381(6) .
Gd2 O2 2.388(6) .
Gd2 O41 2.392(9) .
Gd2 O8 2.414(6) .
Gd2 O7 2.453(7) .
Gd2 O6 2.528(6) .
Gd2 O3W 2.716(19) .
Gd2 Cu2 3.3402(14) .
Gd2 Cu3 3.3958(15) .
Gd2 Cu1 3.4313(15) .
Gd3 O49 2.342(7) 2_265
Gd3 O42 2.348(8) .
Gd3 O1 2.362(6) .
Gd3 O3 2.372(7) .
Gd3 O47 2.374(8) 2_265
Gd3 O43 2.380(7) .
Gd3 O4 2.401(6) .
Gd3 O97 2.457(8) .
Gd3 Gd4 3.8732(9) .
Gd4 O44 2.322(8) .
Gd4 O51 2.330(7) .
Gd4 O40 2.354(7) .
Gd4 O2 2.371(6) .
Gd4 O4 2.383(7) .
Gd4 O45 2.400(7) .
Gd4 O3 2.402(7) .
Gd4 O1W 2.536(7) .
Gd5 O57 2.340(8) .
Gd5 O16 2.351(8) .
Gd5 O15 2.356(6) .
Gd5 O59 2.366(9) .
Gd5 O14 2.386(7) .
Gd5 O11 2.421(7) .
Gd5 O13 2.448(6) .
Gd5 O12 2.487(7) .
Gd5 Cu5 3.3284(14) .
Gd5 Cu6 3.4053(15) .
Gd5 Cu4 3.4431(15) .
Gd5 Gd8 3.7670(9) .
Gd6 O67 2.345(8) .
Gd6 O60 2.377(8) .
Gd6 O17 2.377(8) .
Gd6 O65 2.381(8) .
Gd6 O69 2.389(8) .
Gd6 O14 2.396(7) .
Gd6 O15 2.399(7) .
Gd6 O98 2.463(9) .
Gd6 Gd8 3.7983(9) .
Gd6 Gd7 3.8798(10) .
Gd7 O70 2.340(8) .
Gd7 O64 2.343(8) .
Gd7 O62 2.365(8) .
Gd7 O71 2.369(8) .
Gd7 O14 2.371(8) .
Gd7 O16 2.412(7) .
Gd7 O17 2.417(7) .
Gd7 O4W 2.521(9) .
Gd7 Gd8 3.8556(9) .
Gd8 O58 2.332(8) .
Gd8 O72 2.340(9) .
Gd8 O15 2.360(7) .
Gd8 O17 2.377(6) .
Gd8 O16 2.388(7) .
Gd8 O20 2.424(7) .
Gd8 O18 2.477(7) .
Gd8 O19 2.505(8) .
Gd8 Cu8 3.3927(15) .
Gd8 Cu9 3.3953(15) .
Gd8 Cu7 3.3985(16) .
Gd9 O28 2.365(7) .
Gd9 O26 2.398(6) .
Gd9 O83 2.403(9) .
Gd9 O77 2.417(8) .
Gd9 O27 2.419(6) .
Gd9 O23 2.455(7) .
Gd9 O25 2.519(7) .
Gd9 O24 2.524(7) .
Gd9 O5W 2.554(9) .
Gd9 Cu11 3.3744(15) .
Gd9 Cu10 3.4169(16) .
Gd9 Cu12 3.4471(16) .
Gd10 O95 2.344(8) .
Gd10 O82 2.350(7) .
Gd10 O80 2.351(8) .
Gd10 O85 2.364(7) .
Gd10 O26 2.381(7) .
Gd10 O27 2.392(6) .
Gd10 O29 2.421(7) .
Gd10 O99 2.495(8) .
Gd10 Gd12 3.8214(9) .
Gd10 Gd11 3.8779(10) .
Gd11 O93 2.338(7) .
Gd11 O87 2.353(10) .
Gd11 O84 2.370(8) .
Gd11 O96 2.371(10) .
Gd11 O29 2.378(7) .
Gd11 O28 2.400(7) .
Gd11 O26 2.405(7) .
Gd11 O6W 2.505(8) .
Gd11 Gd12 3.7968(8) .
Gd12 O78 2.346(8) .
Gd12 O27 2.353(7) .
Gd12 O86 2.362(7) .
Gd12 O28 2.368(7) .
Gd12 O29 2.371(7) .
Gd12 O32 2.459(6) .
Gd12 O30 2.467(7) .
Gd12 O31 2.469(7) .
Gd12 Cu13 3.3598(17) .
Gd12 Cu14 3.3912(15) .
Gd12 Cu15 3.4194(14) .
Cu1 O46 1.925(8) .
Cu1 O6 1.931(7) .
Cu1 O7 1.965(7) .
Cu1 O52 1.989(7) .
Cu1 O100 2.410(7) .
Cu2 O9 1.904(7) .
Cu2 O53 1.946(7) .
Cu2 O8 1.962(7) .
Cu2 O6 1.964(7) .
Cu2 Cu5 2.9663(18) .
Cu3 O55 1.902(9) .
Cu3 O10 1.909(7) .
Cu3 O8 1.940(7) .
Cu3 O7 1.952(7) .
Cu3 Cu4 3.0051(18) .
Cu4 O10 1.891(7) .
Cu4 O12 1.931(7) .
Cu4 O56 1.938(8) .
Cu4 O11 1.943(7) .
Cu5 O9 1.898(7) .
Cu5 O54 1.942(7) .
Cu5 O13 1.942(7) .
Cu5 O11 1.955(7) .
Cu6 O61 1.953(7) .
Cu6 O13 1.966(7) .
Cu6 O63 1.967(8) .
Cu6 O12 1.985(7) .
Cu6 O101 2.396(8) .
Cu7 O66 1.918(10) .
Cu7 O18 1.969(9) .
Cu7 O19 1.983(7) .
Cu7 O68 2.005(8) .
Cu7 O103 2.285(8) .
Cu8 O22 1.884(8) .
Cu8 O18 1.934(8) .
Cu8 O73 1.934(8) .
Cu8 O20 1.948(7) .
Cu8 Cu11 3.0004(19) .
Cu9 O21 1.919(7) .
Cu9 O75 1.932(9) .
Cu9 O20 1.948(8) .
Cu9 O19 1.949(7) .
Cu9 Cu10 3.0007(18) .
Cu10 O21 1.901(7) .
Cu10 O76 1.924(9) .
Cu10 O23 1.929(8) .
Cu10 O24 1.938(6) .
Cu11 O22 1.899(7) .
Cu11 O74 1.936(9) .
Cu11 O25 1.941(7) .
Cu11 O23 1.963(7) .
Cu12 O25 1.938(8) .
Cu12 O24 1.940(7) .
Cu12 O81 1.957(7) .
Cu12 O79 1.972(8) .
Cu12 O104 2.317(8) .
Cu13 O88 1.940(8) .
Cu13 O31 1.951(7) .
Cu13 O94 1.969(7) .
Cu13 O30 1.981(7) .
Cu13 O106 2.331(8) .
Cu14 O89 1.917(8) .
Cu14 O34 1.932(7) .
Cu14 O32 1.943(7) .
Cu14 O30 1.948(7) .
Cu14 Cu16 3.0038(18) .
Cu15 O33 1.895(7) .
Cu15 O91 1.937(8) .
Cu15 O31 1.939(7) .
Cu15 O32 1.960(7) .
Cu15 Cu17 3.0008(18) .
Cu16 O34 1.899(7) .
Cu16 O5 1.919(6) .
Cu16 O35 1.936(7) .
Cu16 O90 1.937(8) .
Cu16 Gd1 3.4319(14) 2_265
Cu17 O33 1.895(7) .
Cu17 O92 1.922(8) .
Cu17 O36 1.929(7) .
Cu17 O35 1.961(7) .
Cu17 Gd1 3.3507(14) 2_265
Cu18 O50 1.940(7) .
Cu18 O5 1.958(6) .
Cu18 O48 1.966(8) .
Cu18 O36 1.995(8) .
Cu18 O107 2.362(8) .
Cu18 Gd1 3.4227(15) 2_265
O1 H1O 0.8499 .
O2 H2O 0.8498 .
O3 H3O 0.8497 .
O4 H4O 0.8502 .
O5 Gd1 2.500(7) 2_265
O5 H5O 0.8505 .
O6 H6O 0.8499 .
O7 H7O 0.8501 .
O8 H8O 0.8504 .
O9 H9O 0.8501 .
O10 H10O 0.8500 .
O11 H11O 0.8502 .
O12 H12O 0.8499 .
O13 H13O 0.8504 .
O14 H14O 0.8506 .
O15 H15O 0.8500 .
O16 H16O 0.8506 .
O17 H17O 0.8499 .
O18 H18O 0.8503 .
O19 H19O 0.8499 .
O20 H20O 0.8501 .
O21 H21O 0.8502 .
O22 H22O 0.8499 .
O23 H23O 0.8493 .
O24 H24O 0.8498 .
O25 H25O 0.8498 .
O26 H26O 0.8499 .
O27 H27O 0.8501 .
O28 H28O 0.8499 .
O29 H29O 0.8502 .
O30 H30O 0.8503 .
O31 H31O 0.8501 .
O32 H32O 0.8500 .
O33 H33O 0.8498 .
O34 H34O 0.8501 .
O35 Gd1 2.440(6) 2_265
O35 H35O 0.8497 .
O36 Gd1 2.475(7) 2_265
O36 H36O 0.8500 .
O37 C1 1.28(2) .
O38 C1 1.27(2) .
O39 C8 1.280(15) .
O40 C8 1.224(14) .
O41 C15 1.217(15) .
O42 C15 1.244(15) .
O43 C22 1.269(14) .
O44 C22 1.222(14) .
O45 C29 1.221(12) .
O46 C29 1.282(12) .
O47 C36 1.202(13) .
O47 Gd3 2.374(8) 2_265
O48 C36 1.292(13) .
O49 C43 1.238(12) .
O49 Gd3 2.342(7) 2_265
O50 C43 1.281(12) .
O51 C50 1.256(12) .
O52 C50 1.261(13) .
O53 C57 1.258(12) .
O54 C57 1.251(11) .
O55 C64 1.283(13) .
O56 C64 1.263(14) .
O57 C71 1.254(15) .
O58 C71 1.230(15) .
O59 C78 1.232(14) .
O60 C78 1.263(14) .
O61 C85 1.277(14) .
O62 C85 1.253(13) .
O63 C92 1.254(12) .
O64 C92 1.257(12) .
O65 C99 1.238(13) .
O66 C99 1.270(14) .
O67 C106 1.232(12) .
O68 C106 1.265(13) .
O69 C113 1.242(15) .
O70 C113 1.256(15) .
O71 C120 1.253(14) .
O72 C120 1.222(14) .
O73 C127 1.288(15) .
O74 C127 1.286(16) .
O75 C134 1.261(16) .
O76 C134 1.233(16) .
O77 C141 1.243(13) .
O78 C141 1.275(13) .
O79 C148 1.287(12) .
O80 C148 1.219(13) .
O81 C155 1.229(13) .
O82 C155 1.267(13) .
O83 C162 1.237(16) .
O84 C162 1.271(15) .
O85 C169 1.227(13) .
O86 C169 1.228(13) .
O87 C176 1.222(15) .
O88 C176 1.286(16) .
O89 C183 1.291(14) .
O90 C183 1.231(13) .
O91 C190 1.243(12) .
O92 C190 1.262(12) .
O93 C197 1.261(13) .
O94 C197 1.292(14) .
O95 C204 1.251(17) .
O96 C204 1.255(17) .
O97 C211 1.413(9) .
O98 C212 1.496(15) .
O99 C213 1.394(12) .
O99 H99O 0.8499 .
N1 O100 1.240(11) .
N1 O101 1.251(11) .
N1 O102 1.284(11) .
N2 O104 1.219(11) .
N2 O103 1.245(12) .
N2 O105 1.277(12) .
N3 O107 1.244(11) .
N3 O108 1.248(11) .
N3 O106 1.253(11) .
C1 C2 1.540(10) .
C2 C7 1.395(9) .
C2 C3 1.399(9) .
C3 C4 1.400(9) .
C3 H3 0.9500 .
C4 C5 1.396(9) .
C4 H4 0.9500 .
C5 C6 1.400(9) .
C5 H5 0.9500 .
C6 C7 1.396(9) .
C6 H6 0.9500 .
C7 H7 0.9500 .
C8 C9' 1.61(2) .
C8 C9 1.62(2) .
C9 C10 1.400(10) .
C9 C14 1.413(10) .
C10 C11 1.394(10) .
C10 H10 0.9500 .
C11 C12 1.373(10) .
C11 H11 0.9500 .
C12 C13 1.394(10) .
C12 H12 0.9500 .
C13 C14 1.405(10) .
C13 H13 0.9500 .
C13 H13' 1.1971 .
C14 H14 0.9500 .
C14 H14' 0.8992 .
C9' C10' 1.380(10) .
C10' C11' 1.389(10) .
C10' H10' 0.9501 .
C11' C11' 1.31(3) 2_364
C11' C12' 1.380(10) .
C11' H11' 0.9499 .
C12' C13' 1.382(10) .
C12' H12' 0.9501 .
C13' H13' 0.9498 .
C15 C16 1.492(18) .
C16 C17 1.333(17) .
C16 C21 1.377(18) .
C17 C18 1.42(2) .
C17 H17 0.9500 .
C18 C19 1.36(2) .
C18 H18 0.9500 .
C19 C20 1.39(2) .
C19 H19 0.9500 .
C20 C21 1.404(19) .
C20 H20 0.9500 .
C21 H21 0.9500 .
C22 C23 1.536(15) .
C23 C28 1.369(17) .
C23 C24 1.393(17) .
C24 C25 1.372(19) .
C24 H24 0.9500 .
C25 C26 1.36(2) .
C25 H25 0.9500 .
C26 C27 1.37(2) .
C26 H26 0.9500 .
C27 C28 1.383(18) .
C27 H27 0.9500 .
C28 H28 0.9500 .
C29 C30 1.514(16) .
C30 C35 1.358(16) .
C30 C31 1.381(15) .
C31 C32 1.375(17) .
C31 H31 0.9500 .
C32 C33 1.36(2) .
C32 H32 0.9500 .
C33 C34 1.44(2) .
C33 H33 0.9500 .
C34 C35 1.372(19) .
C34 H34 0.9500 .
C35 H35 0.9500 .
C36 C37 1.543(17) .
C37 C42 1.357(17) .
C37 C38 1.366(18) .
C38 C39 1.316(18) .
C38 H38 0.9500 .
C39 C40 1.35(2) .
C39 H39 0.9500 .
C40 C41 1.40(2) .
C40 H40 0.9500 .
C41 C42 1.375(18) .
C41 H41 0.9500 .
C42 H42 0.9500 .
C43 C44 1.501(15) .
C44 C49 1.362(15) .
C44 C45 1.413(16) .
C45 C46 1.338(17) .
C45 H45 0.9500 .
C46 C47 1.402(19) .
C46 H46 0.9500 .
C47 C48 1.375(19) .
C47 H47 0.9500 .
C48 C49 1.379(17) .
C48 H48 0.9500 .
C49 H49 0.9500 .
C50 C51 1.494(15) .
C51 C52 1.376(16) .
C51 C56 1.404(17) .
C52 C53 1.398(17) .
C52 H52 0.9500 .
C53 C54 1.35(2) .
C53 H53 0.9500 .
C54 C55 1.39(2) .
C54 H54 0.9500 .
C55 C56 1.38(2) .
C55 H55 0.9500 .
C56 H56 0.9500 .
C57 C58 1.468(15) .
C58 C63 1.370(16) .
C58 C59 1.400(16) .
C59 C60 1.43(2) .
C59 H59 0.9500 .
C60 C61 1.41(2) .
C60 H60 0.9500 .
C61 C62 1.37(2) .
C61 H61 0.9500 .
C62 C63 1.40(2) .
C62 H62 0.9500 .
C63 H63 0.9500 .
C64 C65 1.451(17) .
C65 C70 1.323(17) .
C65 C66 1.370(19) .
C66 C67 1.35(2) .
C66 H66 0.9500 .
C67 C68 1.39(2) .
C67 H67 0.9500 .
C68 C69 1.34(2) .
C68 H68 0.9500 .
C69 C70 1.39(2) .
C69 H69 0.9500 .
C70 H70 0.9500 .
C71 C72 1.48(2) .
C72 C73 1.382(10) .
C72 C77 1.390(10) .
C73 C74 1.400(10) .
C73 H73 0.9500 .
C74 C75 1.407(10) .
C74 H74 0.9500 .
C75 C76 1.396(10) .
C75 H75 0.9500 .
C76 C77 1.386(10) .
C76 H76 0.9500 .
C77 H77 0.9500 .
C78 C79 1.483(19) .
C79 C80 1.341(19) .
C79 C84 1.348(17) .
C80 C81 1.44(2) .
C80 H80 0.9500 .
C81 C82 1.37(2) .
C81 H81 0.9500 .
C82 C83 1.40(2) .
C82 H82 0.9500 .
C83 C84 1.36(2) .
C83 H83 0.9500 .
C84 H84 0.9500 .
C85 C86 1.511(15) .
C86 C87 1.348(16) .
C86 C91 1.368(16) .
C87 C88 1.377(18) .
C87 H87 0.9500 .
C88 C89 1.39(2) .
C88 H88 0.9500 .
C89 C90 1.341(19) .
C89 H89 0.9500 .
C90 C91 1.368(16) .
C90 H90 0.9500 .
C91 H91 0.9500 .
C92 C93 1.476(15) .
C93 C98 1.359(15) .
C93 C94 1.384(16) .
C94 C95 1.366(17) .
C94 H94 0.9500 .
C95 C96 1.374(18) .
C95 H95 0.9500 .
C96 C97 1.294(19) .
C96 H96 0.9500 .
C97 C98 1.410(19) .
C97 H97 0.9500 .
C98 H98 0.9500 .
C99 C100 1.50(2) .
C100 C105 1.392(18) .
C100 C101 1.39(2) .
C101 C102 1.35(2) .
C101 H101 0.9500 .
C102 C103 1.37(2) .
C102 H102 0.9500 .
C103 C104 1.37(2) .
C103 H103 0.9500 .
C104 C105 1.36(2) .
C104 H104 0.9500 .
C105 H105 0.9500 .
C106 C107 1.420(16) .
C107 C112 1.371(9) .
C107 C108 1.371(9) .
C108 C109 1.362(9) .
C108 H108 0.9500 .
C109 C110 1.376(10) .
C109 H109 0.9500 .
C110 C111 1.386(10) .
C110 H110 0.9500 .
C111 C112 1.392(10) .
C111 H111 0.9500 .
C112 H112 0.9500 .
C113 C114 1.512(16) .
C114 C119 1.325(18) .
C114 C115 1.396(18) .
C115 C116 1.42(2) .
C115 H115 0.9500 .
C116 C117 1.34(2) .
C116 H116 0.9500 .
C117 C118 1.32(2) .
C117 H117 0.9500 .
C118 C119 1.374(18) .
C118 H118 0.9500 .
C119 H119 0.9500 .
C120 C121 1.521(18) .
C121 C122 1.341(17) .
C121 C126 1.407(17) .
C122 C123 1.392(19) .
C122 H122 0.9500 .
C123 C124 1.43(2) .
C123 H123 0.9500 .
C124 C125 1.33(2) .
C124 H124 0.9500 .
C125 C126 1.37(2) .
C125 H125 0.9500 .
C126 H126 0.9500 .
C127 C128 1.557(19) .
C128 C133 1.37(2) .
C128 C129 1.43(2) .
C129 C130 1.44(2) .
C129 H129 0.9500 .
C130 C131 1.41(3) .
C130 H130 0.9500 .
C131 C132 1.33(3) .
C131 H131 0.9500 .
C132 C133 1.50(2) .
C132 H132 0.9500 .
C133 H133 0.9500 .
C134 C135 1.52(2) .
C135 C140 1.383(10) .
C135 C136 1.385(10) .
C136 C137 1.384(10) .
C136 H136 0.9500 .
C137 C138 1.390(10) .
C137 H137 0.9500 .
C138 C139 1.395(10) .
C138 H138 0.9500 .
C139 C140 1.382(10) .
C139 H139 0.9500 .
C140 H140 0.9500 .
C141 C142 1.473(15) .
C142 C143 1.375(9) .
C142 C147 1.382(9) .
C143 C144 1.382(10) .
C143 H143 0.9500 .
C144 C145 1.374(10) .
C144 H144 0.9500 .
C145 C146 1.381(10) .
C145 H145 0.9500 .
C146 C147 1.384(9) .
C146 H146 0.9500 .
C147 H147 0.9500 .
C148 C149 1.497(16) .
C149 C150 1.380(17) .
C149 C154 1.384(16) .
C150 C151 1.42(2) .
C150 H150 0.9500 .
C151 C152 1.38(2) .
C151 H151 0.9500 .
C152 C153 1.27(2) .
C152 H152 0.9500 .
C153 C154 1.41(2) .
C153 H153 0.9500 .
C154 H154 0.9500 .
C155 C156 1.516(16) .
C156 C161 1.371(15) .
C156 C157 1.374(15) .
C157 C158 1.373(16) .
C157 H157 0.9500 .
C158 C159 1.347(19) .
C158 H158 0.9500 .
C159 C160 1.35(2) .
C159 H159 0.9500 .
C160 C161 1.406(16) .
C160 H160 0.9500 .
C161 H161 0.9500 .
C162 C163 1.486(17) .
C163 C164 1.374(16) .
C163 C168 1.388(19) .
C164 C165 1.397(18) .
C164 H164 0.9500 .
C165 C166 1.35(2) .
C165 H165 0.9500 .
C166 C167 1.33(2) .
C166 H166 0.9500 .
C167 C168 1.42(2) .
C167 H167 0.9500 .
C168 H168 0.9500 .
C169 C170 1.538(15) .
C170 C171 1.351(15) .
C170 C175 1.366(16) .
C171 C172 1.390(17) .
C171 H171 0.9500 .
C172 C173 1.359(18) .
C172 H172 0.9500 .
C173 C174 1.36(2) .
C173 H173 0.9500 .
C174 C175 1.394(19) .
C174 H174 0.9500 .
C175 H175 0.9500 .
C176 C177 1.50(2) .
C177 C182 1.377(10) .
C177 C178 1.385(10) .
C178 C179 1.377(10) .
C178 H178 0.9500 .
C179 C180 1.379(10) .
C179 H179 0.9500 .
C180 C181 1.386(10) .
C180 H180 0.9500 .
C181 C182 1.388(10) .
C181 H181 0.9500 .
C182 H182 0.9500 .
C183 C184 1.470(17) .
C184 C185 1.375(9) .
C184 C189 1.378(9) .
C185 C186 1.384(10) .
C185 H185 0.9500 .
C186 C187 1.371(10) .
C186 H186 0.9500 .
C187 C188 1.382(10) .
C187 H187 0.9500 .
C188 C189 1.376(9) .
C188 H188 0.9500 .
C189 H189 0.9500 .
C190 C191 1.518(17) .
C191 C192 1.352(15) .
C191 C196 1.385(17) .
C192 C193 1.351(18) .
C192 H192 0.9500 .
C193 C194 1.34(2) .
C193 H193 0.9500 .
C194 C195 1.382(19) .
C194 H194 0.9500 .
C195 C196 1.340(19) .
C195 H195 0.9500 .
C196 H196 0.9500 .
C197 C198 1.484(17) .
C198 C199 1.361(17) .
C198 C203 1.364(16) .
C199 C200 1.406(19) .
C199 H199 0.9500 .
C200 C201 1.39(2) .
C200 H200 0.9500 .
C201 C202 1.39(2) .
C201 H201 0.9500 .
C202 C203 1.409(19) .
C202 H202 0.9500 .
C203 H203 0.9500 .
C204 C205 1.514(16) .
C205 C210 1.378(9) .
C205 C206 1.384(9) .
C206 C207 1.380(9) .
C206 H206 0.9500 .
C207 C208 1.375(9) .
C207 H207 0.9500 .
C208 C209 1.376(9) .
C208 H208 0.9500 .
C209 C210 1.389(9) .
C209 H209 0.9500 .
C210 H210 0.9500 .
C211 H211 0.9800 .
C211 H212 0.9800 .
C211 H213 0.9800 .
C212 H214 0.9800 .
C212 H215 0.9800 .
C212 H216 0.9800 .
C213 H217 0.9800 .
C213 H218 0.9800 .
C213 H219 0.9800 .
N7 C214 1.120(15) .
C214 C215 1.421(18) .
C215 H21C 0.9800 .
C215 H21A 0.9800 .
C215 H21B 0.9800 .
N8 C216 1.122(18) .
C216 C217 1.44(2) .
C217 H21F 0.9800 .
C217 H21D 0.9800 .
C217 H21E 0.9800 .
N9 C218 1.116(15) .
C218 C219 1.52(2) .
C219 H21I 0.9800 .
C219 H21G 0.9800 .
C219 H21H 0.9800 .
N10 C220 1.082(14) .
C220 C221 1.501(19) .
C221 H22D 0.9800 .
C221 H22E 0.9800 .
C221 H22F 0.9800 .
N11 C222 1.086(17) .
C222 C223 1.52(2) .
C223 H22I 0.9800 .
C223 H22G 0.9800 .
C223 H22H 0.9800 .
N12 C224 1.11(2) .
C224 C225 1.56(3) .
C225 H22A 0.9800 .
C225 H22B 0.9800 .
C225 H22C 0.9800 .
N13 C226 1.031(18) .
C226 C227 1.500(10) .
C227 H22P 0.9800 .
C227 H22M 0.9800 .
C227 H22N 0.9800 .
N14 C228 1.118(16) .
C228 C229 1.446(19) .
C229 H22L 0.9800 .
C229 H22J 0.9800 .
C229 H22K 0.9800 .
N15 C230 1.091(18) .
C230 C231 1.45(3) .
C231 H23C 0.9800 .
C231 H23A 0.9800 .
C231 H23B 0.9800 .
O118 C232 1.340(16) .

loop_
_platon_squeeze_void_nr
_platon_squeeze_void_average_x
_platon_squeeze_void_average_y
_platon_squeeze_void_average_z
_platon_squeeze_void_volume
_platon_squeeze_void_count_electrons
_platon_squeeze_void_content
1 0.500 0.000 0.500 517 169 ' '
2 0.928 0.054 0.092 13 4 ' '
3 0.436 0.500 0.947 5665 1734 ' '
4 0.194 0.154 0.874 9 2 ' '
5 0.303 0.213 0.642 12 3 ' '
6 0.697 0.787 0.358 12 2 ' '
7 0.806 0.846 0.126 9 2 ' '
8 0.072 0.945 0.908 13 5 ' '
